data_7045244
loop_
_publ_author_name
'Fan, Qi-Jia'
'Lin, Yue-Jian'
'Hahn, F. Ekkehardt'
'Jin, Guo-Xin'

_publ_section_title
;
 Host-guest capability of a three-dimensional heterometallic macrocycle.
;
_journal_issue 7
_journal_name_full 'Dalton transactions (Cambridge, England : 2003)'
_journal_page_first 2240
_journal_page_last 2246
_journal_paper_doi 10.1039/c7dt04453d
_journal_volume 47
_journal_year 2018
_chemical_formula_sum 'C161 H222 Cl4 Cu4 F12 N4 O52 Rh4 S4'
_chemical_formula_weight 4209.25
_space_group_crystal_system triclinic
_space_group_IT_number 2
_space_group_name_Hall '-P 1'
_space_group_name_H-M_alt 'P -1'
_symmetry_space_group_name_Hall '-P 1'
_symmetry_space_group_name_H-M 'P -1'
_atom_sites_solution_hydrogens geom
_audit_creation_method SHELXL-2014/7
_audit_update_record
;
2018-01-04 deposited with the CCDC.
2018-01-09 downloaded from the CCDC.
;
_cell_angle_alpha 76.1101(7)
_cell_angle_beta 73.5033(7)
_cell_angle_gamma 70.7871(8)
_cell_formula_units_Z 2
_cell_length_a 18.8853(4)
_cell_length_b 23.8735(5)
_cell_length_c 24.2980(5)
_cell_measurement_reflns_used 9820
_cell_measurement_temperature 173(2)
_cell_measurement_theta_max 70.21
_cell_measurement_theta_min 2.53
_cell_volume 9788.1(4)
_computing_cell_refinement 'Bruker SAINT'
_computing_data_collection 'Bruker APEX2'
_computing_data_reduction 'Bruker SAINT'
_computing_molecular_graphics 'Bruker SHELXTL'
_computing_publication_material 'Bruker SHELXTL'
_computing_structure_refinement 'SHELXL-2014/7 (Sheldrick, 2014)'
_computing_structure_solution 'SHELXS-97 (Sheldrick 2008)'
_diffrn_ambient_temperature 173(2)
_diffrn_measured_fraction_theta_full 0.977
_diffrn_measured_fraction_theta_max 0.973
_diffrn_measurement_device_type 'Bruker APEX-II CCD'
_diffrn_measurement_method '\f and \w scans'
_diffrn_radiation_type CuK\a
_diffrn_radiation_wavelength 1.54178
_diffrn_reflns_av_R_equivalents 0.0367
_diffrn_reflns_av_unetI/netI 0.0367
_diffrn_reflns_Laue_measured_fraction_full 0.977
_diffrn_reflns_Laue_measured_fraction_max 0.973
_diffrn_reflns_limit_h_max 23
_diffrn_reflns_limit_h_min -23
_diffrn_reflns_limit_k_max 28
_diffrn_reflns_limit_k_min -21
_diffrn_reflns_limit_l_max 29
_diffrn_reflns_limit_l_min -29
_diffrn_reflns_number 130906
_diffrn_reflns_point_group_measured_fraction_full 0.977
_diffrn_reflns_point_group_measured_fraction_max 0.973
_diffrn_reflns_theta_full 67.679
_diffrn_reflns_theta_max 70.308
_diffrn_reflns_theta_min 2.530
_exptl_absorpt_coefficient_mu 4.761
_exptl_absorpt_correction_T_max 0.224
_exptl_absorpt_correction_T_min 0.102
_exptl_absorpt_correction_type multi-scan
_exptl_absorpt_process_details sadabs
_exptl_crystal_colour green
_exptl_crystal_density_diffrn 1.428
_exptl_crystal_description block
_exptl_crystal_F_000 4336
_exptl_crystal_size_max 0.300
_exptl_crystal_size_mid 0.280
_exptl_crystal_size_min 0.170
_platon_squeeze_details
; 
 In asymmetric unit of this data, there were disordered 
 anions and solvents (three triflate anions, eight methanol 
 and four water molecules) which could not be restrained 
 properly. Therefore, SQUEEZE algorithm was used to omit 
 them. 
;
_refine_diff_density_max 1.412
_refine_diff_density_min -0.590
_refine_diff_density_rms 0.096
_refine_ls_extinction_method none
_refine_ls_goodness_of_fit_ref 1.060
_refine_ls_hydrogen_treatment constr
_refine_ls_matrix_type full
_refine_ls_number_parameters 2291
_refine_ls_number_reflns 36343
_refine_ls_number_restraints 627
_refine_ls_restrained_S_all 1.071
_refine_ls_R_factor_all 0.0675
_refine_ls_R_factor_gt 0.0598
_refine_ls_shift/su_max 0.003
_refine_ls_shift/su_mean 0.000
_refine_ls_structure_factor_coef Fsqd
_refine_ls_weighting_details 'w=1/[\s^2^(Fo^2^)+(0.0979P)^2^+18.5494P] where P=(Fo^2^+2Fc^2^)/3'
_refine_ls_weighting_scheme calc
_refine_ls_wR_factor_gt 0.1807
_refine_ls_wR_factor_ref 0.1890
_reflns_Friedel_coverage 0.000
_reflns_number_gt 30598
_reflns_number_total 36343
_reflns_threshold_expression 'I > 2\s(I)'
_cod_data_source_file c7dt04453d2.cif
_cod_data_source_block G2_1a
_cod_depositor_comments 'Adding full bibliography for 7045239--7045244.cif.'
_cod_database_code 7045244
_shelx_shelxl_version_number 2014/7
_shelx_space_group_comment
; 
The symmetry employed for this shelxl refinement is uniquely defined 
by the following loop, which should always be used as a source of 
symmetry information in preference to the above space-group names. 
They are only intended as comments. 
;
_shelx_estimated_absorpt_t_min 0.329
_shelx_estimated_absorpt_t_max 0.498
_platon_squeeze_void_probe_radius 1.20

loop_
_space_group_symop_operation_xyz
'x, y, z'
'-x, -y, -z'

loop_
_atom_site_label
_atom_site_type_symbol
_atom_site_fract_x
_atom_site_fract_y
_atom_site_fract_z
_atom_site_U_iso_or_equiv
_atom_site_adp_type
_atom_site_occupancy
_atom_site_site_symmetry_order
_atom_site_calc_flag
_atom_site_refinement_flags_posn
_atom_site_refinement_flags_adp
_atom_site_refinement_flags_occupancy
_atom_site_disorder_assembly
_atom_site_disorder_group
Rh1 Rh 0.16777(2) 0.08305(2) 0.65259(2) 0.04201(9) Uani 1 1 d . . . . .
Rh2 Rh -0.18045(2) -0.06305(2) 0.72964(2) 0.04112(9) Uani 1 1 d . . . . .
Rh3 Rh 0.65957(2) 0.58415(2) 0.77077(2) 0.04289(9) Uani 1 1 d . . . . .
Rh4 Rh 0.31698(2) 0.43173(2) 0.84646(2) 0.03885(9) Uani 1 1 d . . . . .
Cl1 Cl 0.11171(7) -0.12017(5) 0.69487(7) 0.0674(3) Uani 1 1 d . . . . .
Cl2 Cl -0.12575(6) 0.13808(5) 0.71086(6) 0.0559(3) Uani 1 1 d . . . . .
Cl3 Cl 0.60973(7) 0.37920(6) 0.80799(8) 0.0721(4) Uani 1 1 d . . . . .
Cl4 Cl 0.36968(7) 0.63751(5) 0.78723(6) 0.0589(3) Uani 1 1 d . . . . .
N1 N 0.1541(2) 0.07652(17) 0.74344(15) 0.0473(8) Uani 1 1 d . . . . .
N2 N 0.1779(2) 0.07116(17) 1.18202(14) 0.0442(8) Uani 1 1 d . . . . .
N3 N 0.6601(2) 0.58860(18) 0.68245(14) 0.0456(8) Uani 1 1 d . . . . .
N4 N 0.6645(2) 0.56452(16) 0.24439(14) 0.0403(7) Uani 1 1 d . . . . .
O1 O 0.04587(16) 0.10653(13) 0.67254(12) 0.0419(6) Uani 1 1 d . . . . .
O2 O 0.14402(16) -0.00126(14) 0.67291(13) 0.0462(7) Uani 1 1 d . . . . .
O3 O -0.05967(17) -0.08607(13) 0.71422(12) 0.0430(6) Uani 1 1 d . . . . .
O4 O -0.15784(16) 0.02100(13) 0.72092(12) 0.0429(6) Uani 1 1 d . . . . .
S1 S 0.54559(16) 0.48255(13) 0.03947(12) 0.0648(6) Uani 0.5 1 d . . P . .
S2 S 1.00027(15) 0.03300(12) 0.53807(10) 0.0564(5) Uani 0.5 1 d . . P . .
F1 F 0.5692(7) 0.3789(5) 0.0081(5) 0.128(4) Uani 0.5 1 d . . P . .
F2 F 0.6693(6) 0.4057(4) -0.0046(4) 0.111(3) Uani 0.5 1 d . . P . .
F3 F 0.6148(6) 0.3747(5) 0.0795(4) 0.130(4) Uani 0.5 1 d . . P . .
F4 F 0.9621(5) 0.1445(4) 0.4868(4) 0.113(3) Uani 0.5 1 d D . P . .
F5 F 0.8765(7) 0.0993(6) 0.5028(6) 0.160(5) Uani 0.5 1 d D . P . .
F6 F 0.9019(8) 0.1266(5) 0.5711(4) 0.153(5) Uani 0.5 1 d D . P . .
Cu1 Cu 0.3276(5) -0.0661(4) 0.9552(3) 0.072(2) Uani 0.52(2) 1 d . U P A 1
Cu2 Cu 0.0068(5) 0.2172(3) 0.9664(2) 0.0554(12) Uani 0.52(2) 1 d . U P A 1
O5 O 0.3693(13) -0.1247(11) 0.9056(12) 0.081(7) Uani 0.52(2) 1 d . U P A 1
O6 O 0.2734(19) -0.0105(18) 0.9014(18) 0.054(6) Uani 0.52(2) 1 d . U P A 1
O7 O 0.0684(7) 0.1693(5) 0.9071(4) 0.053(3) Uani 0.52(2) 1 d . U P A 1
O8 O -0.0711(7) 0.2579(5) 0.9234(5) 0.051(2) Uani 0.52(2) 1 d . U P A 1
O9 O 0.3854(9) -0.1216(7) 1.0083(7) 0.051(3) Uani 0.52(2) 1 d . U P A 1
O10 O 0.281(2) -0.009(2) 1.009(2) 0.056(7) Uani 0.52(2) 1 d . U P A 1
O11 O 0.0745(9) 0.1660(7) 1.0168(7) 0.053(3) Uani 0.52(2) 1 d . U P A 1
O12 O -0.0617(12) 0.2593(9) 1.0290(10) 0.058(4) Uani 0.52(2) 1 d . U P A 1
Cu1' Cu 0.3236(5) -0.0708(3) 0.9572(3) 0.0571(16) Uani 0.48(2) 1 d . U P A 2
Cu2' Cu -0.0174(6) 0.2005(5) 0.9789(3) 0.065(2) Uani 0.48(2) 1 d . U P A 2
O5' O 0.3508(12) -0.1351(8) 0.9115(10) 0.049(3) Uani 0.48(2) 1 d . U P A 2
O6' O 0.257(2) -0.0165(18) 0.907(2) 0.052(6) Uani 0.48(2) 1 d . U P A 2
O7' O 0.0400(8) 0.1503(6) 0.9217(5) 0.058(3) Uani 0.48(2) 1 d . U P A 2
O8' O -0.0968(8) 0.2416(6) 0.9334(6) 0.058(3) Uani 0.48(2) 1 d . U P A 2
O9' O 0.3661(10) -0.1350(7) 1.0169(7) 0.048(3) Uani 0.48(2) 1 d . U P A 2
O10' O 0.270(3) -0.016(2) 1.012(2) 0.050(6) Uani 0.48(2) 1 d . U P A 2
O11' O 0.0531(9) 0.1519(8) 1.0271(7) 0.056(4) Uani 0.48(2) 1 d . U P A 2
O12' O -0.0792(12) 0.2466(10) 1.0381(10) 0.060(4) Uani 0.48(2) 1 d . U P A 2
C1 C 0.0173(2) 0.06286(18) 0.68570(16) 0.0386(8) Uani 1 1 d . . . . .
C2 C 0.0745(2) 0.00050(19) 0.68359(17) 0.0400(8) Uani 1 1 d . . . . .
C3 C 0.0475(2) -0.0492(2) 0.69532(18) 0.0447(9) Uani 1 1 d . . . . .
C4 C -0.0308(2) -0.04340(18) 0.70606(17) 0.0392(8) Uani 1 1 d . . . . .
C5 C -0.0883(2) 0.01866(18) 0.71012(16) 0.0380(8) Uani 1 1 d . . . . .
C6 C -0.0611(2) 0.06864(18) 0.70230(18) 0.0413(9) Uani 1 1 d . . . . .
C7 C 0.2024(3) 0.0312(2) 0.77056(18) 0.0477(10) Uani 1 1 d . . . . .
H7 H 0.2387 0.0014 0.7490 0.057 Uiso 1 1 calc R U . . .
C8 C 0.2017(3) 0.0257(2) 0.82840(19) 0.0507(11) Uani 1 1 d . . . . .
C9 C 0.1479(3) 0.0689(2) 0.8594(2) 0.0627(14) Uani 1 1 d . . . . .
H9 H 0.1468 0.0669 0.8991 0.075 Uiso 1 1 calc R U . . .
C10 C 0.0953(3) 0.1153(2) 0.8324(2) 0.0596(13) Uani 1 1 d . . . . .
C11 C 0.1012(3) 0.1179(2) 0.77378(19) 0.0495(10) Uani 1 1 d . . . . .
H11 H 0.0668 0.1500 0.7545 0.059 Uiso 1 1 calc R U . . .
C12 C 0.2566(3) -0.0249(2) 0.85856(19) 0.0521(11) Uani 1 1 d . . . . .
C13 C 0.2899(3) -0.0771(2) 0.8366(2) 0.0634(14) Uani 1 1 d . . . . .
H13 H 0.2798 -0.0790 0.8011 0.076 Uiso 1 1 calc R U . . .
C14 C 0.3389(4) -0.1288(3) 0.8634(3) 0.0769(18) Uani 1 1 d . . . . .
C15 C 0.3693(6) -0.1864(4) 0.8376(4) 0.122(3) Uani 1 1 d D U . . .
C16 C 0.3164(8) -0.1937(5) 0.8073(6) 0.180(6) Uani 1 1 d . U . . .
H16A H 0.3377 -0.2324 0.7932 0.270 Uiso 1 1 calc R U . . .
H16B H 0.3099 -0.1610 0.7742 0.270 Uiso 1 1 calc R U . . .
H16C H 0.2664 -0.1924 0.8342 0.270 Uiso 1 1 calc R U . . .
C17 C 0.4355(9) -0.1749(7) 0.7858(7) 0.251(9) Uani 1 1 d D U . . .
H17A H 0.4249 -0.1317 0.7708 0.377 Uiso 1 1 calc R U . . .
H17B H 0.4396 -0.1965 0.7550 0.377 Uiso 1 1 calc R U . . .
H17C H 0.4839 -0.1891 0.7988 0.377 Uiso 1 1 calc R U . . .
C18 C 0.4051(11) -0.2357(5) 0.8752(7) 0.230(9) Uani 1 1 d . U . . .
H18A H 0.4383 -0.2235 0.8918 0.344 Uiso 1 1 calc R U . . .
H18B H 0.3658 -0.2495 0.9066 0.344 Uiso 1 1 calc R U . . .
H18C H 0.4363 -0.2685 0.8533 0.344 Uiso 1 1 calc R U . . .
C19 C 0.0366(4) 0.1600(3) 0.8683(2) 0.0763(18) Uani 1 1 d . U . . .
C20 C -0.0302(3) 0.1951(2) 0.8505(2) 0.0674(15) Uani 1 1 d . . . . .
H20 H -0.0379 0.1899 0.8153 0.081 Uiso 1 1 calc R U . . .
C21 C -0.0873(4) 0.2382(3) 0.8822(2) 0.0773(18) Uani 1 1 d . . . . .
C22 C -0.1622(4) 0.2745(3) 0.8617(3) 0.082(2) Uani 1 1 d . . . . .
C23 C -0.1805(6) 0.2459(4) 0.8205(4) 0.132(4) Uani 1 1 d . U . . .
H23A H -0.2333 0.2662 0.8159 0.198 Uiso 1 1 calc R U . . .
H23B H -0.1755 0.2033 0.8362 0.198 Uiso 1 1 calc R U . . .
H23C H -0.1447 0.2496 0.7826 0.198 Uiso 1 1 calc R U . . .
C24 C -0.2301(5) 0.2780(5) 0.9153(4) 0.130(4) Uani 1 1 d . . . . .
H24A H -0.2788 0.2955 0.9026 0.196 Uiso 1 1 calc R U . . .
H24B H -0.2265 0.3033 0.9402 0.196 Uiso 1 1 calc R U . . .
H24C H -0.2283 0.2375 0.9373 0.196 Uiso 1 1 calc R U . . .
C25 C -0.1546(6) 0.3364(4) 0.8356(4) 0.120(3) Uani 1 1 d . . . . .
H25A H -0.1116 0.3342 0.8015 0.180 Uiso 1 1 calc R U . . .
H25B H -0.1450 0.3539 0.8644 0.180 Uiso 1 1 calc R U . . .
H25C H -0.2023 0.3616 0.8238 0.180 Uiso 1 1 calc R U . . .
C26 C 0.2257(3) 0.0275(2) 1.15219(18) 0.0485(10) Uani 1 1 d . . . . .
H26 H 0.2631 -0.0031 1.1700 0.058 Uiso 1 1 calc R U . . .
C27 C 0.2227(3) 0.0253(2) 1.09665(18) 0.0475(10) Uani 1 1 d . . . . .
C28 C 0.1678(3) 0.0705(2) 1.07121(18) 0.0471(10) Uani 1 1 d . . . . .
H28 H 0.1650 0.0706 1.0328 0.057 Uiso 1 1 calc R U . . .
C29 C 0.1171(3) 0.1154(2) 1.10169(18) 0.0463(10) Uani 1 1 d . . . . .
C30 C 0.1246(3) 0.1145(2) 1.15720(18) 0.0449(9) Uani 1 1 d . . . . .
H30 H 0.0909 0.1455 1.1783 0.054 Uiso 1 1 calc R U . . .
C31 C 0.2751(3) -0.0241(2) 1.06322(19) 0.0545(12) Uani 1 1 d . . . . .
C32 C 0.3162(4) -0.0765(3) 1.0920(2) 0.0704(17) Uani 1 1 d . . . . .
H32 H 0.3109 -0.0795 1.1326 0.084 Uiso 1 1 calc R U . . .
C33 C 0.3653(4) -0.1253(3) 1.0650(2) 0.0693(15) Uani 1 1 d . . . . .
C34 C 0.4115(5) -0.1808(3) 1.1005(3) 0.096(3) Uani 1 1 d D . . . .
C35 C 0.4416(6) -0.2347(3) 1.0713(4) 0.123(3) Uani 1 1 d . U . . .
H35A H 0.4725 -0.2251 1.0323 0.185 Uiso 1 1 calc R U . . .
H35B H 0.3984 -0.2470 1.0681 0.185 Uiso 1 1 calc R U . . .
H35C H 0.4736 -0.2676 1.0941 0.185 Uiso 1 1 calc R U . . .
C36 C 0.4698(9) -0.1633(5) 1.1152(9) 0.241(9) Uani 1 1 d D U . . .
H36A H 0.4834 -0.1892 1.1508 0.361 Uiso 1 1 calc R U . . .
H36B H 0.4497 -0.1213 1.1215 0.361 Uiso 1 1 calc R U . . .
H36C H 0.5157 -0.1676 1.0833 0.361 Uiso 1 1 calc R U . . .
C37 C 0.3573(10) -0.1978(7) 1.1589(5) 0.261(11) Uani 1 1 d . U . . .
H37A H 0.3853 -0.2341 1.1811 0.392 Uiso 1 1 calc R U . . .
H37B H 0.3133 -0.2053 1.1511 0.392 Uiso 1 1 calc R U . . .
H37C H 0.3389 -0.1647 1.1813 0.392 Uiso 1 1 calc R U . . .
C38 C 0.0559(3) 0.1618(2) 1.07408(19) 0.0504(10) Uani 1 1 d . . . . .
C39 C -0.0028(3) 0.2020(2) 1.1059(2) 0.0569(12) Uani 1 1 d . . . . .
H39 H -0.0025 0.1996 1.1454 0.068 Uiso 1 1 calc R U . . .
C40 C -0.0623(3) 0.2458(2) 1.0836(2) 0.0565(12) Uani 1 1 d . . . . .
C41 C -0.1228(4) 0.2893(3) 1.1218(2) 0.085(2) Uani 1 1 d D . . . .
C42 C -0.1499(5) 0.2553(4) 1.1823(3) 0.112(3) Uani 1 1 d . . . . .
H42A H -0.1944 0.2823 1.2043 0.168 Uiso 1 1 calc R U . . .
H42B H -0.1081 0.2409 1.2031 0.168 Uiso 1 1 calc R U . . .
H42C H -0.1645 0.2209 1.1783 0.168 Uiso 1 1 calc R U . . .
C43 C -0.0841(7) 0.3341(4) 1.1288(5) 0.145(4) Uani 1 1 d D U . . .
H43A H -0.0569 0.3500 1.0905 0.217 Uiso 1 1 calc R U . . .
H43B H -0.0474 0.3135 1.1537 0.217 Uiso 1 1 calc R U . . .
H43C H -0.1234 0.3673 1.1466 0.217 Uiso 1 1 calc R U . . .
C44 C -0.1881(5) 0.3248(4) 1.0931(3) 0.130(4) Uani 1 1 d . U . . .
H44A H -0.1684 0.3469 1.0554 0.196 Uiso 1 1 calc R U . . .
H44B H -0.2253 0.3533 1.1179 0.196 Uiso 1 1 calc R U . . .
H44C H -0.2134 0.2975 1.0873 0.196 Uiso 1 1 calc R U . . .
C45 C 0.2333(4) 0.0746(3) 0.5660(2) 0.0786(18) Uani 1 1 d . . . . .
C46 C 0.1851(3) 0.1343(3) 0.5669(2) 0.0620(13) Uani 1 1 d . . . . .
C47 C 0.2037(4) 0.1596(3) 0.6064(2) 0.0705(15) Uani 1 1 d . . . . .
C48 C 0.2668(4) 0.1155(5) 0.6278(3) 0.098(3) Uani 1 1 d . . . . .
C49 C 0.2823(4) 0.0631(4) 0.6047(3) 0.096(2) Uani 1 1 d . . . . .
C50 C 0.2311(7) 0.0327(5) 0.5313(4) 0.146(5) Uani 1 1 d . . . . .
H50A H 0.1814 0.0460 0.5203 0.220 Uiso 1 1 calc R U . . .
H50B H 0.2380 -0.0077 0.5543 0.220 Uiso 1 1 calc R U . . .
H50C H 0.2725 0.0320 0.4961 0.220 Uiso 1 1 calc R U . . .
C51 C 0.1227(5) 0.1649(4) 0.5334(3) 0.100(2) Uani 1 1 d . . . . .
H51A H 0.1420 0.1908 0.4984 0.150 Uiso 1 1 calc R U . . .
H51B H 0.0781 0.1894 0.5579 0.150 Uiso 1 1 calc R U . . .
H51C H 0.1074 0.1345 0.5223 0.150 Uiso 1 1 calc R U . . .
C52 C 0.1660(7) 0.2228(4) 0.6201(4) 0.141(4) Uani 1 1 d . U . . .
H52A H 0.1841 0.2515 0.5872 0.212 Uiso 1 1 calc R U . . .
H52B H 0.1794 0.2261 0.6550 0.212 Uiso 1 1 calc R U . . .
H52C H 0.1100 0.2316 0.6268 0.212 Uiso 1 1 calc R U . . .
C53 C 0.3026(6) 0.1265(7) 0.6709(4) 0.178(6) Uani 1 1 d . U . . .
H53A H 0.3472 0.0922 0.6772 0.267 Uiso 1 1 calc R U . . .
H53B H 0.2648 0.1311 0.7079 0.267 Uiso 1 1 calc R U . . .
H53C H 0.3192 0.1631 0.6557 0.267 Uiso 1 1 calc R U . . .
C54 C 0.3438(6) 0.0056(6) 0.6185(6) 0.228(9) Uani 1 1 d . U . . .
H54A H 0.3921 0.0058 0.5898 0.342 Uiso 1 1 calc R U . . .
H54B H 0.3275 -0.0290 0.6172 0.342 Uiso 1 1 calc R U . . .
H54C H 0.3514 0.0027 0.6574 0.342 Uiso 1 1 calc R U . . .
C55 C -0.2353(3) -0.0390(2) 0.65789(19) 0.0525(11) Uani 1 1 d . . . . .
C56 C -0.1863(3) -0.0980(2) 0.6578(2) 0.0540(11) Uani 1 1 d . . . . .
C57 C -0.2100(3) -0.1344(2) 0.7125(2) 0.0610(13) Uani 1 1 d . . . . .
C58 C -0.2781(3) -0.0969(3) 0.7450(2) 0.0585(12) Uani 1 1 d . . . . .
C59 C -0.2918(3) -0.0380(2) 0.7125(2) 0.0537(11) Uani 1 1 d . . . . .
C60 C -0.2309(4) 0.0140(3) 0.6110(2) 0.0668(14) Uani 1 1 d . . . . .
H60A H -0.1773 0.0096 0.5899 0.100 Uiso 1 1 calc R U . . .
H60B H -0.2505 0.0508 0.6283 0.100 Uiso 1 1 calc R U . . .
H60C H -0.2621 0.0163 0.5840 0.100 Uiso 1 1 calc R U . . .
C61 C -0.1166(4) -0.1199(3) 0.6114(2) 0.0717(15) Uani 1 1 d . . . . .
H61A H -0.1064 -0.0856 0.5820 0.108 Uiso 1 1 calc R U . . .
H61B H -0.1260 -0.1482 0.5929 0.108 Uiso 1 1 calc R U . . .
H61C H -0.0721 -0.1400 0.6289 0.108 Uiso 1 1 calc R U . . .
C62 C -0.1735(5) -0.2000(3) 0.7283(3) 0.0846(19) Uani 1 1 d . . . . .
H62A H -0.1867 -0.2225 0.7058 0.127 Uiso 1 1 calc R U . . .
H62B H -0.1922 -0.2128 0.7699 0.127 Uiso 1 1 calc R U . . .
H62C H -0.1175 -0.2077 0.7197 0.127 Uiso 1 1 calc R U . . .
C63 C -0.3236(4) -0.1173(4) 0.8029(3) 0.0837(19) Uani 1 1 d . . . . .
H63A H -0.3505 -0.0830 0.8236 0.125 Uiso 1 1 calc R U . . .
H63B H -0.2889 -0.1478 0.8256 0.125 Uiso 1 1 calc R U . . .
H63C H -0.3612 -0.1345 0.7977 0.125 Uiso 1 1 calc R U . . .
C64 C -0.3553(3) 0.0152(3) 0.7288(3) 0.0785(17) Uani 1 1 d . . . . .
H64A H -0.3961 0.0213 0.7086 0.118 Uiso 1 1 calc R U . . .
H64B H -0.3361 0.0507 0.7176 0.118 Uiso 1 1 calc R U . . .
H64C H -0.3759 0.0088 0.7709 0.118 Uiso 1 1 calc R U . . .
Cu3 Cu 0.8351(4) 0.4455(3) 0.4626(2) 0.0551(9) Uani 0.594(16) 1 d . U P B 1
O17 O 0.8845(8) 0.3904(6) 0.5210(6) 0.059(3) Uani 0.594(16) 1 d . U P B 1
O21 O 0.8850(7) 0.3826(6) 0.4166(6) 0.073(3) Uani 0.594(16) 1 d . U P B 1
Cu4 Cu 0.4756(6) 0.6986(8) 0.4717(5) 0.058(2) Uani 0.43(3) 1 d . U P C 1
O23 O 0.5390(9) 0.6453(8) 0.4178(6) 0.044(3) Uani 0.43(3) 1 d . U P C 1
O24 O 0.3994(11) 0.7330(9) 0.4245(9) 0.047(3) Uani 0.43(3) 1 d . U P C 1
Cu3' Cu 0.8209(6) 0.4305(5) 0.4662(4) 0.0609(16) Uani 0.406(16) 1 d . U P B 2
O17' O 0.8672(14) 0.3737(10) 0.5282(10) 0.077(6) Uani 0.406(16) 1 d . U P B 2
O21' O 0.8585(10) 0.3664(8) 0.4229(7) 0.069(5) Uani 0.406(16) 1 d . U P B 2
Cu4' Cu 0.4939(7) 0.7128(3) 0.4613(3) 0.0597(13) Uani 0.57(3) 1 d . U P C 2
O23' O 0.5616(9) 0.6632(7) 0.4052(5) 0.052(3) Uani 0.57(3) 1 d . U P C 2
O24' O 0.4189(11) 0.7467(8) 0.4156(8) 0.063(4) Uani 0.57(3) 1 d . U P C 2
C65 C 0.5112(2) 0.56205(19) 0.79157(16) 0.0404(9) Uani 1 1 d . . . . .
C66 C 0.5698(2) 0.50028(19) 0.79368(17) 0.0403(8) Uani 1 1 d . . . . .
C67 C 0.5436(3) 0.4491(2) 0.8061(2) 0.0470(10) Uani 1 1 d . . . . .
C68 C 0.4653(2) 0.45435(19) 0.81874(17) 0.0398(8) Uani 1 1 d . . . . .
C69 C 0.4081(2) 0.51610(18) 0.81341(16) 0.0388(8) Uani 1 1 d . . . . .
C70 C 0.4343(2) 0.56727(19) 0.79724(18) 0.0436(9) Uani 1 1 d . . . . .
C71 C 0.7117(3) 0.5448(2) 0.65445(18) 0.0500(10) Uani 1 1 d . . . . .
H71 H 0.7494 0.5161 0.6734 0.060 Uiso 1 1 calc R U . . .
C72 C 0.7116(3) 0.5401(2) 0.59904(19) 0.0533(11) Uani 1 1 d . . . . .
C73 C 0.6577(3) 0.5822(2) 0.57132(18) 0.0486(10) Uani 1 1 d . . . . .
H73 H 0.6577 0.5804 0.5327 0.058 Uiso 1 1 calc R U . . .
C74 C 0.6037(3) 0.6273(2) 0.59959(19) 0.0487(10) Uani 1 1 d . . . . .
C75 C 0.6065(3) 0.6296(2) 0.65536(18) 0.0481(10) Uani 1 1 d . . . . .
H75 H 0.5699 0.6607 0.6751 0.058 Uiso 1 1 calc R U . . .
C76 C 0.7691(3) 0.4899(3) 0.5687(2) 0.0616(14) Uani 1 1 d . . . . .
C77 C 0.8099(4) 0.4396(3) 0.5999(2) 0.084(2) Uani 1 1 d . . . . .
H77 H 0.8001 0.4379 0.6407 0.101 Uiso 1 1 calc R U . . .
C78 C 0.8646(4) 0.3909(3) 0.5761(2) 0.090(2) Uani 1 1 d D . . . .
C79 C 0.9019(9) 0.3322(7) 0.6162(6) 0.082(5) Uani 0.594(16) 1 d D U P B 1
C80 C 0.9371(14) 0.2784(9) 0.5858(8) 0.146(10) Uani 0.594(16) 1 d D U P B 1
H80A H 0.9733 0.2881 0.5495 0.220 Uiso 0.594(16) 1 calc R U P B 1
H80B H 0.8965 0.2672 0.5770 0.220 Uiso 0.594(16) 1 calc R U P B 1
H80C H 0.9646 0.2447 0.6110 0.220 Uiso 0.594(16) 1 calc R U P B 1
C81 C 0.8487(10) 0.3163(7) 0.6712(6) 0.139(9) Uani 0.594(16) 1 d D U P B 1
H81A H 0.7980 0.3229 0.6637 0.209 Uiso 0.594(16) 1 calc R U P B 1
H81B H 0.8441 0.3415 0.6992 0.209 Uiso 0.594(16) 1 calc R U P B 1
H81C H 0.8688 0.2739 0.6872 0.209 Uiso 0.594(16) 1 calc R U P B 1
C82 C 0.9610(12) 0.3544(8) 0.6297(13) 0.168(11) Uani 0.594(16) 1 d D U P B 1
H82A H 0.9754 0.3305 0.6658 0.252 Uiso 0.594(16) 1 calc R U P B 1
H82B H 0.9390 0.3968 0.6344 0.252 Uiso 0.594(16) 1 calc R U P B 1
H82C H 1.0068 0.3502 0.5977 0.252 Uiso 0.594(16) 1 calc R U P B 1
C79' C 0.9227(11) 0.3488(9) 0.6106(8) 0.087(8) Uani 0.406(16) 1 d D U P B 2
C80' C 1.0047(10) 0.3518(11) 0.5828(9) 0.110(8) Uani 0.406(16) 1 d D U P B 2
H80D H 1.0189 0.3433 0.5430 0.165 Uiso 0.406(16) 1 calc R U P B 2
H80E H 1.0399 0.3219 0.6055 0.165 Uiso 0.406(16) 1 calc R U P B 2
H80F H 1.0082 0.3920 0.5821 0.165 Uiso 0.406(16) 1 calc R U P B 2
C81' C 0.9053(14) 0.3558(11) 0.6738(6) 0.119(9) Uani 0.406(16) 1 d D U P B 2
H81D H 0.9375 0.3210 0.6947 0.178 Uiso 0.406(16) 1 calc R U P B 2
H81E H 0.8509 0.3586 0.6914 0.178 Uiso 0.406(16) 1 calc R U P B 2
H81F H 0.9161 0.3925 0.6762 0.178 Uiso 0.406(16) 1 calc R U P B 2
C82' C 0.9173(16) 0.2861(9) 0.6097(12) 0.117(11) Uani 0.406(16) 1 d D U P B 2
H82D H 0.9185 0.2828 0.5700 0.176 Uiso 0.406(16) 1 calc R U P B 2
H82E H 0.8691 0.2802 0.6356 0.176 Uiso 0.406(16) 1 calc R U P B 2
H82F H 0.9609 0.2552 0.6230 0.176 Uiso 0.406(16) 1 calc R U P B 2
C83 C 0.5429(3) 0.6707(2) 0.56883(19) 0.0512(11) Uani 1 1 d . . . . .
C84 C 0.4805(3) 0.7114(3) 0.5982(2) 0.0698(16) Uani 1 1 d . . . . .
H84 H 0.4780 0.7119 0.6377 0.084 Uiso 1 1 calc R U . . .
C85 C 0.4221(4) 0.7512(3) 0.5728(2) 0.0691(15) Uani 1 1 d D . . . .
C86 C 0.3552(5) 0.7948(3) 0.6080(3) 0.105(3) Uani 1 1 d D U . . .
C87 C 0.3010(5) 0.8371(4) 0.5723(3) 0.120(3) Uani 1 1 d . U . . .
H87A H 0.2679 0.8703 0.5932 0.180 Uiso 1 1 calc R U . . .
H87B H 0.2690 0.8157 0.5651 0.180 Uiso 1 1 calc R U . . .
H87C H 0.3303 0.8532 0.5350 0.180 Uiso 1 1 calc R U . . .
C88 C 0.3155(7) 0.7592(6) 0.6610(4) 0.203(8) Uani 1 1 d . U . . .
H88A H 0.2800 0.7865 0.6876 0.305 Uiso 1 1 calc R U . . .
H88B H 0.3541 0.7295 0.6808 0.305 Uiso 1 1 calc R U . . .
H88C H 0.2868 0.7385 0.6490 0.305 Uiso 1 1 calc R U . . .
C89 C 0.3885(8) 0.8342(6) 0.6299(6) 0.204(7) Uani 1 1 d D U . . .
H89A H 0.4316 0.8441 0.5998 0.306 Uiso 1 1 calc R U . . .
H89B H 0.4064 0.8121 0.6652 0.306 Uiso 1 1 calc R U . . .
H89C H 0.3484 0.8713 0.6386 0.306 Uiso 1 1 calc R U . . .
C90 C 0.7129(2) 0.5215(2) 0.27348(17) 0.0440(9) Uani 1 1 d . . . . .
H90 H 0.7511 0.4914 0.2533 0.053 Uiso 1 1 calc R U . . .
C91 C 0.7097(3) 0.5188(2) 0.33148(18) 0.0473(10) Uani 1 1 d . . . . .
C92 C 0.6524(3) 0.5625(2) 0.36035(18) 0.0510(11) Uani 1 1 d . . . . .
H92 H 0.6490 0.5627 0.4001 0.061 Uiso 1 1 calc R U . . .
C93 C 0.6001(3) 0.6057(2) 0.33123(18) 0.0480(10) Uani 1 1 d . . . . .
C94 C 0.6085(3) 0.6058(2) 0.27297(18) 0.0444(9) Uani 1 1 d . . . . .
H94 H 0.5737 0.6360 0.2525 0.053 Uiso 1 1 calc R U . . .
C95 C 0.7655(3) 0.4723(2) 0.36427(18) 0.0569(13) Uani 1 1 d . . . . .
C96 C 0.8061(4) 0.4182(3) 0.3452(2) 0.085(2) Uani 1 1 d . U . . .
H96 H 0.7972 0.4107 0.3114 0.102 Uiso 1 1 calc R U . . .
C97 C 0.8596(5) 0.3740(4) 0.3735(3) 0.113(3) Uani 1 1 d . U . . .
C98 C 0.8976(8) 0.3120(5) 0.3528(4) 0.164(5) Uani 1 1 d D U . . .
C99 C 0.8760(12) 0.2604(7) 0.4029(7) 0.275(11) Uani 1 1 d D U . . .
H99A H 0.8265 0.2564 0.4018 0.412 Uiso 1 1 calc R U . . .
H99B H 0.8723 0.2704 0.4406 0.412 Uiso 1 1 calc R U . . .
H99C H 0.9159 0.2224 0.3974 0.412 Uiso 1 1 calc R U . . .
C100 C 0.8795(10) 0.3066(7) 0.3014(6) 0.257(9) Uani 1 1 d D U . . .
H10A H 0.9061 0.2661 0.2920 0.385 Uiso 1 1 calc R U . . .
H10B H 0.8238 0.3137 0.3079 0.385 Uiso 1 1 calc R U . . .
H10C H 0.8962 0.3363 0.2690 0.385 Uiso 1 1 calc R U . . .
C101 C 0.9870(9) 0.2968(9) 0.3526(9) 0.287(10) Uani 1 1 d D U . . .
H10D H 1.0135 0.2557 0.3450 0.430 Uiso 1 1 calc R U . . .
H10E H 0.9921 0.3005 0.3905 0.430 Uiso 1 1 calc R U . . .
H10F H 1.0101 0.3250 0.3221 0.430 Uiso 1 1 calc R U . . .
C102 C 0.5369(3) 0.6515(2) 0.3648(2) 0.0594(13) Uani 1 1 d . . . . .
C103 C 0.4707(3) 0.6830(2) 0.34469(19) 0.0570(12) Uani 1 1 d . . . . .
H103 H 0.4666 0.6757 0.3091 0.068 Uiso 1 1 calc R U . . .
C104 C 0.4091(3) 0.7254(2) 0.3741(2) 0.0649(14) Uani 1 1 d . . . . .
C105 C 0.3363(4) 0.7582(3) 0.3504(2) 0.0756(17) Uani 1 1 d . . . . .
C106 C 0.3241(5) 0.7268(3) 0.3087(3) 0.100(3) Uani 1 1 d . . . . .
H10G H 0.3304 0.6842 0.3252 0.150 Uiso 1 1 calc R U . . .
H10H H 0.3619 0.7304 0.2718 0.150 Uiso 1 1 calc R U . . .
H10I H 0.2721 0.7453 0.3018 0.150 Uiso 1 1 calc R U . . .
C107 C 0.2670(5) 0.7648(5) 0.4008(4) 0.121(3) Uani 1 1 d . . . . .
H10J H 0.2199 0.7828 0.3859 0.182 Uiso 1 1 calc R U . . .
H10K H 0.2699 0.7907 0.4254 0.182 Uiso 1 1 calc R U . . .
H10L H 0.2661 0.7251 0.4239 0.182 Uiso 1 1 calc R U . . .
C108 C 0.3435(5) 0.8213(4) 0.3214(4) 0.117(3) Uani 1 1 d . . . . .
H10M H 0.2990 0.8436 0.3043 0.175 Uiso 1 1 calc R U . . .
H10N H 0.3908 0.8179 0.2908 0.175 Uiso 1 1 calc R U . . .
H10O H 0.3454 0.8425 0.3506 0.175 Uiso 1 1 calc R U . . .
C109 C 0.2272(3) 0.3882(3) 0.8697(2) 0.0613(13) Uani 1 1 d . . . . .
C110 C 0.2885(3) 0.3536(2) 0.8982(2) 0.0605(12) Uani 1 1 d . . . . .
C111 C 0.2937(3) 0.3903(3) 0.9355(2) 0.0629(13) Uani 1 1 d . . . . .
C112 C 0.2373(3) 0.4463(3) 0.9285(2) 0.0643(14) Uani 1 1 d . . . . .
C113 C 0.1988(3) 0.4450(3) 0.8869(2) 0.0591(12) Uani 1 1 d . . . . .
C114 C 0.2031(5) 0.3668(4) 0.8269(3) 0.094(2) Uani 1 1 d . . . . .
H11A H 0.1857 0.3310 0.8458 0.141 Uiso 1 1 calc R U . . .
H11B H 0.2468 0.3569 0.7941 0.141 Uiso 1 1 calc R U . . .
H11C H 0.1610 0.3986 0.8127 0.141 Uiso 1 1 calc R U . . .
C115 C 0.3388(5) 0.2907(3) 0.8939(4) 0.113(3) Uani 1 1 d . . . . .
H11D H 0.3923 0.2892 0.8902 0.169 Uiso 1 1 calc R U . . .
H11E H 0.3344 0.2782 0.8596 0.169 Uiso 1 1 calc R U . . .
H11F H 0.3223 0.2634 0.9289 0.169 Uiso 1 1 calc R U . . .
C116 C 0.3489(5) 0.3734(4) 0.9739(3) 0.095(2) Uani 1 1 d . . . . .
H11G H 0.3434 0.4082 0.9911 0.142 Uiso 1 1 calc R U . . .
H11H H 0.4016 0.3605 0.9510 0.142 Uiso 1 1 calc R U . . .
H11I H 0.3383 0.3405 1.0049 0.142 Uiso 1 1 calc R U . . .
C117 C 0.2214(5) 0.4982(3) 0.9574(3) 0.090(2) Uani 1 1 d . . . . .
H11J H 0.1765 0.4988 0.9899 0.135 Uiso 1 1 calc R U . . .
H11K H 0.2108 0.5354 0.9294 0.135 Uiso 1 1 calc R U . . .
H11L H 0.2661 0.4950 0.9719 0.135 Uiso 1 1 calc R U . . .
C118 C 0.1314(4) 0.4941(4) 0.8673(3) 0.105(3) Uani 1 1 d . . . . .
H11M H 0.1227 0.4853 0.8329 0.157 Uiso 1 1 calc R U . . .
H11N H 0.1430 0.5329 0.8578 0.157 Uiso 1 1 calc R U . . .
H11O H 0.0851 0.4959 0.8987 0.157 Uiso 1 1 calc R U . . .
C119 C 0.7156(3) 0.5610(2) 0.84208(19) 0.0529(11) Uani 1 1 d . . . . .
C120 C 0.7708(3) 0.5616(3) 0.7871(2) 0.0566(12) Uani 1 1 d . . . . .
C121 C 0.7540(3) 0.6212(3) 0.7560(2) 0.0626(14) Uani 1 1 d . . . . .
C122 C 0.6853(3) 0.6574(2) 0.7890(2) 0.0563(12) Uani 1 1 d . . . . .
C123 C 0.6628(3) 0.6199(2) 0.84340(19) 0.0544(11) Uani 1 1 d . . . . .
C124 C 0.7129(3) 0.5080(3) 0.8879(2) 0.0663(14) Uani 1 1 d . . . . .
H12A H 0.7518 0.5013 0.9101 0.099 Uiso 1 1 calc R U . . .
H12B H 0.7235 0.4726 0.8700 0.099 Uiso 1 1 calc R U . . .
H12C H 0.6618 0.5150 0.9140 0.099 Uiso 1 1 calc R U . . .
C125 C 0.8360(3) 0.5093(3) 0.7692(3) 0.0798(18) Uani 1 1 d . . . . .
H12D H 0.8567 0.5173 0.7271 0.120 Uiso 1 1 calc R U . . .
H12E H 0.8179 0.4733 0.7788 0.120 Uiso 1 1 calc R U . . .
H12F H 0.8765 0.5028 0.7898 0.120 Uiso 1 1 calc R U . . .
C126 C 0.7985(4) 0.6428(4) 0.6970(3) 0.088(2) Uani 1 1 d . . . . .
H12G H 0.8385 0.6578 0.7017 0.133 Uiso 1 1 calc R U . . .
H12H H 0.7634 0.6752 0.6761 0.133 Uiso 1 1 calc R U . . .
H12I H 0.8224 0.6094 0.6748 0.133 Uiso 1 1 calc R U . . .
C127 C 0.6484(5) 0.7221(3) 0.7738(3) 0.0855(19) Uani 1 1 d . . . . .
H12J H 0.6643 0.7449 0.7943 0.128 Uiso 1 1 calc R U . . .
H12K H 0.5924 0.7298 0.7851 0.128 Uiso 1 1 calc R U . . .
H12L H 0.6640 0.7346 0.7317 0.128 Uiso 1 1 calc R U . . .
C128 C 0.5954(3) 0.6389(3) 0.8904(2) 0.0661(14) Uani 1 1 d . . . . .
H12M H 0.5859 0.6035 0.9182 0.099 Uiso 1 1 calc R U . . .
H12N H 0.5502 0.6602 0.8738 0.099 Uiso 1 1 calc R U . . .
H12O H 0.6052 0.6658 0.9104 0.099 Uiso 1 1 calc R U . . .
C129 C 0.6083(8) 0.4116(6) 0.0348(6) 0.102(6) Uani 0.5 1 d . U P . .
C130 C 0.9346(7) 0.1046(6) 0.5269(5) 0.105(6) Uani 0.5 1 d D U P . .
C133 C 0.0710(8) -0.0031(6) 1.0163(6) 0.082(4) Uani 0.5 1 d . . P . .
C134 C 0.0065(9) 0.0476(7) 1.0315(7) 0.089(4) Uani 0.5 1 d D . P . .
C135 C -0.0306(8) 0.0670(6) 0.9846(7) 0.086(4) Uani 0.5 1 d D . P . .
C136 C 0.0114(10) 0.0308(7) 0.9424(7) 0.093(4) Uani 0.5 1 d . . P . .
C137 C 0.0700(9) -0.0130(6) 0.9615(7) 0.086(4) Uani 0.5 1 d . . P . .
C138 C 0.0992(11) -0.0485(10) 1.0568(9) 0.110(6) Uani 0.5 1 d D . P . .
C139 C 0.0735(16) -0.0393(11) 1.1162(9) 0.099(6) Uani 0.5 1 d D U P . .
C140 C 0.0081(17) 0.0076(14) 1.1288(16) 0.113(9) Uani 0.5 1 d D U P . .
C141 C -0.0286(11) 0.0524(11) 1.0882(14) 0.125(10) Uani 0.5 1 d D . P . .
C142 C -0.1038(13) 0.0927(12) 1.0936(14) 0.118(8) Uani 0.5 1 d D U P . .
C143 C -0.1397(19) 0.1164(14) 1.0471(12) 0.122(10) Uani 0.5 1 d D U P . .
C144 C -0.1074(11) 0.0995(8) 0.9911(10) 0.104(6) Uani 0.5 1 d D . P . .
C145 C -0.1408(13) 0.0990(11) 0.9446(11) 0.102(7) Uani 0.5 1 d D U P . .
C146 C -0.0985(13) 0.0641(10) 0.8983(11) 0.109(7) Uani 0.5 1 d D U P . .
C147 C -0.0233(11) 0.0232(9) 0.8974(8) 0.096(5) Uani 0.5 1 d D . P . .
C148 C 0.0177(15) -0.0276(12) 0.8707(11) 0.087(6) Uani 0.5 1 d D U P . .
C149 C 0.075(2) -0.0686(14) 0.8945(12) 0.123(9) Uani 0.5 1 d D U P . .
C150 C 0.1018(11) -0.0664(9) 0.9422(7) 0.107(5) Uani 0.5 1 d D . P . .
C151 C 0.1506(11) -0.1120(10) 0.9754(12) 0.098(6) Uani 0.5 1 d D U P . .
C152 C 0.140(2) -0.1031(15) 1.0319(14) 0.139(12) Uani 0.5 1 d D U P . .
C153 C 0.5082(9) 0.5266(7) 0.4416(6) 0.089(4) Uani 0.5 1 d D . P . .
C154 C 0.5688(8) 0.4868(5) 0.4636(6) 0.080(4) Uani 0.5 1 d D . P . .
C155 C 0.5646(8) 0.4999(6) 0.5190(6) 0.083(4) Uani 0.5 1 d D . P . .
C156 C 0.4974(10) 0.5501(7) 0.5297(7) 0.101(5) Uani 0.5 1 d D . P . .
C157 C 0.4620(9) 0.5653(6) 0.4810(7) 0.089(4) Uani 0.5 1 d D . P . .
C158 C 0.4783(12) 0.5134(9) 0.3981(8) 0.095(5) Uani 0.5 1 d D . P . .
C159 C 0.5248(19) 0.4627(14) 0.3758(15) 0.106(8) Uani 0.5 1 d D U P . .
C160 C 0.587(2) 0.4205(17) 0.3986(14) 0.142(12) Uani 0.5 1 d D U P . .
C161 C 0.6044(10) 0.4339(8) 0.4460(7) 0.094(4) Uani 0.5 1 d D . P . .
C162 C 0.6546(16) 0.3889(13) 0.4857(14) 0.111(7) Uani 0.5 1 d D U P . .
C163 C 0.653(2) 0.4069(17) 0.5377(17) 0.186(19) Uani 0.5 1 d D U P . .
C164 C 0.5942(11) 0.4562(9) 0.5621(9) 0.115(7) Uani 0.5 1 d D . P . .
C165 C 0.5643(16) 0.4705(13) 0.6196(10) 0.107(7) Uani 0.5 1 d D U P . .
C166 C 0.4969(19) 0.5183(16) 0.6295(14) 0.113(9) Uani 0.5 1 d D U P . .
C167 C 0.4581(12) 0.5563(9) 0.5882(11) 0.106(7) Uani 0.5 1 d D . P . .
C168 C 0.3834(13) 0.5935(12) 0.5893(14) 0.117(8) Uani 0.5 1 d D U P . .
C169 C 0.352(2) 0.612(2) 0.5383(13) 0.154(14) Uani 0.5 1 d D U P . .
C170 C 0.3848(11) 0.5937(7) 0.4835(9) 0.105(7) Uani 0.5 1 d D . P . .
C171 C 0.3571(13) 0.5886(9) 0.4410(10) 0.100(6) Uani 0.5 1 d D U P . .
C172 C 0.4043(15) 0.5504(11) 0.3967(13) 0.114(8) Uani 0.5 1 d D U P . .
C174 C 0.1073(8) 0.2926(7) 0.9748(5) 0.188(6) Uani 1 1 d D . . . .
H17D H 0.1175 0.3319 0.9601 0.282 Uiso 1 1 calc R U . . .
H17E H 0.1556 0.2616 0.9788 0.282 Uiso 1 1 calc R U . . .
H17F H 0.0713 0.2937 1.0128 0.282 Uiso 1 1 calc R U . . .
O13 O 0.53862(17) 0.60628(13) 0.78302(12) 0.0428(6) Uani 1 1 d . . . . .
O14 O 0.63855(17) 0.49941(14) 0.78347(13) 0.0462(7) Uani 1 1 d . . . . .
O15 O 0.43794(17) 0.40982(13) 0.83228(13) 0.0440(6) Uani 1 1 d . . . . .
O16 O 0.33879(16) 0.51727(13) 0.82325(12) 0.0420(6) Uani 1 1 d . . . . .
O18 O 0.7720(2) 0.49813(18) 0.51441(13) 0.0639(10) Uani 1 1 d . . . . .
O19 O 0.5537(3) 0.66443(19) 0.51754(16) 0.0783(13) Uani 1 1 d . . . . .
O20 O 0.4150(3) 0.7538(2) 0.52311(17) 0.0815(13) Uani 1 1 d . . . . .
O22 O 0.7698(2) 0.48776(17) 0.40905(14) 0.0615(9) Uani 1 1 d . . . . .
O25 O 0.4754(4) 0.4755(4) 0.0800(3) 0.0653(18) Uani 0.5 1 d . U P . .
O26 O 0.5943(4) 0.4953(4) 0.0586(3) 0.0597(17) Uani 0.5 1 d . U P . .
O27 O 0.5344(5) 0.5094(4) -0.0181(4) 0.076(2) Uani 0.5 1 d . U P . .
O28 O 0.9571(5) -0.0041(4) 0.5799(3) 0.074(2) Uani 0.5 1 d . U P . .
O29 O 1.0323(6) 0.0142(4) 0.4816(4) 0.083(2) Uani 0.5 1 d . U P . .
O30 O 1.0346(6) 0.0571(4) 0.5597(3) 0.090(3) Uani 0.5 1 d . U P . .
O37 O 0.4347(4) -0.0353(4) 0.9134(3) 0.140(2) Uani 1 1 d . . . . .
O38 O 0.0743(4) 0.2789(3) 0.9345(3) 0.125(2) Uani 1 1 d D . . . .
O39 O 0.9333(4) 0.4831(5) 0.4246(3) 0.169(3) Uani 1 1 d . U . . .
O40 O 0.5516(6) 0.7827(4) 0.4267(3) 0.167(3) Uani 1 1 d . . . . .

loop_
_atom_site_aniso_label
_atom_site_aniso_U_11
_atom_site_aniso_U_22
_atom_site_aniso_U_33
_atom_site_aniso_U_23
_atom_site_aniso_U_13
_atom_site_aniso_U_12
Rh1 0.04257(17) 0.0545(2) 0.03006(15) -0.00668(12) -0.00845(12) -0.01479(14)
Rh2 0.05061(18) 0.04588(18) 0.03018(15) -0.00776(12) -0.00909(12) -0.01667(14)
Rh3 0.04717(18) 0.0573(2) 0.02934(15) -0.00742(12) -0.00979(12) -0.01993(15)
Rh4 0.04576(17) 0.04500(18) 0.02726(14) -0.00630(11) -0.00886(11) -0.01375(13)
Cl1 0.0515(6) 0.0411(6) 0.0930(9) -0.0150(6) -0.0053(6) 0.0024(5)
Cl2 0.0467(5) 0.0398(5) 0.0778(7) -0.0161(5) -0.0172(5) -0.0002(4)
Cl3 0.0510(6) 0.0425(6) 0.1196(12) -0.0068(7) -0.0333(7) -0.0013(5)
Cl4 0.0502(6) 0.0397(6) 0.0772(8) -0.0128(5) -0.0081(5) -0.0029(4)
N1 0.056(2) 0.052(2) 0.0332(17) -0.0076(15) -0.0147(15) -0.0094(17)
N2 0.0486(19) 0.048(2) 0.0341(17) -0.0076(14) -0.0094(14) -0.0098(16)
N3 0.0471(19) 0.060(2) 0.0322(16) -0.0071(15) -0.0125(14) -0.0150(17)
N4 0.0456(18) 0.0441(19) 0.0298(15) -0.0072(13) -0.0078(13) -0.0103(15)
O1 0.0433(15) 0.0401(15) 0.0429(15) -0.0077(12) -0.0133(12) -0.0088(12)
O2 0.0401(15) 0.0499(17) 0.0465(16) -0.0103(13) -0.0097(12) -0.0081(13)
O3 0.0494(16) 0.0364(15) 0.0406(14) -0.0117(11) -0.0050(12) -0.0090(12)
O4 0.0425(15) 0.0431(16) 0.0440(15) -0.0087(12) -0.0117(12) -0.0104(12)
S1 0.0655(15) 0.0655(16) 0.0556(13) -0.0022(11) -0.0129(11) -0.0143(12)
S2 0.0597(13) 0.0562(14) 0.0462(11) -0.0106(10) -0.0037(10) -0.0120(11)
F1 0.151(9) 0.107(7) 0.112(7) -0.051(6) -0.009(6) -0.011(6)
F2 0.110(7) 0.082(6) 0.113(7) -0.013(5) -0.015(5) -0.001(5)
F3 0.135(8) 0.104(7) 0.099(6) -0.001(5) -0.015(6) 0.012(6)
F4 0.104(6) 0.081(5) 0.126(7) 0.000(5) -0.013(5) -0.013(5)
F5 0.112(8) 0.171(11) 0.167(11) 0.042(9) -0.072(8) -0.013(8)
F6 0.200(12) 0.101(7) 0.096(7) -0.008(6) -0.026(7) 0.024(7)
Cu1 0.061(2) 0.086(4) 0.043(2) -0.019(2) -0.0176(17) 0.024(2)
Cu2 0.065(2) 0.0508(15) 0.0371(12) -0.0162(10) -0.0178(13) 0.0137(13)
O5 0.080(11) 0.080(11) 0.070(8) -0.029(8) -0.027(8) 0.014(7)
O6 0.065(12) 0.054(7) 0.040(8) -0.015(6) -0.020(8) 0.002(7)
O7 0.057(5) 0.053(5) 0.040(4) -0.015(3) -0.020(4) 0.008(4)
O8 0.051(5) 0.044(5) 0.063(5) -0.021(4) -0.028(4) 0.005(3)
O9 0.054(7) 0.047(6) 0.042(6) -0.004(4) -0.013(5) -0.001(4)
O10 0.063(11) 0.061(12) 0.035(6) -0.013(7) -0.017(7) 0.002(7)
O11 0.058(7) 0.055(6) 0.036(5) -0.013(4) -0.010(4) 0.000(4)
O12 0.061(8) 0.051(7) 0.049(6) -0.013(5) -0.009(5) 0.000(5)
Cu1' 0.088(4) 0.036(2) 0.035(2) -0.0170(14) -0.029(2) 0.0190(18)
Cu2' 0.068(3) 0.066(3) 0.0431(17) -0.0241(19) -0.0247(18) 0.026(2)
O5' 0.059(7) 0.035(5) 0.046(5) -0.020(4) -0.021(5) 0.012(5)
O6' 0.056(11) 0.049(9) 0.041(8) -0.013(6) -0.019(8) 0.010(8)
O7' 0.057(6) 0.061(6) 0.044(5) -0.021(4) -0.020(4) 0.013(4)
O8' 0.054(6) 0.057(6) 0.067(6) -0.026(5) -0.030(5) 0.004(4)
O9' 0.053(7) 0.042(6) 0.037(5) -0.003(4) -0.005(5) -0.003(4)
O10' 0.062(12) 0.045(8) 0.034(7) -0.015(6) -0.018(8) 0.011(9)
O11' 0.053(7) 0.057(8) 0.038(6) -0.018(5) -0.016(5) 0.022(5)
O12' 0.061(9) 0.061(10) 0.046(8) -0.022(6) -0.021(6) 0.014(6)
C1 0.046(2) 0.042(2) 0.0310(18) -0.0098(15) -0.0131(16) -0.0101(17)
C2 0.041(2) 0.043(2) 0.0332(18) -0.0096(16) -0.0092(16) -0.0050(17)
C3 0.043(2) 0.043(2) 0.043(2) -0.0120(17) -0.0071(17) -0.0044(18)
C4 0.048(2) 0.034(2) 0.0341(19) -0.0096(15) -0.0081(16) -0.0071(17)
C5 0.042(2) 0.038(2) 0.0314(18) -0.0077(15) -0.0123(15) -0.0037(16)
C6 0.042(2) 0.036(2) 0.044(2) -0.0105(16) -0.0136(17) -0.0018(16)
C7 0.052(2) 0.054(3) 0.035(2) -0.0118(18) -0.0144(18) -0.005(2)
C8 0.062(3) 0.049(3) 0.039(2) -0.0148(18) -0.017(2) -0.003(2)
C9 0.080(3) 0.057(3) 0.038(2) -0.014(2) -0.024(2) 0.011(3)
C10 0.073(3) 0.054(3) 0.042(2) -0.016(2) -0.023(2) 0.009(2)
C11 0.059(3) 0.047(2) 0.040(2) -0.0089(18) -0.0196(19) -0.003(2)
C12 0.058(3) 0.053(3) 0.037(2) -0.0130(19) -0.0135(19) 0.002(2)
C13 0.070(3) 0.062(3) 0.050(3) -0.026(2) -0.023(2) 0.012(2)
C14 0.089(4) 0.064(4) 0.063(3) -0.026(3) -0.032(3) 0.020(3)
C15 0.152(7) 0.087(5) 0.112(6) -0.063(5) -0.064(6) 0.048(5)
C16 0.230(14) 0.091(7) 0.243(14) -0.087(8) -0.137(12) 0.040(7)
C17 0.223(14) 0.223(14) 0.258(15) -0.160(12) 0.003(12) 0.041(11)
C18 0.37(2) 0.100(8) 0.228(14) -0.087(9) -0.205(15) 0.078(10)
C19 0.099(4) 0.063(3) 0.051(3) -0.022(2) -0.039(3) 0.026(3)
C20 0.083(4) 0.059(3) 0.047(3) -0.014(2) -0.026(3) 0.012(3)
C21 0.089(4) 0.068(4) 0.056(3) -0.019(3) -0.036(3) 0.025(3)
C22 0.092(4) 0.072(4) 0.062(3) -0.022(3) -0.038(3) 0.027(3)
C23 0.136(7) 0.127(7) 0.133(7) -0.059(6) -0.096(6) 0.047(6)
C24 0.095(6) 0.175(10) 0.095(6) -0.041(6) -0.032(5) 0.020(6)
C25 0.133(7) 0.083(5) 0.129(7) 0.008(5) -0.074(6) 0.008(5)
C26 0.052(2) 0.051(3) 0.037(2) -0.0091(18) -0.0136(18) -0.004(2)
C27 0.053(2) 0.047(2) 0.036(2) -0.0084(17) -0.0096(18) -0.0038(19)
C28 0.054(2) 0.051(3) 0.0325(19) -0.0104(17) -0.0127(18) -0.004(2)
C29 0.051(2) 0.045(2) 0.036(2) -0.0078(17) -0.0101(18) -0.0044(19)
C30 0.054(2) 0.044(2) 0.0330(19) -0.0098(17) -0.0096(17) -0.0072(19)
C31 0.057(3) 0.058(3) 0.037(2) -0.0087(19) -0.0151(19) 0.004(2)
C32 0.085(4) 0.062(3) 0.043(2) -0.016(2) -0.028(3) 0.022(3)
C33 0.075(4) 0.067(3) 0.050(3) -0.009(2) -0.027(3) 0.012(3)
C34 0.120(6) 0.076(4) 0.071(4) -0.019(3) -0.053(4) 0.034(4)
C35 0.169(9) 0.068(5) 0.120(7) -0.009(4) -0.080(6) 0.018(5)
C36 0.241(14) 0.119(9) 0.43(2) -0.036(12) -0.280(16) 0.030(9)
C37 0.271(17) 0.190(13) 0.119(9) 0.058(9) 0.022(10) 0.086(12)
C38 0.059(3) 0.045(2) 0.040(2) -0.0097(18) -0.0158(19) 0.001(2)
C39 0.064(3) 0.055(3) 0.039(2) -0.017(2) -0.011(2) 0.006(2)
C40 0.061(3) 0.050(3) 0.045(2) -0.014(2) -0.008(2) 0.003(2)
C41 0.088(4) 0.079(4) 0.048(3) -0.017(3) -0.005(3) 0.028(3)
C42 0.097(5) 0.115(6) 0.063(4) -0.008(4) 0.011(4) 0.019(5)
C43 0.219(12) 0.081(6) 0.115(7) -0.046(5) -0.017(7) -0.013(7)
C44 0.093(5) 0.141(7) 0.073(4) -0.007(4) -0.001(4) 0.055(5)
C45 0.086(4) 0.081(4) 0.047(3) -0.014(3) 0.017(3) -0.019(3)
C46 0.073(3) 0.076(4) 0.034(2) 0.001(2) -0.008(2) -0.027(3)
C47 0.089(4) 0.081(4) 0.048(3) -0.003(3) -0.004(3) -0.047(3)
C48 0.077(4) 0.155(8) 0.070(4) 0.027(5) -0.021(3) -0.073(5)
C49 0.053(3) 0.105(6) 0.088(5) 0.014(4) 0.006(3) -0.008(3)
C50 0.218(12) 0.120(7) 0.092(6) -0.066(6) 0.045(7) -0.068(8)
C51 0.114(6) 0.123(6) 0.060(4) 0.023(4) -0.038(4) -0.042(5)
C52 0.224(12) 0.085(6) 0.117(7) -0.021(5) 0.019(7) -0.092(7)
C53 0.169(9) 0.332(17) 0.104(6) 0.051(8) -0.071(6) -0.192(11)
C54 0.084(6) 0.201(13) 0.225(14) 0.076(10) 0.036(7) 0.049(7)
C55 0.060(3) 0.066(3) 0.041(2) -0.008(2) -0.017(2) -0.027(2)
C56 0.076(3) 0.056(3) 0.041(2) -0.015(2) -0.014(2) -0.027(2)
C57 0.086(4) 0.062(3) 0.047(3) -0.009(2) -0.017(2) -0.035(3)
C58 0.063(3) 0.072(3) 0.050(3) -0.007(2) -0.010(2) -0.037(3)
C59 0.054(3) 0.067(3) 0.050(2) -0.012(2) -0.016(2) -0.023(2)
C60 0.084(4) 0.078(4) 0.046(3) 0.004(2) -0.027(3) -0.033(3)
C61 0.087(4) 0.076(4) 0.053(3) -0.031(3) -0.008(3) -0.017(3)
C62 0.122(6) 0.057(3) 0.083(4) -0.004(3) -0.030(4) -0.034(4)
C63 0.091(4) 0.112(5) 0.055(3) -0.006(3) -0.002(3) -0.055(4)
C64 0.058(3) 0.091(5) 0.087(4) -0.027(4) -0.020(3) -0.010(3)
Cu3 0.0591(17) 0.061(2) 0.0317(10) -0.0162(12) -0.0145(10) 0.0114(11)
O17 0.065(6) 0.053(6) 0.034(4) -0.008(4) -0.010(4) 0.016(4)
O21 0.068(6) 0.084(7) 0.063(5) -0.028(5) -0.030(5) 0.007(4)
Cu4 0.057(3) 0.066(4) 0.034(2) -0.022(2) -0.0175(18) 0.021(2)
O23 0.042(6) 0.049(7) 0.032(5) -0.013(4) -0.009(4) 0.006(4)
O24 0.047(7) 0.050(7) 0.040(6) -0.009(5) -0.016(5) -0.001(4)
Cu3' 0.061(3) 0.064(3) 0.0374(14) -0.012(2) -0.0192(17) 0.018(2)
O17' 0.072(10) 0.080(12) 0.050(7) 0.012(7) -0.019(6) 0.005(7)
O21' 0.069(9) 0.067(8) 0.049(6) -0.025(6) -0.030(7) 0.036(6)
Cu4' 0.076(3) 0.0524(16) 0.0328(13) -0.0128(11) -0.0170(16) 0.0131(15)
O23' 0.057(6) 0.057(5) 0.035(4) -0.015(4) -0.014(4) 0.003(4)
O24' 0.070(9) 0.057(7) 0.050(6) -0.020(5) -0.023(6) 0.015(5)
C65 0.048(2) 0.046(2) 0.0280(17) -0.0098(16) -0.0067(16) -0.0126(18)
C66 0.045(2) 0.042(2) 0.0371(19) -0.0070(16) -0.0143(16) -0.0111(17)
C67 0.045(2) 0.041(2) 0.053(2) -0.0049(18) -0.0188(19) -0.0051(18)
C68 0.048(2) 0.042(2) 0.0335(19) -0.0073(16) -0.0156(16) -0.0107(18)
C69 0.045(2) 0.041(2) 0.0304(18) -0.0091(15) -0.0091(15) -0.0082(17)
C70 0.046(2) 0.040(2) 0.042(2) -0.0143(17) -0.0067(17) -0.0043(17)
C71 0.046(2) 0.063(3) 0.034(2) -0.0099(19) -0.0106(17) -0.004(2)
C72 0.052(3) 0.062(3) 0.036(2) -0.012(2) -0.0099(18) 0.000(2)
C73 0.050(2) 0.060(3) 0.0312(19) -0.0129(18) -0.0124(17) -0.003(2)
C74 0.054(2) 0.052(3) 0.038(2) -0.0128(18) -0.0119(18) -0.007(2)
C75 0.054(2) 0.053(3) 0.035(2) -0.0126(18) -0.0103(18) -0.008(2)
C76 0.052(3) 0.079(4) 0.038(2) -0.015(2) -0.013(2) 0.009(2)
C77 0.093(4) 0.093(4) 0.033(2) -0.015(3) -0.023(3) 0.029(3)
C78 0.092(4) 0.096(5) 0.044(3) -0.014(3) -0.029(3) 0.036(4)
C79 0.098(9) 0.074(9) 0.063(7) -0.003(6) -0.042(6) 0.007(8)
C80 0.164(19) 0.128(14) 0.091(13) -0.010(10) -0.060(12) 0.053(13)
C81 0.158(16) 0.096(11) 0.092(10) 0.009(8) 0.015(10) 0.006(10)
C82 0.137(17) 0.111(13) 0.26(3) 0.028(18) -0.129(19) -0.011(13)
C79' 0.103(15) 0.078(13) 0.051(9) -0.008(8) -0.036(9) 0.027(11)
C80' 0.105(15) 0.112(15) 0.103(14) 0.002(12) -0.061(12) 0.000(12)
C81' 0.140(16) 0.119(14) 0.065(9) 0.000(9) -0.064(10) 0.030(12)
C82' 0.108(18) 0.13(2) 0.11(2) 0.040(17) -0.046(15) -0.050(17)
C83 0.060(3) 0.050(3) 0.041(2) -0.0151(19) -0.016(2) -0.003(2)
C84 0.082(4) 0.069(3) 0.047(3) -0.026(2) -0.024(3) 0.014(3)
C85 0.080(4) 0.063(3) 0.050(3) -0.022(2) -0.018(3) 0.010(3)
C86 0.119(6) 0.095(5) 0.059(3) -0.033(3) -0.025(4) 0.043(4)
C87 0.111(6) 0.115(6) 0.074(4) -0.031(4) -0.014(4) 0.053(5)
C88 0.185(11) 0.165(10) 0.096(7) 0.009(6) 0.060(7) 0.067(8)
C89 0.222(14) 0.176(11) 0.215(13) -0.153(11) -0.094(11) 0.068(10)
C90 0.045(2) 0.050(2) 0.0309(19) -0.0106(17) -0.0081(16) -0.0025(18)
C91 0.050(2) 0.049(2) 0.037(2) -0.0113(18) -0.0121(18) -0.0005(19)
C92 0.062(3) 0.052(3) 0.0295(19) -0.0154(18) -0.0140(18) 0.005(2)
C93 0.055(2) 0.045(2) 0.036(2) -0.0112(17) -0.0125(18) 0.0018(19)
C94 0.050(2) 0.048(2) 0.0327(19) -0.0088(17) -0.0115(17) -0.0068(19)
C95 0.059(3) 0.062(3) 0.032(2) -0.0140(19) -0.0099(19) 0.011(2)
C96 0.107(5) 0.074(4) 0.049(3) -0.027(3) -0.032(3) 0.031(3)
C97 0.139(6) 0.095(5) 0.059(4) -0.033(3) -0.038(4) 0.055(5)
C98 0.213(11) 0.116(7) 0.100(6) -0.050(6) -0.059(7) 0.081(7)
C99 0.40(3) 0.171(15) 0.27(2) -0.104(15) -0.060(19) -0.067(16)
C100 0.382(18) 0.171(11) 0.196(12) -0.130(10) -0.103(12) 0.056(11)
C101 0.249(16) 0.244(16) 0.291(17) -0.096(14) -0.036(14) 0.045(13)
C102 0.072(3) 0.053(3) 0.038(2) -0.016(2) -0.020(2) 0.015(2)
C103 0.065(3) 0.055(3) 0.038(2) -0.0115(19) -0.018(2) 0.010(2)
C104 0.077(3) 0.053(3) 0.047(3) -0.011(2) -0.022(2) 0.014(2)
C105 0.078(4) 0.075(4) 0.056(3) -0.017(3) -0.030(3) 0.019(3)
C106 0.099(5) 0.089(5) 0.103(5) -0.027(4) -0.061(4) 0.027(4)
C107 0.083(5) 0.164(9) 0.093(6) -0.032(6) -0.024(4) 0.008(5)
C108 0.132(7) 0.086(5) 0.119(7) 0.016(5) -0.074(6) 0.000(5)
C109 0.058(3) 0.082(4) 0.048(3) -0.002(2) -0.002(2) -0.039(3)
C110 0.074(3) 0.053(3) 0.050(3) 0.000(2) -0.005(2) -0.025(2)
C111 0.075(3) 0.080(4) 0.033(2) 0.003(2) -0.012(2) -0.030(3)
C112 0.077(3) 0.066(3) 0.041(2) -0.012(2) 0.007(2) -0.024(3)
C113 0.055(3) 0.065(3) 0.047(2) -0.008(2) -0.001(2) -0.013(2)
C114 0.106(5) 0.137(7) 0.073(4) -0.019(4) -0.018(4) -0.078(5)
C115 0.130(7) 0.057(4) 0.123(7) -0.007(4) 0.004(5) -0.021(4)
C116 0.116(6) 0.121(6) 0.053(3) 0.022(3) -0.044(4) -0.044(5)
C117 0.118(6) 0.091(5) 0.058(3) -0.035(3) 0.002(3) -0.028(4)
C118 0.065(4) 0.120(6) 0.091(5) -0.001(4) -0.005(4) 0.003(4)
C119 0.056(3) 0.071(3) 0.040(2) -0.005(2) -0.0186(19) -0.024(2)
C120 0.048(2) 0.078(3) 0.052(3) -0.010(2) -0.017(2) -0.022(2)
C121 0.060(3) 0.097(4) 0.046(3) -0.006(3) -0.012(2) -0.046(3)
C122 0.076(3) 0.063(3) 0.043(2) -0.005(2) -0.018(2) -0.035(3)
C123 0.067(3) 0.071(3) 0.038(2) -0.011(2) -0.017(2) -0.029(3)
C124 0.073(3) 0.083(4) 0.046(3) 0.003(2) -0.023(2) -0.028(3)
C125 0.054(3) 0.105(5) 0.078(4) -0.020(4) -0.019(3) -0.012(3)
C126 0.086(4) 0.128(6) 0.058(3) 0.004(4) -0.006(3) -0.061(4)
C127 0.118(6) 0.074(4) 0.080(4) -0.005(3) -0.034(4) -0.041(4)
C128 0.078(4) 0.082(4) 0.041(2) -0.020(2) -0.013(2) -0.019(3)
C129 0.082(8) 0.068(7) 0.072(7) 0.025(6) 0.028(6) 0.025(6)
C130 0.073(8) 0.080(8) 0.087(8) 0.015(7) 0.027(7) 0.018(6)
C133 0.075(8) 0.072(8) 0.083(9) 0.009(7) -0.002(7) -0.029(7)
C134 0.098(10) 0.074(9) 0.093(10) -0.015(7) 0.005(8) -0.042(8)
C135 0.077(8) 0.066(8) 0.106(11) -0.010(7) -0.001(8) -0.028(7)
C136 0.097(10) 0.090(10) 0.094(10) -0.006(8) -0.002(8) -0.051(9)
C137 0.089(9) 0.067(8) 0.087(9) 0.000(7) -0.005(7) -0.025(7)
C138 0.089(11) 0.118(16) 0.120(15) -0.010(12) -0.007(11) -0.044(11)
C139 0.109(13) 0.103(13) 0.102(12) -0.021(10) -0.015(10) -0.056(11)
C140 0.117(17) 0.108(17) 0.120(16) -0.023(13) -0.001(13) -0.058(13)
C141 0.077(11) 0.115(16) 0.19(3) -0.078(19) 0.024(15) -0.046(12)
C142 0.112(14) 0.097(14) 0.146(16) -0.046(12) 0.008(12) -0.043(11)
C143 0.140(17) 0.105(14) 0.133(17) -0.030(12) -0.019(13) -0.054(12)
C144 0.124(17) 0.068(10) 0.129(17) 0.012(10) -0.044(15) -0.043(11)
C145 0.083(10) 0.093(12) 0.137(15) 0.016(10) -0.038(10) -0.046(9)
C146 0.119(14) 0.100(13) 0.099(13) -0.010(11) -0.015(11) -0.032(10)
C147 0.094(12) 0.114(14) 0.085(11) -0.006(10) 0.002(9) -0.061(11)
C148 0.097(13) 0.083(13) 0.075(10) -0.010(9) 0.000(9) -0.034(10)
C149 0.138(17) 0.117(17) 0.130(15) -0.010(13) -0.026(14) -0.066(14)
C150 0.125(15) 0.100(13) 0.091(11) -0.011(10) -0.011(10) -0.042(11)
C151 0.073(9) 0.079(10) 0.125(14) -0.026(10) 0.004(10) -0.015(8)
C152 0.149(19) 0.124(17) 0.133(18) -0.013(14) -0.022(15) -0.040(14)
C153 0.109(11) 0.086(10) 0.075(8) 0.004(7) -0.010(8) -0.052(9)
C154 0.086(9) 0.051(7) 0.080(8) 0.003(6) 0.000(7) -0.016(6)
C155 0.084(9) 0.070(8) 0.084(9) -0.001(7) 0.003(7) -0.034(7)
C156 0.123(13) 0.083(10) 0.094(10) -0.015(8) 0.015(10) -0.057(10)
C157 0.082(9) 0.067(8) 0.109(11) -0.004(8) -0.001(8) -0.033(7)
C158 0.098(13) 0.085(12) 0.089(12) 0.008(9) 0.001(10) -0.043(10)
C159 0.115(15) 0.097(16) 0.104(14) -0.003(12) -0.012(12) -0.045(11)
C160 0.135(19) 0.141(19) 0.154(19) -0.014(14) -0.028(15) -0.055(15)
C161 0.097(11) 0.097(12) 0.085(10) 0.002(9) -0.008(8) -0.045(10)
C162 0.100(12) 0.084(11) 0.132(15) 0.006(12) -0.013(12) -0.028(10)
C163 0.21(3) 0.18(2) 0.16(2) -0.023(17) -0.035(17) -0.053(17)
C164 0.099(13) 0.107(15) 0.118(16) 0.006(12) 0.010(12) -0.047(12)
C165 0.100(13) 0.110(15) 0.108(13) -0.005(11) -0.004(11) -0.049(11)
C166 0.123(17) 0.103(16) 0.114(15) -0.005(13) -0.009(12) -0.058(12)
C167 0.094(13) 0.072(11) 0.15(2) -0.019(12) -0.001(14) -0.042(10)
C168 0.122(15) 0.105(14) 0.139(15) -0.033(12) -0.007(12) -0.060(12)
C169 0.16(2) 0.136(19) 0.17(2) -0.031(16) -0.018(16) -0.052(15)
C170 0.103(13) 0.056(9) 0.134(17) 0.000(9) 0.017(13) -0.043(9)
C171 0.085(10) 0.078(10) 0.115(13) 0.035(9) -0.025(9) -0.030(8)
C172 0.127(16) 0.096(13) 0.112(14) 0.003(11) -0.014(13) -0.046(11)
C174 0.194(14) 0.210(15) 0.125(10) 0.016(10) 0.000(9) -0.072(12)
O13 0.0472(15) 0.0431(16) 0.0386(14) -0.0109(12) -0.0046(12) -0.0143(13)
O14 0.0419(16) 0.0536(18) 0.0449(15) -0.0108(13) -0.0115(12) -0.0120(13)
O15 0.0472(16) 0.0405(16) 0.0466(16) -0.0039(12) -0.0166(13) -0.0126(13)
O16 0.0450(16) 0.0393(15) 0.0408(14) -0.0071(11) -0.0107(12) -0.0095(12)
O18 0.064(2) 0.078(2) 0.0321(15) -0.0156(15) -0.0154(14) 0.0134(17)
O19 0.090(3) 0.081(3) 0.0470(19) -0.0307(18) -0.0323(19) 0.028(2)
O20 0.090(3) 0.080(3) 0.055(2) -0.0339(19) -0.031(2) 0.031(2)
O22 0.067(2) 0.066(2) 0.0378(16) -0.0150(15) -0.0217(15) 0.0119(17)
O25 0.065(4) 0.077(5) 0.057(4) -0.022(3) 0.001(3) -0.027(4)
O26 0.043(3) 0.085(5) 0.051(4) 0.001(3) -0.021(3) -0.019(3)
O27 0.066(5) 0.079(5) 0.067(5) 0.007(4) -0.013(4) -0.015(4)
O28 0.078(5) 0.084(5) 0.060(4) 0.000(4) -0.015(4) -0.030(4)
O29 0.102(6) 0.082(6) 0.067(5) -0.024(4) 0.001(4) -0.037(5)
O30 0.176(9) 0.087(6) 0.042(4) -0.023(4) -0.007(5) -0.088(6)
O37 0.086(4) 0.171(7) 0.155(6) -0.051(5) -0.020(4) -0.015(4)
O38 0.153(6) 0.137(5) 0.077(3) -0.013(3) -0.039(4) -0.019(4)
O39 0.097(4) 0.260(10) 0.114(5) 0.002(6) -0.011(4) -0.036(5)
O40 0.250(10) 0.153(7) 0.101(5) -0.007(4) -0.015(5) -0.090(7)

loop_
_atom_type_symbol
_atom_type_description
_atom_type_scat_dispersion_real
_atom_type_scat_dispersion_imag
_atom_type_scat_source
C C 0.0181 0.0091 'International Tables Vol C Tables 4.2.6.8 and 6.1.1.4'
H H 0.0000 0.0000 'International Tables Vol C Tables 4.2.6.8 and 6.1.1.4'
N N 0.0311 0.0180 'International Tables Vol C Tables 4.2.6.8 and 6.1.1.4'
O O 0.0492 0.0322 'International Tables Vol C Tables 4.2.6.8 and 6.1.1.4'
F F 0.0727 0.0534 'International Tables Vol C Tables 4.2.6.8 and 6.1.1.4'
S S 0.3331 0.5567 'International Tables Vol C Tables 4.2.6.8 and 6.1.1.4'
Cu Cu -1.9646 0.5888 'International Tables Vol C Tables 4.2.6.8 and 6.1.1.4'
Rh Rh 0.0927 3.6045 'International Tables Vol C Tables 4.2.6.8 and 6.1.1.4'
Cl Cl 0.3639 0.7018 'International Tables Vol C Tables 4.2.6.8 and 6.1.1.4'

loop_
_geom_angle_atom_site_label_1
_geom_angle_atom_site_label_2
_geom_angle_atom_site_label_3
_geom_angle
_geom_angle_site_symmetry_1
_geom_angle_site_symmetry_3
C49 Rh1 C47 66.1(3) . .
C49 Rh1 O2 102.9(3) . .
C47 Rh1 O2 162.20(18) . .
C49 Rh1 O1 160.6(3) . .
C47 Rh1 O1 108.9(2) . .
O2 Rh1 O1 76.69(11) . .
C49 Rh1 N1 115.0(3) . .
C47 Rh1 N1 111.06(19) . .
O2 Rh1 N1 86.04(13) . .
O1 Rh1 N1 84.31(13) . .
C49 Rh1 C48 38.7(3) . .
C47 Rh1 C48 39.6(3) . .
O2 Rh1 C48 137.4(3) . .
O1 Rh1 C48 145.9(3) . .
N1 Rh1 C48 95.6(2) . .
C49 Rh1 C45 39.2(3) . .
C47 Rh1 C45 65.6(2) . .
O2 Rh1 C45 96.9(2) . .
O1 Rh1 C45 121.4(2) . .
N1 Rh1 C45 154.1(2) . .
C48 Rh1 C45 65.1(3) . .
C49 Rh1 C46 65.4(3) . .
C47 Rh1 C46 39.0(2) . .
O2 Rh1 C46 124.55(18) . .
O1 Rh1 C46 98.54(17) . .
N1 Rh1 C46 149.23(19) . .
C48 Rh1 C46 65.1(2) . .
C45 Rh1 C46 38.7(2) . .
O3 Rh2 C57 107.76(18) . .
O3 Rh2 N2 85.13(13) . 2_557
C57 Rh2 N2 113.46(17) . 2_557
O3 Rh2 C59 159.50(15) . .
C57 Rh2 C59 66.1(2) . .
N2 Rh2 C59 115.35(16) 2_557 .
O3 Rh2 O4 76.57(11) . .
C57 Rh2 O4 162.20(16) . .
N2 Rh2 O4 83.87(13) 2_557 .
C59 Rh2 O4 103.65(16) . .
O3 Rh2 C55 119.87(15) . .
C57 Rh2 C55 65.9(2) . .
N2 Rh2 C55 154.56(17) 2_557 .
C59 Rh2 C55 39.67(18) . .
O4 Rh2 C55 96.79(15) . .
O3 Rh2 C56 97.07(16) . .
C57 Rh2 C56 39.55(18) . .
N2 Rh2 C56 152.25(17) 2_557 .
C59 Rh2 C56 65.4(2) . .
O4 Rh2 C56 123.64(15) . .
C55 Rh2 C56 38.3(2) . .
O3 Rh2 C58 145.00(18) . .
C57 Rh2 C58 39.5(2) . .
N2 Rh2 C58 97.27(17) 2_557 .
C59 Rh2 C58 38.7(2) . .
O4 Rh2 C58 138.42(18) . .
C55 Rh2 C58 65.51(19) . .
C56 Rh2 C58 65.46(19) . .
O13 Rh3 C120 161.93(16) . .
O13 Rh3 N3 84.30(12) . .
C120 Rh3 N3 113.76(17) . .
O13 Rh3 O14 76.59(11) . .
C120 Rh3 O14 103.41(17) . .
N3 Rh3 O14 85.01(13) . .
O13 Rh3 C122 107.42(17) . .
C120 Rh3 C122 66.4(2) . .
N3 Rh3 C122 115.14(17) . .
O14 Rh3 C122 159.56(15) . .
O13 Rh3 C121 143.77(19) . .
C120 Rh3 C121 38.9(2) . .
N3 Rh3 C121 97.63(17) . .
O14 Rh3 C121 139.6(2) . .
C122 Rh3 C121 39.4(2) . .
O13 Rh3 C119 122.56(15) . .
C120 Rh3 C119 39.46(18) . .
N3 Rh3 C119 152.45(17) . .
O14 Rh3 C119 94.86(16) . .
C122 Rh3 C119 65.82(19) . .
C121 Rh3 C119 65.07(19) . .
O13 Rh3 C123 98.17(16) . .
C120 Rh3 C123 66.0(2) . .
N3 Rh3 C123 154.05(17) . .
O14 Rh3 C123 120.78(16) . .
C122 Rh3 C123 39.41(18) . .
C121 Rh3 C123 65.32(19) . .
C119 Rh3 C123 38.8(2) . .
O15 Rh4 C113 162.78(16) . .
O15 Rh4 N4 85.88(12) . 2_666
C113 Rh4 N4 110.87(17) . 2_666
O15 Rh4 C110 104.63(18) . .
C113 Rh4 C110 65.4(2) . .
N4 Rh4 C110 114.79(18) 2_666 .
O15 Rh4 O16 76.80(11) . .
C113 Rh4 O16 107.73(17) . .
N4 Rh4 O16 84.79(12) 2_666 .
C110 Rh4 O16 160.38(17) . .
O15 Rh4 C111 98.20(18) . .
C113 Rh4 C111 65.0(2) . .
N4 Rh4 C111 154.35(19) 2_666 .
C110 Rh4 C111 39.6(2) . .
O16 Rh4 C111 120.83(18) . .
O15 Rh4 C109 139.85(19) . .
C113 Rh4 C109 38.4(2) . .
N4 Rh4 C109 95.26(17) 2_666 .
C110 Rh4 C109 39.2(2) . .
O16 Rh4 C109 143.34(19) . .
C111 Rh4 C109 65.4(2) . .
O15 Rh4 C112 125.21(19) . .
C113 Rh4 C112 38.6(2) . .
N4 Rh4 C112 148.6(2) 2_666 .
C110 Rh4 C112 65.4(2) . .
O16 Rh4 C112 97.47(17) . .
C111 Rh4 C112 38.5(2) . .
C109 Rh4 C112 64.6(2) . .
C7 N1 C11 119.2(4) . .
C7 N1 Rh1 118.6(3) . .
C11 N1 Rh1 122.1(3) . .
C26 N2 C30 119.0(4) . .
C26 N2 Rh2 118.3(3) . 2_557
C30 N2 Rh2 122.3(3) . 2_557
C71 N3 C75 119.0(4) . .
C71 N3 Rh3 117.5(3) . .
C75 N3 Rh3 123.1(3) . .
C90 N4 C94 119.0(3) . .
C90 N4 Rh4 118.9(3) . 2_666
C94 N4 Rh4 122.0(3) . 2_666
C1 O1 Rh1 115.3(3) . .
C2 O2 Rh1 115.9(3) . .
C4 O3 Rh2 116.3(3) . .
C5 O4 Rh2 115.0(3) . .
O26 S1 O27 119.3(5) . .
O26 S1 O25 117.6(5) . .
O27 S1 O25 112.7(5) . .
O26 S1 O27 159.9(5) . 2_665
O27 S1 O27 56.5(5) . 2_665
O25 S1 O27 57.5(4) . 2_665
O26 S1 C129 88.5(8) . .
O27 S1 C129 106.9(6) . .
O25 S1 C129 107.5(6) . .
O27 S1 C129 111.6(8) 2_665 .
O30 S2 O28 114.4(5) . .
O30 S2 O29 122.2(6) . .
O28 S2 O29 114.8(5) . .
O30 S2 O29 165.7(6) . 2_756
O28 S2 O29 58.2(5) . 2_756
O29 S2 O29 59.0(6) . 2_756
O30 S2 C130 87.2(7) . .
O28 S2 C130 106.0(5) . .
O29 S2 C130 106.4(6) . .
O29 S2 C130 106.4(7) 2_756 .
O6 Cu1 O5 92.6(16) . .
O6 Cu1 O9 178.1(12) . .
O5 Cu1 O9 87.1(10) . .
O6 Cu1 O10 88.4(19) . .
O5 Cu1 O10 176.9(17) . .
O9 Cu1 O10 92.0(16) . .
O6 Cu1 O37 91.9(11) . .
O5 Cu1 O37 86.5(8) . .
O9 Cu1 O37 86.2(6) . .
O10 Cu1 O37 96.4(14) . .
O8 Cu2 O7 92.8(4) . .
O8 Cu2 O12 86.3(8) . .
O7 Cu2 O12 173.8(6) . .
O8 Cu2 O11 169.6(5) . .
O7 Cu2 O11 87.8(5) . .
O12 Cu2 O11 92.0(8) . .
O8 Cu2 O38 97.7(4) . .
O7 Cu2 O38 91.1(3) . .
O12 Cu2 O38 95.1(5) . .
O11 Cu2 O38 92.7(4) . .
C14 O5 Cu1 126.0(16) . .
C12 O6 Cu1 124(3) . .
C19 O7 Cu2 120.8(7) . .
C21 O8 Cu2 127.5(6) . .
C33 O9 Cu1 125.1(11) . .
C31 O10 Cu1 123(3) . .
C38 O11 Cu2 123.6(10) . .
C40 O12 Cu2 128.5(15) . .
O10' Cu1' O6' 85(2) . .
O10' Cu1' O5' 162.7(18) . .
O6' Cu1' O5' 91.6(15) . .
O10' Cu1' O9' 93.0(16) . .
O6' Cu1' O9' 164.0(13) . .
O5' Cu1' O9' 85.2(8) . .
O10' Cu1' O37 99.9(16) . .
O6' Cu1' O37 97.6(11) . .
O5' Cu1' O37 97.4(7) . .
O9' Cu1' O37 98.3(6) . .
O12' Cu2' O7' 175.8(7) . .
O12' Cu2' O11' 92.5(8) . .
O7' Cu2' O11' 87.6(6) . .
O12' Cu2' O8' 88.1(8) . .
O7' Cu2' O8' 91.2(5) . .
O11' Cu2' O8' 172.2(6) . .
C14 O5' Cu1' 125.4(13) . .
C12 O6' Cu1' 125(3) . .
C19 O7' Cu2' 127.6(7) . .
C21 O8' Cu2' 123.4(8) . .
C33 O9' Cu1' 122.4(11) . .
C31 O10' Cu1' 126(3) . .
C38 O11' Cu2' 126.3(10) . .
C40 O12' Cu2' 125.9(15) . .
O1 C1 C6 124.1(4) . .
O1 C1 C2 116.2(4) . .
C6 C1 C2 119.8(4) . .
O2 C2 C3 124.8(4) . .
O2 C2 C1 115.7(4) . .
C3 C2 C1 119.4(4) . .
C2 C3 C4 121.2(4) . .
C2 C3 Cl1 119.8(3) . .
C4 C3 Cl1 119.0(3) . .
O3 C4 C3 125.1(4) . .
O3 C4 C5 115.6(4) . .
C3 C4 C5 119.3(4) . .
O4 C5 C6 124.1(4) . .
O4 C5 C4 116.5(4) . .
C6 C5 C4 119.4(4) . .
C1 C6 C5 120.3(4) . .
C1 C6 Cl2 120.0(3) . .
C5 C6 Cl2 119.6(3) . .
N1 C7 C8 122.8(4) . .
C7 C8 C9 117.9(4) . .
C7 C8 C12 122.7(4) . .
C9 C8 C12 119.4(4) . .
C8 C9 C10 120.1(4) . .
C11 C10 C9 117.9(4) . .
C11 C10 C19 123.9(4) . .
C9 C10 C19 118.1(4) . .
N1 C11 C10 121.9(4) . .
O6' C12 C13 126.3(19) . .
O6 C12 C13 126.4(17) . .
O6' C12 C8 113.4(18) . .
O6 C12 C8 113.8(17) . .
C13 C12 C8 119.4(4) . .
C12 C13 C14 124.1(5) . .
O5' C14 C13 125.3(10) . .
O5 C14 C13 120.3(12) . .
O5' C14 C15 113.5(10) . .
O5 C14 C15 118.5(11) . .
C13 C14 C15 120.2(5) . .
C18 C15 C16 119.7(11) . .
C18 C15 C14 112.3(7) . .
C16 C15 C14 113.0(7) . .
C18 C15 C17 104.6(12) . .
C16 C15 C17 100.9(11) . .
C14 C15 C17 103.8(9) . .
O7' C19 C20 120.9(7) . .
O7 C19 C20 128.1(6) . .
O7' C19 C10 115.0(6) . .
O7 C19 C10 109.2(6) . .
C20 C19 C10 120.5(5) . .
C19 C20 C21 123.1(5) . .
O8' C21 C20 127.4(7) . .
O8 C21 C20 120.2(7) . .
O8' C21 C22 108.8(7) . .
O8 C21 C22 117.2(6) . .
C20 C21 C22 121.0(5) . .
C25 C22 C23 112.3(7) . .
C25 C22 C24 109.5(7) . .
C23 C22 C24 105.9(8) . .
C25 C22 C21 106.9(7) . .
C23 C22 C21 113.9(5) . .
C24 C22 C21 108.3(5) . .
N2 C26 C27 122.7(4) . .
C26 C27 C28 117.9(4) . .
C26 C27 C31 123.1(4) . .
C28 C27 C31 119.0(4) . .
C29 C28 C27 120.2(4) . .
C28 C29 C30 118.0(4) . .
C28 C29 C38 118.9(4) . .
C30 C29 C38 123.2(4) . .
N2 C30 C29 122.2(4) . .
O10' C31 C32 125.3(19) . .
O10 C31 C32 126.9(19) . .
O10' C31 C27 114.3(18) . .
O10 C31 C27 113.0(19) . .
C32 C31 C27 119.7(4) . .
C31 C32 C33 124.0(5) . .
O9' C33 C32 126.2(9) . .
O9 C33 C32 122.0(8) . .
O9' C33 C34 112.3(9) . .
O9 C33 C34 116.7(8) . .
C32 C33 C34 120.0(5) . .
C36 C34 C35 114.7(9) . .
C36 C34 C33 107.9(8) . .
C35 C34 C33 112.9(5) . .
C36 C34 C37 106.3(12) . .
C35 C34 C37 106.2(10) . .
C33 C34 C37 108.6(7) . .
O11' C38 C39 123.2(8) . .
O11 C38 C39 126.2(8) . .
O11' C38 C29 114.0(7) . .
O11 C38 C29 111.6(8) . .
C39 C38 C29 120.8(4) . .
C38 C39 C40 124.3(4) . .
O12' C40 C39 124.9(11) . .
O12 C40 C39 122.8(11) . .
O12' C40 C41 113.7(11) . .
O12 C40 C41 115.8(11) . .
C39 C40 C41 120.1(4) . .
C44 C41 C40 111.1(5) . .
C44 C41 C42 112.4(7) . .
C40 C41 C42 110.3(5) . .
C44 C41 C43 107.4(8) . .
C40 C41 C43 107.2(6) . .
C42 C41 C43 108.2(7) . .
C46 C45 C49 107.6(6) . .
C46 C45 C50 125.3(8) . .
C49 C45 C50 127.1(8) . .
C46 C45 Rh1 70.9(3) . .
C49 C45 Rh1 69.1(3) . .
C50 C45 Rh1 124.9(5) . .
C45 C46 C47 108.4(6) . .
C45 C46 C51 125.8(6) . .
C47 C46 C51 125.8(6) . .
C45 C46 Rh1 70.4(3) . .
C47 C46 Rh1 69.3(3) . .
C51 C46 Rh1 124.3(4) . .
C46 C47 C48 107.3(6) . .
C46 C47 C52 125.5(7) . .
C48 C47 C52 127.1(8) . .
C46 C47 Rh1 71.7(3) . .
C48 C47 Rh1 71.0(4) . .
C52 C47 Rh1 125.1(5) . .
C49 C48 C47 107.9(6) . .
C49 C48 C53 129.3(10) . .
C47 C48 C53 122.7(10) . .
C49 C48 Rh1 69.4(4) . .
C47 C48 Rh1 69.4(3) . .
C53 C48 Rh1 123.4(5) . .
C48 C49 C45 108.6(6) . .
C48 C49 C54 123.9(11) . .
C45 C49 C54 127.4(11) . .
C48 C49 Rh1 71.9(4) . .
C45 C49 Rh1 71.7(3) . .
C54 C49 Rh1 124.1(6) . .
C56 C55 C59 107.8(4) . .
C56 C55 C60 127.1(5) . .
C59 C55 C60 125.1(5) . .
C56 C55 Rh2 71.1(3) . .
C59 C55 Rh2 69.4(3) . .
C60 C55 Rh2 124.7(3) . .
C55 C56 C57 108.6(4) . .
C55 C56 C61 126.9(5) . .
C57 C56 C61 124.3(5) . .
C55 C56 Rh2 70.6(2) . .
C57 C56 Rh2 69.0(3) . .
C61 C56 Rh2 122.7(4) . .
C56 C57 C58 107.3(5) . .
C56 C57 C62 124.8(5) . .
C58 C57 C62 127.8(5) . .
C56 C57 Rh2 71.4(3) . .
C58 C57 Rh2 71.5(3) . .
C62 C57 Rh2 126.5(4) . .
C59 C58 C57 107.8(4) . .
C59 C58 C63 127.1(6) . .
C57 C58 C63 125.1(6) . .
C59 C58 Rh2 69.5(3) . .
C57 C58 Rh2 69.0(3) . .
C63 C58 Rh2 126.0(4) . .
C58 C59 C55 108.5(5) . .
C58 C59 C64 126.8(5) . .
C55 C59 C64 124.6(5) . .
C58 C59 Rh2 71.8(3) . .
C55 C59 Rh2 71.0(3) . .
C64 C59 Rh2 126.0(4) . .
O18 Cu3 O17 93.1(4) . .
O18 Cu3 O21 168.5(5) . .
O17 Cu3 O21 84.9(6) . .
O18 Cu3 O22 88.3(3) . .
O17 Cu3 O22 165.9(5) . .
O21 Cu3 O22 90.9(4) . .
O18 Cu3 O39 102.1(4) . .
O17 Cu3 O39 92.5(5) . .
O21 Cu3 O39 89.3(5) . .
O22 Cu3 O39 100.9(4) . .
C78 O17 Cu3 127.1(9) . .
C97 O21 Cu3 125.6(8) . .
O20 Cu4 O23 177.6(8) . .
O20 Cu4 O24 88.4(7) . .
O23 Cu4 O24 91.5(8) . .
O20 Cu4 O19 92.4(3) . .
O23 Cu4 O19 87.7(5) . .
O24 Cu4 O19 178.8(10) . .
C102 O23 Cu4 126.4(8) . .
C104 O24 Cu4 125.1(14) . .
O21' Cu3' O22 95.3(6) . .
O21' Cu3' O17' 87.1(9) . .
O22 Cu3' O17' 176.4(9) . .
O21' Cu3' O18 175.3(7) . .
O22 Cu3' O18 83.7(4) . .
O17' Cu3' O18 93.7(8) . .
C78 O17' Cu3' 121.2(15) . .
C97 O21' Cu3' 122.2(12) . .
O24' Cu4' O23' 92.6(6) . .
O24' Cu4' O19 165.1(5) . .
O23' Cu4' O19 88.9(4) . .
O24' Cu4' O20 85.7(6) . .
O23' Cu4' O20 170.6(4) . .
O19 Cu4' O20 90.4(3) . .
O24' Cu4' O40 95.0(6) . .
O23' Cu4' O40 92.6(4) . .
O19 Cu4' O40 99.8(6) . .
O20 Cu4' O40 96.7(4) . .
C102 O23' Cu4' 121.7(7) . .
C104 O24' Cu4' 128.8(11) . .
O13 C65 C70 124.4(4) . .
O13 C65 C66 115.4(4) . .
C70 C65 C66 120.1(4) . .
O14 C66 C67 124.7(4) . .
O14 C66 C65 116.5(4) . .
C67 C66 C65 118.8(4) . .
C68 C67 C66 120.8(4) . .
C68 C67 Cl3 120.3(3) . .
C66 C67 Cl3 118.9(3) . .
O15 C68 C67 123.7(4) . .
O15 C68 C69 116.6(4) . .
C67 C68 C69 119.7(4) . .
O16 C69 C70 124.2(4) . .
O16 C69 C68 116.1(4) . .
C70 C69 C68 119.7(4) . .
C65 C70 C69 120.3(4) . .
C65 C70 Cl4 120.0(3) . .
C69 C70 Cl4 119.6(3) . .
N3 C71 C72 122.1(4) . .
C73 C72 C71 118.8(4) . .
C73 C72 C76 119.8(4) . .
C71 C72 C76 121.4(4) . .
C72 C73 C74 120.0(4) . .
C73 C74 C75 118.5(4) . .
C73 C74 C83 118.3(4) . .
C75 C74 C83 123.2(4) . .
N3 C75 C74 121.6(4) . .
O18 C76 C77 125.8(5) . .
O18 C76 C72 113.7(4) . .
C77 C76 C72 120.4(4) . .
C76 C77 C78 125.1(5) . .
O17 C78 C77 121.9(7) . .
O17' C78 C77 126.1(11) . .
O17' C78 C79' 114.5(13) . .
C77 C78 C79' 119.0(8) . .
O17 C78 C79 116.8(9) . .
C77 C78 C79 121.2(7) . .
C81 C79 C80 108.6(14) . .
C81 C79 C82 108.9(14) . .
C80 C79 C82 113.3(15) . .
C81 C79 C78 114.1(12) . .
C80 C79 C78 113.1(12) . .
C82 C79 C78 98.6(13) . .
C81' C79' C78 115.5(13) . .
C81' C79' C80' 108.2(16) . .
C78 C79' C80' 113.2(13) . .
C81' C79' C82' 107.3(16) . .
C78 C79' C82' 103.4(15) . .
C80' C79' C82' 109.0(15) . .
O19 C83 C84 125.7(5) . .
O19 C83 C74 113.5(4) . .
C84 C83 C74 120.8(4) . .
C85 C84 C83 123.4(5) . .
O20 C85 C84 126.0(5) . .
O20 C85 C86 113.6(5) . .
C84 C85 C86 120.4(5) . .
C87 C86 C88 112.7(9) . .
C87 C86 C85 112.7(5) . .
C88 C86 C85 109.1(7) . .
C87 C86 C89 106.2(8) . .
C88 C86 C89 107.3(9) . .
C85 C86 C89 108.6(7) . .
N4 C90 C91 122.9(4) . .
C90 C91 C92 117.5(4) . .
C90 C91 C95 123.7(4) . .
C92 C91 C95 118.8(4) . .
C93 C92 C91 120.0(4) . .
C94 C93 C92 118.6(4) . .
C94 C93 C102 123.1(4) . .
C92 C93 C102 118.3(4) . .
N4 C94 C93 121.9(4) . .
O22 C95 C96 125.6(5) . .
O22 C95 C91 113.8(4) . .
C96 C95 C91 120.6(4) . .
C95 C96 C97 122.8(6) . .
O21' C97 C96 125.7(9) . .
O21 C97 C96 123.9(8) . .
O21' C97 C98 107.3(10) . .
O21 C97 C98 116.2(8) . .
C96 C97 C98 119.8(7) . .
C100 C98 C97 115.8(8) . .
C100 C98 C99 108.3(13) . .
C97 C98 C99 110.2(9) . .
C100 C98 C101 117.1(11) . .
C97 C98 C101 105.0(12) . .
C99 C98 C101 99.1(10) . .
O23 C102 C103 122.0(7) . .
O23' C102 C103 128.0(6) . .
O23 C102 C93 114.3(6) . .
O23' C102 C93 110.3(6) . .
C103 C102 C93 120.4(4) . .
C102 C103 C104 123.6(4) . .
O24 C104 C103 126.2(10) . .
O24' C104 C103 119.9(9) . .
O24 C104 C105 111.1(10) . .
O24' C104 C105 117.3(8) . .
C103 C104 C105 121.4(5) . .
C106 C105 C107 108.3(7) . .
C106 C105 C108 111.0(6) . .
C107 C105 C108 108.1(7) . .
C106 C105 C104 114.1(5) . .
C107 C105 C104 108.9(5) . .
C108 C105 C104 106.3(6) . .
C113 C109 C110 107.7(5) . .
C113 C109 C114 127.8(6) . .
C110 C109 C114 124.4(6) . .
C113 C109 Rh4 69.7(3) . .
C110 C109 Rh4 69.4(3) . .
C114 C109 Rh4 123.7(4) . .
C109 C110 C111 107.1(5) . .
C109 C110 C115 129.2(6) . .
C111 C110 C115 123.7(6) . .
C109 C110 Rh4 71.3(3) . .
C111 C110 Rh4 70.9(3) . .
C115 C110 Rh4 124.2(4) . .
C112 C111 C110 107.7(5) . .
C112 C111 C116 125.6(6) . .
C110 C111 C116 126.7(6) . .
C112 C111 Rh4 71.4(3) . .
C110 C111 Rh4 69.5(3) . .
C116 C111 Rh4 123.8(4) . .
C113 C112 C111 107.9(5) . .
C113 C112 C117 124.7(6) . .
C111 C112 C117 127.3(6) . .
C113 C112 Rh4 69.3(3) . .
C111 C112 Rh4 70.1(3) . .
C117 C112 Rh4 124.8(4) . .
C109 C113 C112 109.4(5) . .
C109 C113 C118 123.7(6) . .
C112 C113 C118 126.7(6) . .
C109 C113 Rh4 71.9(3) . .
C112 C113 Rh4 72.1(3) . .
C118 C113 Rh4 127.0(4) . .
C123 C119 C120 108.3(4) . .
C123 C119 C124 126.3(5) . .
C120 C119 C124 125.4(5) . .
C123 C119 Rh3 70.9(3) . .
C120 C119 Rh3 69.0(2) . .
C124 C119 Rh3 124.1(4) . .
C121 C120 C119 107.7(5) . .
C121 C120 C125 127.2(5) . .
C119 C120 C125 125.0(5) . .
C121 C120 Rh3 71.7(3) . .
C119 C120 Rh3 71.5(3) . .
C125 C120 Rh3 125.3(4) . .
C120 C121 C122 108.8(4) . .
C120 C121 C126 126.0(6) . .
C122 C121 C126 125.2(6) . .
C120 C121 Rh3 69.4(3) . .
C122 C121 Rh3 69.7(3) . .
C126 C121 Rh3 124.9(4) . .
C121 C122 C123 107.2(5) . .
C121 C122 C127 127.2(5) . .
C123 C122 C127 125.3(5) . .
C121 C122 Rh3 70.9(3) . .
C123 C122 Rh3 71.4(3) . .
C127 C122 Rh3 127.6(4) . .
C119 C123 C122 107.8(4) . .
C119 C123 C128 126.7(5) . .
C122 C123 C128 125.5(5) . .
C119 C123 Rh3 70.2(3) . .
C122 C123 Rh3 69.2(2) . .
C128 C123 Rh3 124.0(4) . .
F3 C129 F2 113.7(12) . .
F3 C129 F1 97.0(13) . .
F2 C129 F1 95.5(13) . .
F3 C129 S1 119.6(10) . .
F2 C129 S1 118.8(10) . .
F1 C129 S1 105.3(10) . .
F6 C130 F4 108.9(13) . .
F6 C130 F5 107.3(13) . .
F4 C130 F5 101.4(12) . .
F6 C130 S2 114.3(10) . .
F4 C130 S2 115.4(8) . .
F5 C130 S2 108.4(10) . .
C138 C133 C137 122.2(15) . .
C138 C133 C134 122.3(15) . .
C137 C133 C134 107.6(14) . .
C138 C133 C136 75.5(11) . 2_557
C137 C133 C136 96.5(12) . 2_557
C134 C133 C136 71.5(9) . 2_557
C138 C133 C135 75.3(11) . 2_557
C137 C133 C135 62.7(9) . 2_557
C134 C133 C135 107.4(10) . 2_557
C136 C133 C135 43.5(7) 2_557 2_557
C141 C134 C135 125.6(18) . .
C141 C134 C133 121.0(18) . .
C135 C134 C133 105.9(13) . .
C141 C134 C137 81.8(12) . 2_557
C135 C134 C137 65.3(9) . 2_557
C133 C134 C137 97.5(11) . 2_557
C141 C134 C150 58.2(13) . 2_557
C135 C134 C150 68.5(10) . 2_557
C133 C134 C150 139.3(12) . 2_557
C137 C134 C150 42.5(8) 2_557 2_557
C141 C134 C136 80.7(12) . 2_557
C135 C134 C136 98.6(11) . 2_557
C133 C134 C136 63.6(9) . 2_557
C137 C134 C136 41.9(7) 2_557 2_557
C150 C134 C136 77.1(9) 2_557 2_557
C144 C135 C136 126.1(17) . .
C144 C135 C134 122.0(16) . .
C136 C135 C134 107.8(14) . .
C144 C135 C137 82.2(11) . 2_557
C136 C135 C137 99.0(11) . 2_557
C134 C135 C137 68.9(10) . 2_557
C144 C135 C150 57.3(11) . 2_557
C136 C135 C150 141.6(12) . 2_557
C134 C135 C150 67.8(11) . 2_557
C137 C135 C150 42.9(8) 2_557 2_557
C144 C135 C133 82.1(11) . 2_557
C136 C135 C133 64.6(9) . 2_557
C134 C135 C133 106.1(11) . 2_557
C137 C135 C133 44.6(7) 2_557 2_557
C150 C135 C133 79.6(9) 2_557 2_557
C137 C136 C135 110.6(16) . .
C137 C136 C147 121.5(16) . .
C135 C136 C147 122.3(16) . .
C137 C136 C133 101.3(11) . 2_557
C135 C136 C133 71.9(10) . 2_557
C147 C136 C133 75.1(10) . 2_557
C137 C136 C134 65.2(10) . 2_557
C135 C136 C134 109.0(11) . 2_557
C147 C136 C134 75.1(11) . 2_557
C133 C136 C134 44.9(7) 2_557 2_557
C137 C136 C138 141.4(13) . 2_557
C135 C136 C138 72.4(11) . 2_557
C147 C136 C138 51.8(10) . 2_557
C133 C136 C138 41.4(8) 2_557 2_557
C134 C136 C138 77.3(9) 2_557 2_557
C136 C137 C150 123.7(17) . .
C136 C137 C133 107.9(14) . .
C150 C137 C133 124.5(15) . .
C136 C137 C135 108.3(12) . 2_557
C150 C137 C135 73.0(11) . 2_557
C133 C137 C135 72.7(10) . 2_557
C136 C137 C134 72.9(11) . 2_557
C150 C137 C134 70.9(12) . 2_557
C133 C137 C134 110.6(11) . 2_557
C135 C137 C134 45.8(7) 2_557 2_557
C146 C138 C145 79(2) 2_557 2_557
C146 C138 C133 147(2) 2_557 .
C145 C138 C133 134(2) 2_557 .
C146 C138 C139 29.0(14) 2_557 .
C145 C138 C139 108(2) 2_557 .
C133 C138 C139 117.5(19) . .
C146 C138 C152 102(2) 2_557 .
C145 C138 C152 24.1(17) 2_557 .
C133 C138 C152 111(2) . .
C139 C138 C152 131(2) . .
C146 C138 C147 62.0(14) 2_557 2_557
C145 C138 C147 130(2) 2_557 2_557
C133 C138 C147 87.8(15) . 2_557
C139 C138 C147 39.0(12) . 2_557
C152 C138 C147 140(2) . 2_557
C146 C138 C144 121(2) 2_557 2_557
C145 C138 C144 52.4(13) 2_557 2_557
C133 C138 C144 86.9(14) . 2_557
C139 C138 C144 142.9(17) . 2_557
C152 C138 C144 30.0(17) . 2_557
C147 C138 C144 124.3(14) 2_557 2_557
C146 C138 C136 100.8(18) 2_557 2_557
C145 C138 C136 120.1(17) 2_557 2_557
C133 C138 C136 63.1(11) . 2_557
C139 C138 C136 85.9(14) . 2_557
C152 C138 C136 108(2) . 2_557
C147 C138 C136 48.0(10) 2_557 2_557
C144 C138 C136 81.0(11) 2_557 2_557
C146 C139 C147 110(4) 2_557 2_557
C146 C139 C140 156(4) 2_557 .
C147 C139 C140 47(2) 2_557 .
C146 C139 C138 46(3) 2_557 .
C147 C139 C138 78.5(19) 2_557 .
C140 C139 C138 116(3) . .
C146 C139 C148 154(4) 2_557 2_557
C147 C139 C148 44.4(15) 2_557 2_557
C140 C139 C148 3(2) . 2_557
C138 C139 C148 113.2(19) . 2_557
C148 C140 C147 125(8) 2_557 2_557
C148 C140 C139 169(8) 2_557 .
C147 C140 C139 47.1(18) 2_557 .
C148 C140 C141 43(5) 2_557 .
C147 C140 C141 91(3) 2_557 .
C139 C140 C141 126(3) . .
C148 C140 C149 20(5) 2_557 2_557
C147 C140 C149 106(3) 2_557 2_557
C139 C140 C149 150(3) . 2_557
C141 C140 C149 25.8(14) . 2_557
C149 C141 C148 89(3) 2_557 2_557
C149 C141 C134 133(4) 2_557 .
C148 C141 C134 135(2) 2_557 .
C149 C141 C140 109(4) 2_557 .
C148 C141 C140 21(2) 2_557 .
C134 C141 C140 114.5(19) . .
C149 C141 C142 23(3) 2_557 .
C148 C141 C142 112(3) 2_557 .
C134 C141 C142 111(3) . .
C140 C141 C142 132(3) . .
C149 C141 C150 58(2) 2_557 2_557
C148 C141 C150 132(2) 2_557 2_557
C134 C141 C150 77.2(19) . 2_557
C140 C141 C150 139(2) . 2_557
C142 C141 C150 44.1(15) . 2_557
C149 C141 C147 126(3) 2_557 2_557
C148 C141 C147 53.2(16) 2_557 2_557
C134 C141 C147 84.9(13) . 2_557
C140 C141 C147 35.1(16) . 2_557
C142 C141 C147 143.9(19) . 2_557
C150 C141 C147 116.4(15) 2_557 2_557
C149 C142 C150 93(4) 2_557 2_557
C149 C142 C143 146(5) 2_557 .
C150 C142 C143 54(2) 2_557 .
C149 C142 C141 29(4) 2_557 .
C150 C142 C141 78(2) 2_557 .
C143 C142 C141 123(3) . .
C149 C142 C151 137(4) 2_557 2_557
C150 C142 C151 44.5(15) 2_557 2_557
C143 C142 C151 9.9(16) . 2_557
C141 C142 C151 116(2) . 2_557
C151 C143 C150 96(4) 2_557 2_557
C151 C143 C142 149(5) 2_557 .
C150 C143 C142 54(2) 2_557 .
C151 C143 C144 40(3) 2_557 .
C150 C143 C144 77.5(19) 2_557 .
C142 C143 C144 123(3) . .
C151 C143 C152 17(3) 2_557 2_557
C150 C143 C152 91(2) 2_557 2_557
C142 C143 C152 144(2) . 2_557
C144 C143 C152 23.6(15) . 2_557
C151 C143 C149 139(4) 2_557 2_557
C150 C143 C149 42.7(14) 2_557 2_557
C142 C143 C149 11.4(17) . 2_557
C144 C143 C149 113(2) . 2_557
C152 C143 C149 132(2) 2_557 2_557
C152 C144 C151 93(3) 2_557 2_557
C152 C144 C135 128(3) 2_557 .
C151 C144 C135 135(2) 2_557 .
C152 C144 C143 118(3) 2_557 .
C151 C144 C143 25.6(19) 2_557 .
C135 C144 C143 112.4(19) . .
C152 C144 C145 15(3) 2_557 .
C151 C144 C145 108(2) 2_557 .
C135 C144 C145 113.4(19) . .
C143 C144 C145 133(2) . .
C152 C144 C150 134(3) 2_557 2_557
C151 C144 C150 59.6(16) 2_557 2_557
C135 C144 C150 77.4(13) . 2_557
C143 C144 C150 44.8(16) . 2_557
C145 C144 C150 141.0(17) . 2_557
C152 C144 C138 52(2) 2_557 2_557
C151 C144 C138 128(2) 2_557 2_557
C135 C144 C138 78.3(13) . 2_557
C143 C144 C138 146.5(18) . 2_557
C145 C144 C138 41.4(13) . 2_557
C150 C144 C138 114.0(14) 2_557 2_557
C152 C145 C138 102(5) 2_557 2_557
C152 C145 C144 23(5) 2_557 .
C138 C145 C144 86.2(18) 2_557 .
C152 C145 C146 144(6) 2_557 .
C138 C145 C146 46.0(16) 2_557 .
C144 C145 C146 122(2) . .
C152 C145 C151 6(5) 2_557 2_557
C138 C145 C151 103.6(18) 2_557 2_557
C144 C145 C151 28.6(11) . 2_557
C146 C145 C151 147.5(19) . 2_557
C139 C146 C138 105(4) 2_557 2_557
C139 C146 C147 42(3) 2_557 .
C138 C146 C147 77.2(19) 2_557 .
C139 C146 C145 160(4) 2_557 .
C138 C146 C145 54.8(19) 2_557 .
C147 C146 C145 123(2) . .
C139 C146 C152 151(4) 2_557 2_557
C138 C146 C152 46.2(16) 2_557 2_557
C147 C146 C152 112.7(19) . 2_557
C145 C146 C152 10.5(17) . 2_557
C140 C147 C139 86(3) 2_557 2_557
C140 C147 C148 19(3) 2_557 .
C139 C147 C148 105(2) 2_557 .
C140 C147 C146 115(3) 2_557 .
C139 C147 C146 28.2(14) 2_557 .
C148 C147 C146 133(2) . .
C140 C147 C136 133(3) 2_557 .
C139 C147 C136 139(2) 2_557 .
C148 C147 C136 114.4(19) . .
C146 C147 C136 111.4(17) . .
C140 C147 C138 134(2) 2_557 2_557
C139 C147 C138 62.5(14) 2_557 2_557
C148 C147 C138 142.1(17) . 2_557
C146 C147 C138 40.9(13) . 2_557
C136 C147 C138 80.2(13) . 2_557
C140 C147 C141 54(2) 2_557 2_557
C139 C147 C141 127(2) 2_557 2_557
C148 C147 C141 37.6(14) . 2_557
C146 C147 C141 144.9(16) . 2_557
C136 C147 C141 84.0(15) . 2_557
C138 C147 C141 118.6(15) 2_557 2_557
C140 C148 C141 117(7) 2_557 2_557
C140 C148 C149 152(7) 2_557 .
C141 C148 C149 39.3(19) 2_557 .
C140 C148 C147 36(6) 2_557 .
C141 C148 C147 89(2) 2_557 .
C149 C148 C147 117(3) . .
C140 C148 C139 8(5) 2_557 2_557
C141 C148 C139 109(2) 2_557 2_557
C149 C148 C139 145(2) . 2_557
C147 C148 C139 30.5(11) . 2_557
C142 C149 C141 128(6) 2_557 2_557
C142 C149 C148 174(5) 2_557 .
C141 C149 C148 52(3) 2_557 .
C142 C149 C150 56(3) 2_557 .
C141 C149 C150 90(4) 2_557 .
C148 C149 C150 129(3) . .
C142 C149 C140 173(5) 2_557 2_557
C141 C149 C140 45(3) 2_557 2_557
C148 C149 C140 8(2) . 2_557
C150 C149 C140 121(2) . 2_557
C142 C149 C143 23(3) 2_557 2_557
C141 C149 C143 111(3) 2_557 2_557
C148 C149 C143 161(3) . 2_557
C150 C149 C143 34.8(13) . 2_557
C140 C149 C143 153(2) 2_557 2_557
C142 C150 C143 72.3(18) 2_557 2_557
C142 C150 C137 143(2) 2_557 .
C143 C150 C137 144(2) 2_557 .
C142 C150 C149 30.6(15) 2_557 .
C143 C150 C149 103(2) 2_557 .
C137 C150 C149 113(2) . .
C142 C150 C151 100(2) 2_557 .
C143 C150 C151 28.1(14) 2_557 .
C137 C150 C151 116.3(18) . .
C149 C150 C151 131(2) . .
C142 C150 C144 122(2) 2_557 2_557
C143 C150 C144 57.7(14) 2_557 2_557
C137 C150 C144 89.1(14) . 2_557
C149 C150 C144 142.5(19) . 2_557
C151 C150 C144 37.2(11) . 2_557
C142 C150 C141 57.5(15) 2_557 2_557
C143 C150 C141 120(2) 2_557 2_557
C137 C150 C141 89.5(15) . 2_557
C149 C150 C141 31.5(17) . 2_557
C151 C150 C141 143.6(19) . 2_557
C144 C150 C141 126.9(17) 2_557 2_557
C142 C150 C134 94.4(17) 2_557 2_557
C143 C150 C134 119(2) 2_557 2_557
C137 C150 C134 66.6(11) . 2_557
C149 C150 C134 75.3(18) . 2_557
C151 C150 C134 120.6(15) . 2_557
C144 C150 C134 87.4(12) 2_557 2_557
C141 C150 C134 44.6(11) 2_557 2_557
C142 C150 C135 123.4(19) 2_557 2_557
C143 C150 C135 95.2(18) 2_557 2_557
C137 C150 C135 64.1(10) . 2_557
C149 C150 C135 116(2) . 2_557
C151 C150 C135 81.9(13) . 2_557
C144 C150 C135 45.3(9) 2_557 2_557
C141 C150 C135 87.7(13) 2_557 2_557
C134 C150 C135 43.7(7) 2_557 2_557
C143 C151 C144 115(4) 2_557 2_557
C143 C151 C152 155(5) 2_557 .
C144 C151 C152 41(2) 2_557 .
C143 C151 C150 56(4) 2_557 .
C144 C151 C150 83.3(18) 2_557 .
C152 C151 C150 115(2) . .
C143 C151 C145 158(4) 2_557 2_557
C144 C151 C145 43.9(15) 2_557 2_557
C152 C151 C145 3(2) . 2_557
C150 C151 C145 116.0(17) . 2_557
C143 C151 C142 21(4) 2_557 2_557
C144 C151 C142 106.4(19) 2_557 2_557
C152 C151 C142 146(2) . 2_557
C150 C151 C142 35.2(12) . 2_557
C145 C151 C142 148.1(14) 2_557 2_557
C145 C152 C144 143(7) 2_557 2_557
C145 C152 C151 171(7) 2_557 .
C144 C152 C151 45.8(19) 2_557 .
C145 C152 C138 54(4) 2_557 .
C144 C152 C138 98(3) 2_557 .
C151 C152 C138 128(3) . .
C145 C152 C146 26(4) 2_557 2_557
C144 C152 C146 118(3) 2_557 2_557
C151 C152 C146 159(3) . 2_557
C138 C152 C146 31.8(12) . 2_557
C145 C152 C143 179(7) 2_557 2_557
C144 C152 C143 38.2(19) 2_557 2_557
C151 C152 C143 8.1(16) . 2_557
C138 C152 C143 126(3) . 2_557
C146 C152 C143 155(2) 2_557 2_557
C154 C153 C157 110.3(14) . .
C154 C153 C158 122.4(16) . .
C157 C153 C158 122.2(16) . .
C154 C153 C155 101.8(11) . 2_666
C157 C153 C155 71.1(10) . 2_666
C158 C153 C155 76.4(11) . 2_666
C154 C153 C156 62.6(10) . 2_666
C157 C153 C156 110.9(11) . 2_666
C158 C153 C156 77.4(11) . 2_666
C155 C153 C156 48.6(8) 2_666 2_666
C154 C153 C164 146.7(12) . 2_666
C157 C153 C164 71.2(12) . 2_666
C158 C153 C164 52.1(11) . 2_666
C155 C153 C164 45.9(7) 2_666 2_666
C156 C153 C164 85.4(10) 2_666 2_666
C161 C154 C153 121.4(16) . .
C161 C154 C155 125.3(14) . .
C153 C154 C155 108.8(13) . .
C161 C154 C156 70.6(11) . 2_666
C153 C154 C156 71.7(11) . 2_666
C155 C154 C156 109.5(11) . 2_666
C161 C154 C157 74.2(10) . 2_666
C153 C154 C157 110.7(11) . 2_666
C155 C154 C157 68.7(9) . 2_666
C156 C154 C157 49.7(7) 2_666 2_666
C164 C155 C154 122.2(15) . .
C164 C155 C156 124.6(15) . .
C154 C155 C156 106.3(14) . .
C164 C155 C153 75.1(11) . 2_666
C154 C155 C153 99.6(12) . 2_666
C156 C155 C153 71.8(10) . 2_666
C164 C155 C157 74.0(13) . 2_666
C154 C155 C157 63.1(9) . 2_666
C156 C155 C157 110.7(11) . 2_666
C153 C155 C157 47.7(8) 2_666 2_666
C164 C155 C158 50.7(11) . 2_666
C154 C155 C158 146.1(12) . 2_666
C156 C155 C158 74.3(11) . 2_666
C153 C155 C158 47.4(8) 2_666 2_666
C157 C155 C158 84.6(9) 2_666 2_666
C167 C156 C157 125.7(18) . .
C167 C156 C155 118.7(17) . .
C157 C156 C155 107.5(14) . .
C167 C156 C154 81.7(12) . 2_666
C157 C156 C154 65.4(10) . 2_666
C155 C156 C154 96.8(11) . 2_666
C167 C156 C161 56.8(12) . 2_666
C157 C156 C161 69.7(12) . 2_666
C155 C156 C161 140.3(12) . 2_666
C154 C156 C161 44.8(7) 2_666 2_666
C167 C156 C153 80.0(11) . 2_666
C157 C156 C153 102.1(12) . 2_666
C155 C156 C153 59.5(9) . 2_666
C154 C156 C153 45.7(7) 2_666 2_666
C161 C156 C153 81.8(9) 2_666 2_666
C170 C157 C153 123.8(17) . .
C170 C157 C156 124.3(17) . .
C153 C157 C156 107.1(14) . .
C170 C157 C154 85.4(11) . 2_666
C153 C157 C154 98.3(11) . 2_666
C156 C157 C154 65.0(10) . 2_666
C170 C157 C155 83.4(11) . 2_666
C153 C157 C155 61.2(9) . 2_666
C156 C157 C155 105.0(11) . 2_666
C154 C157 C155 48.1(7) 2_666 2_666
C170 C157 C161 62.3(12) . 2_666
C153 C157 C161 141.8(12) . 2_666
C156 C157 C161 63.9(11) . 2_666
C154 C157 C161 43.5(7) 2_666 2_666
C155 C157 C161 84.4(9) 2_666 2_666
C170 C157 C164 58.7(12) . 2_666
C153 C157 C164 65.8(11) . 2_666
C156 C157 C164 148.1(12) . 2_666
C154 C157 C164 84.8(9) 2_666 2_666
C155 C157 C164 43.5(7) 2_666 2_666
C161 C157 C164 101.5(10) 2_666 2_666
C165 C158 C166 90(3) 2_666 2_666
C165 C158 C159 109(3) 2_666 .
C166 C158 C159 19(2) 2_666 .
C165 C158 C172 28.8(18) 2_666 .
C166 C158 C172 119(3) 2_666 .
C159 C158 C172 136(2) . .
C165 C158 C153 139(2) 2_666 .
C166 C158 C153 130(2) 2_666 .
C159 C158 C153 112(2) . .
C172 C158 C153 111.0(18) . .
C165 C158 C164 66.8(17) 2_666 2_666
C166 C158 C164 146(3) 2_666 2_666
C159 C158 C164 149(2) . 2_666
C172 C158 C164 39.4(13) . 2_666
C153 C158 C164 77.7(15) . 2_666
C165 C158 C167 136(3) 2_666 2_666
C166 C158 C167 53.2(16) 2_666 2_666
C159 C158 C167 34.3(17) . 2_666
C172 C158 C167 151.5(17) . 2_666
C153 C158 C167 82.4(14) . 2_666
C164 C158 C167 128.7(15) 2_666 2_666
C165 C158 C155 105.7(19) 2_666 2_666
C166 C158 C155 128(2) 2_666 2_666
C159 C158 C155 114.7(18) . 2_666
C172 C158 C155 83.0(14) . 2_666
C153 C158 C155 56.2(9) . 2_666
C164 C158 C155 45.4(9) 2_666 2_666
C167 C158 C155 84.5(12) 2_666 2_666
C166 C159 C167 133(8) 2_666 2_666
C166 C159 C158 41(6) 2_666 .
C167 C159 C158 93(3) 2_666 .
C166 C159 C160 165(9) 2_666 .
C167 C159 C160 37(2) 2_666 .
C158 C159 C160 125(3) . .
C166 C159 C165 17(6) 2_666 2_666
C167 C159 C165 117(3) 2_666 2_666
C158 C159 C165 28.2(13) . 2_666
C160 C159 C165 152(3) . 2_666
C168 C160 C167 132(6) 2_666 2_666
C168 C160 C161 52(4) 2_666 .
C167 C160 C161 82(3) 2_666 .
C168 C160 C159 167(6) 2_666 .
C167 C160 C159 42(3) 2_666 .
C161 C160 C159 117(3) . .
C168 C160 C166 163(6) 2_666 2_666
C167 C160 C166 40(2) 2_666 2_666
C161 C160 C166 113(2) . 2_666
C159 C160 C166 4(2) . 2_666
C168 C160 C169 21(4) 2_666 2_666
C167 C160 C169 111(3) 2_666 2_666
C161 C160 C169 35.1(14) . 2_666
C159 C160 C169 151(3) . 2_666
C166 C160 C169 147(2) 2_666 2_666
C168 C161 C169 76.4(19) 2_666 2_666
C168 C161 C154 146(2) 2_666 .
C169 C161 C154 138(2) 2_666 .
C168 C161 C160 27.1(17) 2_666 .
C169 C161 C160 102(2) 2_666 .
C154 C161 C160 120(2) . .
C168 C161 C162 100(2) 2_666 .
C169 C161 C162 23.4(19) 2_666 .
C154 C161 C162 114.2(18) . .
C160 C161 C162 125(2) . .
C168 C161 C167 60.1(15) 2_666 2_666
C169 C161 C167 128(2) 2_666 2_666
C154 C161 C167 90.6(15) . 2_666
C160 C161 C167 33.7(17) . 2_666
C162 C161 C167 145.6(17) . 2_666
C168 C161 C170 127(2) 2_666 2_666
C169 C161 C170 54.2(14) 2_666 2_666
C154 C161 C170 86.3(12) . 2_666
C160 C161 C170 143(2) . 2_666
C162 C161 C170 33.5(13) . 2_666
C167 C161 C170 136.3(14) 2_666 2_666
C168 C161 C156 102.2(17) 2_666 2_666
C169 C161 C156 123(2) 2_666 2_666
C154 C161 C156 64.6(11) . 2_666
C160 C161 C156 80.8(19) . 2_666
C162 C161 C156 118.4(15) . 2_666
C167 C161 C156 50.0(11) 2_666 2_666
C170 C161 C156 90.4(11) 2_666 2_666
C168 C161 C157 132.3(19) 2_666 2_666
C169 C161 C157 92.6(19) 2_666 2_666
C154 C161 C157 62.3(9) . 2_666
C160 C161 C157 122(2) . 2_666
C162 C161 C157 77.1(14) . 2_666
C167 C161 C157 95.9(13) 2_666 2_666
C170 C161 C157 45.1(9) 2_666 2_666
C156 C161 C157 46.3(7) 2_666 2_666
C169 C162 C170 122(6) 2_666 2_666
C169 C162 C163 164(7) 2_666 .
C170 C162 C163 45(3) 2_666 .
C169 C162 C161 47(5) 2_666 .
C170 C162 C161 85(2) 2_666 .
C163 C162 C161 117(3) . .
C169 C162 C171 161(6) 2_666 2_666
C170 C162 C171 39.7(18) 2_666 2_666
C163 C162 C171 6(2) . 2_666
C161 C162 C171 115.6(19) . 2_666
C171 C163 C170 118(8) 2_666 2_666
C171 C163 C162 159(9) 2_666 .
C170 C163 C162 42(2) 2_666 .
C171 C163 C164 48(4) 2_666 .
C170 C163 C164 86(3) 2_666 .
C162 C163 C164 124(3) . .
C171 C163 C172 20(4) 2_666 2_666
C170 C163 C172 108(3) 2_666 2_666
C162 C163 C172 150(3) . 2_666
C164 C163 C172 28.9(12) . 2_666
C172 C164 C171 87(2) 2_666 2_666
C172 C164 C155 142(3) 2_666 .
C171 C164 C155 131(2) 2_666 .
C172 C164 C165 27.9(17) 2_666 .
C171 C164 C165 114(2) 2_666 .
C155 C164 C165 115.0(19) . .
C172 C164 C163 106(3) 2_666 .
C171 C164 C163 20(2) 2_666 .
C155 C164 C163 111(2) . .
C165 C164 C163 134(2) . .
C172 C164 C158 64.0(16) 2_666 2_666
C171 C164 C158 142.4(18) 2_666 2_666
C155 C164 C158 83.9(14) . 2_666
C165 C164 C158 37.5(13) . 2_666
C163 C164 C158 157(2) . 2_666
C172 C164 C170 130(2) 2_666 2_666
C171 C164 C170 51.3(14) 2_666 2_666
C155 C164 C170 86.8(15) . 2_666
C165 C164 C170 148.5(17) . 2_666
C163 C164 C170 36(2) . 2_666
C158 C164 C170 134.0(17) 2_666 2_666
C172 C164 C153 108(2) 2_666 2_666
C171 C164 C153 129(2) 2_666 2_666
C155 C164 C153 59.0(10) . 2_666
C165 C164 C153 85.9(15) . 2_666
C163 C164 C153 122(2) . 2_666
C158 C164 C153 50.2(11) 2_666 2_666
C170 C164 C153 86.8(13) 2_666 2_666
C172 C164 C157 135(2) 2_666 2_666
C171 C164 C157 92.5(18) 2_666 2_666
C155 C164 C157 62.6(11) . 2_666
C165 C164 C157 124.7(17) . 2_666
C163 C164 C157 80(2) . 2_666
C158 C164 C157 92.7(14) 2_666 2_666
C170 C164 C157 44.1(10) 2_666 2_666
C153 C164 C157 43.1(8) 2_666 2_666
C172 C165 C158 112(4) 2_666 2_666
C172 C165 C166 157(5) 2_666 .
C158 C165 C166 47(2) 2_666 .
C172 C165 C164 39(3) 2_666 .
C158 C165 C164 76(2) 2_666 .
C166 C165 C164 118(3) . .
C172 C165 C159 152(4) 2_666 2_666
C158 C165 C159 43.1(18) 2_666 2_666
C166 C165 C159 6(2) . 2_666
C164 C165 C159 112(2) . 2_666
C159 C166 C158 120(8) 2_666 2_666
C159 C166 C167 31(6) 2_666 .
C158 C166 C167 90(3) 2_666 .
C159 C166 C165 157(8) 2_666 .
C158 C166 C165 42.2(18) 2_666 .
C167 C166 C165 127(3) . .
C159 C166 C160 11(7) 2_666 2_666
C158 C166 C160 110(3) 2_666 2_666
C167 C166 C160 23.8(15) . 2_666
C165 C166 C160 150(3) . 2_666
C160 C167 C159 101(4) 2_666 2_666
C160 C167 C166 116(3) 2_666 .
C159 C167 C166 16(2) 2_666 .
C160 C167 C168 21(2) 2_666 .
C159 C167 C168 121(3) 2_666 .
C166 C167 C168 135(2) . .
C160 C167 C156 129(3) 2_666 .
C159 C167 C156 130(2) 2_666 .
C166 C167 C156 114(2) . .
C168 C167 C156 109(2) . .
C160 C167 C161 64(2) 2_666 2_666
C159 C167 C161 145(3) 2_666 2_666
C166 C167 C161 146(2) . 2_666
C168 C167 C161 44.5(14) . 2_666
C156 C167 C161 73.3(16) . 2_666
C160 C167 C158 144(3) 2_666 2_666
C159 C167 C158 52.5(17) 2_666 2_666
C166 C167 C158 37.0(17) . 2_666
C168 C167 C158 151.1(18) . 2_666
C156 C167 C158 81.9(13) . 2_666
C161 C167 C158 121.2(16) 2_666 2_666
C160 C168 C161 101(5) 2_666 2_666
C160 C168 C167 28(4) 2_666 .
C161 C168 C167 75(2) 2_666 .
C160 C168 C169 149(6) 2_666 .
C161 C168 C169 54(2) 2_666 .
C167 C168 C169 122(3) . .
C162 C169 C161 109(6) 2_666 2_666
C162 C169 C170 35(4) 2_666 .
C161 C169 C170 83(3) 2_666 .
C162 C169 C168 159(7) 2_666 .
C161 C169 C168 49.9(19) 2_666 .
C170 C169 C168 129(3) . .
C162 C169 C160 152(7) 2_666 2_666
C161 C169 C160 43.0(15) 2_666 2_666
C170 C169 C160 119(3) . 2_666
C168 C169 C160 9.6(18) . 2_666
C162 C170 C163 93(3) 2_666 2_666
C162 C170 C171 113(3) 2_666 .
C163 C170 C171 20(2) 2_666 .
C162 C170 C157 130(3) 2_666 .
C163 C170 C157 135(3) 2_666 .
C171 C170 C157 116.2(19) . .
C162 C170 C169 23(3) 2_666 .
C163 C170 C169 115(3) 2_666 .
C171 C170 C169 135(2) . .
C157 C170 C169 107(2) . .
C162 C170 C164 142(2) 2_666 2_666
C163 C170 C164 58(2) 2_666 2_666
C171 C170 C164 43.0(13) . 2_666
C157 C170 C164 77.2(14) . 2_666
C169 C170 C164 152(2) . 2_666
C162 C170 C161 62(2) 2_666 2_666
C163 C170 C161 133(3) 2_666 2_666
C171 C170 C161 145.7(14) . 2_666
C157 C170 C161 72.6(14) . 2_666
C169 C170 C161 43.0(19) . 2_666
C164 C170 C161 118.3(13) 2_666 2_666
C163 C171 C164 112(6) 2_666 2_666
C163 C171 C170 41(6) 2_666 .
C164 C171 C170 85.7(18) 2_666 .
C163 C171 C172 153(6) 2_666 .
C164 C171 C172 41.7(16) 2_666 .
C170 C171 C172 122(2) . .
C163 C171 C162 16(6) 2_666 2_666
C164 C171 C162 107.6(18) 2_666 2_666
C170 C171 C162 27.5(12) . 2_666
C172 C171 C162 147.9(18) . 2_666
C165 C172 C164 113(4) 2_666 2_666
C165 C172 C158 39(3) 2_666 .
C164 C172 C158 77(2) 2_666 .
C165 C172 C171 163(4) 2_666 .
C164 C172 C171 51.8(18) 2_666 .
C158 C172 C171 124(2) . .
C165 C172 C163 157(4) 2_666 2_666
C164 C172 C163 45.0(17) 2_666 2_666
C158 C172 C163 118(2) . 2_666
C171 C172 C163 6.9(17) . 2_666
C65 O13 Rh3 115.6(3) . .
C66 O14 Rh3 115.8(3) . .
C68 O15 Rh4 115.1(3) . .
C69 O16 Rh4 115.3(3) . .
C76 O18 Cu3 126.1(4) . .
C76 O18 Cu3' 122.7(4) . .
C83 O19 Cu4' 127.4(4) . .
C83 O19 Cu4 123.8(4) . .
C85 O20 Cu4 125.9(4) . .
C85 O20 Cu4' 125.9(4) . .
C95 O22 Cu3 129.1(4) . .
C95 O22 Cu3' 121.3(4) . .
S1 O25 O27 68.9(5) . 2_665
S1 O27 O27 69.8(6) . 2_665
S1 O27 O25 168.2(8) . 2_665
O27 O27 O25 106.3(9) 2_665 2_665
S1 O27 S1 123.5(5) . 2_665
O27 O27 S1 53.8(6) 2_665 2_665
O25 O27 S1 53.7(4) 2_665 2_665
S2 O28 O29 68.3(5) . 2_756
S2 O29 O28 163.7(9) . 2_756
S2 O29 O29 67.4(6) . 2_756
O28 O29 O29 105.1(9) 2_756 2_756
S2 O29 S2 121.0(6) . 2_756
O28 O29 S2 53.4(4) 2_756 2_756
O29 O29 S2 53.6(5) 2_756 2_756
C174 O38 Cu2 118.4(6) . .

loop_
_geom_bond_atom_site_label_1
_geom_bond_atom_site_label_2
_geom_bond_distance
_geom_bond_site_symmetry_2
Rh1 C49 2.101(6) .
Rh1 C47 2.111(6) .
Rh1 O2 2.119(3) .
Rh1 O1 2.120(3) .
Rh1 N1 2.122(3) .
Rh1 C48 2.133(6) .
Rh1 C45 2.136(5) .
Rh1 C46 2.143(5) .
Rh2 O3 2.106(3) .
Rh2 C57 2.119(5) .
Rh2 N2 2.122(3) 2_557
Rh2 C59 2.123(5) .
Rh2 O4 2.136(3) .
Rh2 C55 2.144(4) .
Rh2 C56 2.151(4) .
Rh2 C58 2.153(5) .
Rh3 O13 2.117(3) .
Rh3 C120 2.118(5) .
Rh3 N3 2.120(3) .
Rh3 O14 2.122(3) .
Rh3 C122 2.132(5) .
Rh3 C121 2.148(5) .
Rh3 C119 2.151(4) .
Rh3 C123 2.160(4) .
Rh4 O15 2.113(3) .
Rh4 C113 2.118(5) .
Rh4 N4 2.119(3) 2_666
Rh4 C110 2.121(5) .
Rh4 O16 2.128(3) .
Rh4 C111 2.139(5) .
Rh4 C109 2.146(5) .
Rh4 C112 2.155(5) .
Cl1 C3 1.729(4) .
Cl2 C6 1.724(4) .
Cl3 C67 1.725(4) .
Cl4 C70 1.728(4) .
N1 C7 1.336(6) .
N1 C11 1.342(6) .
N2 C26 1.341(6) .
N2 C30 1.344(6) .
N2 Rh2 2.122(3) 2_557
N3 C71 1.342(6) .
N3 C75 1.353(6) .
N4 C90 1.337(5) .
N4 C94 1.340(5) .
N4 Rh4 2.119(3) 2_666
O1 C1 1.262(5) .
O2 C2 1.252(5) .
O3 C4 1.258(5) .
O4 C5 1.250(5) .
S1 O26 1.286(7) .
S1 O27 1.436(8) .
S1 O25 1.443(8) .
S1 O27 1.671(9) 2_665
S1 C129 1.726(12) .
S2 O30 1.269(8) .
S2 O28 1.434(8) .
S2 O29 1.448(9) .
S2 O29 1.659(9) 2_756
S2 C130 1.762(12) .
F1 C129 1.57(2) .
F2 C129 1.262(14) .
F3 C129 1.231(14) .
F4 C130 1.312(12) .
F5 C130 1.433(15) .
F6 C130 1.222(13) .
Cu1 O6 1.88(4) .
Cu1 O5 1.89(3) .
Cu1 O9 1.907(17) .
Cu1 O10 1.93(5) .
Cu1 O37 2.262(12) .
Cu2 O8 1.910(10) .
Cu2 O7 1.924(9) .
Cu2 O12 1.94(2) .
Cu2 O11 1.942(16) .
Cu2 O38 2.125(14) .
O5 C14 1.35(3) .
O6 C12 1.32(4) .
O7 C19 1.344(11) .
O8 C21 1.345(12) .
O9 C33 1.311(17) .
O10 C31 1.27(5) .
O11 C38 1.323(16) .
O12 C40 1.28(2) .
Cu1' O10' 1.92(5) .
Cu1' O6' 1.94(4) .
Cu1' O5' 1.96(2) .
Cu1' O9' 1.971(18) .
Cu1' O37 2.392(12) .
Cu2' O12' 1.90(2) .
Cu2' O7' 1.906(10) .
Cu2' O11' 1.924(15) .
Cu2' O8' 1.972(11) .
O5' C14 1.22(2) .
O6' C12 1.24(5) .
O7' C19 1.278(11) .
O8' C21 1.223(13) .
O9' C33 1.239(19) .
O10' C31 1.25(5) .
O11' C38 1.240(17) .
O12' C40 1.23(2) .
C1 C6 1.388(6) .
C1 C2 1.528(6) .
C2 C3 1.380(6) .
C3 C4 1.391(6) .
C4 C5 1.527(5) .
C5 C6 1.401(6) .
C7 C8 1.376(6) .
C8 C9 1.383(7) .
C8 C12 1.501(6) .
C9 C10 1.393(7) .
C10 C11 1.385(6) .
C10 C19 1.499(7) .
C12 C13 1.358(7) .
C13 C14 1.416(7) .
C14 C15 1.518(9) .
C15 C18 1.410(13) .
C15 C16 1.470(14) .
C15 C17 1.547(14) .
C19 C20 1.385(8) .
C20 C21 1.412(7) .
C21 C22 1.546(8) .
C22 C25 1.498(11) .
C22 C23 1.506(10) .
C22 C24 1.545(11) .
C26 C27 1.381(6) .
C27 C28 1.389(6) .
C27 C31 1.504(6) .
C28 C29 1.386(6) .
C29 C30 1.390(6) .
C29 C38 1.500(6) .
C31 C32 1.380(7) .
C32 C33 1.400(7) .
C33 C34 1.541(7) .
C34 C36 1.452(12) .
C34 C35 1.488(10) .
C34 C37 1.549(15) .
C38 C39 1.384(6) .
C39 C40 1.397(7) .
C40 C41 1.524(7) .
C41 C44 1.497(10) .
C41 C42 1.536(9) .
C41 C43 1.545(11) .
C45 C46 1.419(9) .
C45 C49 1.423(11) .
C45 C50 1.470(11) .
C46 C47 1.419(8) .
C46 C51 1.510(9) .
C47 C48 1.436(10) .
C47 C52 1.513(11) .
C48 C49 1.404(12) .
C48 C53 1.507(11) .
C49 C54 1.515(12) .
C55 C56 1.409(7) .
C55 C59 1.448(7) .
C55 C60 1.492(7) .
C56 C57 1.445(7) .
C56 C61 1.504(7) .
C57 C58 1.445(8) .
C57 C62 1.491(8) .
C58 C59 1.418(8) .
C58 C63 1.488(7) .
C59 C64 1.474(8) .
Cu3 O18 1.873(6) .
Cu3 O17 1.915(15) .
Cu3 O21 1.915(14) .
Cu3 O22 1.921(6) .
Cu3 O39 2.198(11) .
O17 C78 1.285(15) .
O21 C97 1.350(14) .
Cu4 O20 1.895(7) .
Cu4 O23 1.918(13) .
Cu4 O24 1.94(2) .
Cu4 O19 1.947(7) .
O23 C102 1.269(13) .
O24 C104 1.23(2) .
Cu3' O21' 1.895(17) .
Cu3' O22 1.926(9) .
Cu3' O17' 1.97(3) .
Cu3' O18 2.036(10) .
O17' C78 1.31(3) .
O21' C97 1.165(17) .
Cu4' O24' 1.898(17) .
Cu4' O23' 1.920(10) .
Cu4' O19 1.932(6) .
Cu4' O20 1.977(9) .
Cu4' O40 2.162(17) .
O23' C102 1.317(12) .
O24' C104 1.315(19) .
C65 O13 1.272(5) .
C65 C70 1.385(6) .
C65 C66 1.524(6) .
C66 O14 1.244(5) .
C66 C67 1.402(6) .
C67 C68 1.392(6) .
C68 O15 1.265(5) .
C68 C69 1.515(6) .
C69 O16 1.253(5) .
C69 C70 1.397(6) .
C71 C72 1.378(6) .
C72 C73 1.376(6) .
C72 C76 1.506(7) .
C73 C74 1.379(6) .
C74 C75 1.385(6) .
C74 C83 1.511(6) .
C76 O18 1.274(6) .
C76 C77 1.377(7) .
C77 C78 1.394(8) .
C78 C79' 1.520(16) .
C78 C79 1.579(17) .
C79 C81 1.478(15) .
C79 C80 1.502(16) .
C79 C82 1.522(16) .
C79' C81' 1.515(16) .
C79' C80' 1.521(17) .
C79' C82' 1.540(17) .
C83 O19 1.241(5) .
C83 C84 1.394(7) .
C84 C85 1.385(7) .
C85 O20 1.235(6) .
C85 C86 1.537(7) .
C86 C87 1.492(9) .
C86 C88 1.514(13) .
C86 C89 1.542(13) .
C90 C91 1.380(6) .
C91 C92 1.388(6) .
C91 C95 1.503(6) .
C92 C93 1.384(6) .
C93 C94 1.378(6) .
C93 C102 1.518(6) .
C95 O22 1.260(6) .
C95 C96 1.381(7) .
C96 C97 1.396(8) .
C97 C98 1.553(11) .
C98 C100 1.428(12) .
C98 C99 1.580(14) .
C98 C101 1.606(14) .
C102 C103 1.385(7) .
C103 C104 1.409(7) .
C104 C105 1.537(7) .
C105 C106 1.499(9) .
C105 C107 1.512(10) .
C105 C108 1.535(11) .
C109 C113 1.402(8) .
C109 C110 1.433(8) .
C109 C114 1.491(8) .
C110 C111 1.444(8) .
C110 C115 1.501(9) .
C111 C112 1.416(8) .
C111 C116 1.489(8) .
C112 C113 1.413(8) .
C112 C117 1.475(8) .
C113 C118 1.522(9) .
C119 C123 1.432(8) .
C119 C120 1.442(7) .
C119 C124 1.476(7) .
C120 C121 1.421(8) .
C120 C125 1.487(8) .
C121 C122 1.442(8) .
C121 C126 1.507(7) .
C122 C123 1.447(7) .
C122 C127 1.473(9) .
C123 C128 1.475(7) .
C133 C138 1.35(2) .
C133 C137 1.41(2) .
C133 C134 1.44(2) .
C133 C136 1.827(18) 2_557
C133 C135 1.92(2) 2_557
C134 C141 1.36(3) .
C134 C135 1.412(18) .
C134 C137 1.84(2) 2_557
C134 C150 1.89(2) 2_557
C134 C136 1.935(19) 2_557
C135 C144 1.38(2) .
C135 C136 1.39(2) .
C135 C137 1.789(18) 2_557
C135 C150 1.90(2) 2_557
C135 C133 1.92(2) 2_557
C136 C137 1.35(2) .
C136 C147 1.50(2) .
C136 C133 1.827(18) 2_557
C136 C134 1.935(19) 2_557
C136 C138 1.98(3) 2_557
C137 C150 1.35(2) .
C137 C135 1.789(18) 2_557
C137 C134 1.84(2) 2_557
C138 C146 1.06(3) 2_557
C138 C145 1.21(3) 2_557
C138 C139 1.43(2) .
C138 C152 1.45(2) .
C138 C147 1.58(2) 2_557
C138 C144 1.82(3) 2_557
C138 C136 1.98(3) 2_557
C139 C146 0.72(2) 2_557
C139 C147 1.02(3) 2_557
C139 C140 1.38(2) .
C139 C148 1.93(3) 2_557
C140 C148 0.56(3) 2_557
C140 C147 1.01(4) 2_557
C140 C141 1.41(4) .
C140 C149 1.87(4) 2_557
C141 C149 0.86(4) 2_557
C141 C148 1.07(4) 2_557
C141 C142 1.42(2) .
C141 C150 1.65(3) 2_557
C141 C147 1.75(3) 2_557
C142 C149 0.72(3) 2_557
C142 C150 1.17(3) 2_557
C142 C143 1.39(3) .
C142 C151 2.00(4) 2_557
C143 C151 0.68(3) 2_557
C143 C150 1.18(4) 2_557
C143 C144 1.42(2) .
C143 C152 2.02(3) 2_557
C143 C149 2.02(4) 2_557
C144 C152 0.92(4) 2_557
C144 C151 1.00(3) 2_557
C144 C145 1.45(2) .
C144 C150 1.64(3) 2_557
C144 C138 1.82(3) 2_557
C145 C152 0.61(3) 2_557
C145 C138 1.21(3) 2_557
C145 C146 1.45(2) .
C145 C151 1.99(3) 2_557
C146 C139 0.72(2) 2_557
C146 C138 1.06(3) 2_557
C146 C147 1.43(2) .
C146 C152 1.97(3) 2_557
C147 C140 1.01(4) 2_557
C147 C139 1.02(3) 2_557
C147 C148 1.40(2) .
C147 C138 1.58(2) 2_557
C147 C141 1.75(3) 2_557
C148 C140 0.56(3) 2_557
C148 C141 1.07(4) 2_557
C148 C149 1.36(3) .
C148 C139 1.93(3) 2_557
C149 C142 0.72(3) 2_557
C149 C141 0.86(4) 2_557
C149 C150 1.41(2) .
C149 C140 1.87(4) 2_557
C149 C143 2.02(4) 2_557
C150 C142 1.17(3) 2_557
C150 C143 1.18(4) 2_557
C150 C151 1.42(2) .
C150 C144 1.64(3) 2_557
C150 C141 1.65(3) 2_557
C150 C134 1.89(2) 2_557
C150 C135 1.90(2) 2_557
C151 C143 0.68(3) 2_557
C151 C144 1.00(3) 2_557
C151 C152 1.39(2) .
C151 C145 1.99(3) 2_557
C151 C142 2.00(4) 2_557
C152 C145 0.61(3) 2_557
C152 C144 0.92(4) 2_557
C152 C146 1.97(3) 2_557
C152 C143 2.02(3) 2_557
C153 C154 1.375(18) .
C153 C157 1.40(2) .
C153 C158 1.47(2) .
C153 C155 1.654(18) 2_666
C153 C156 1.82(2) 2_666
C153 C164 1.86(3) 2_666
C154 C161 1.331(18) .
C154 C155 1.43(2) .
C154 C156 1.70(2) 2_666
C154 C157 1.711(18) 2_666
C155 C164 1.39(2) .
C155 C156 1.44(2) .
C155 C153 1.654(18) 2_666
C155 C157 1.786(19) 2_666
C155 C158 1.93(2) 2_666
C156 C167 1.42(3) .
C156 C157 1.435(19) .
C156 C154 1.70(2) 2_666
C156 C161 1.78(2) 2_666
C156 C153 1.82(2) 2_666
C157 C170 1.38(2) .
C157 C154 1.711(18) 2_666
C157 C155 1.787(19) 2_666
C157 C161 1.86(2) 2_666
C157 C164 1.93(3) 2_666
C158 C165 0.95(3) 2_666
C158 C166 1.04(4) 2_666
C158 C159 1.37(2) .
C158 C172 1.39(2) .
C158 C164 1.51(3) 2_666
C158 C167 1.72(3) 2_666
C158 C155 1.93(2) 2_666
C159 C166 0.52(3) 2_666
C159 C167 0.97(4) 2_666
C159 C160 1.43(3) .
C159 C165 1.90(3) 2_666
C160 C168 0.65(3) 2_666
C160 C167 0.87(4) 2_666
C160 C161 1.41(2) .
C160 C166 1.93(4) 2_666
C160 C169 2.02(4) 2_666
C161 C168 1.13(3) 2_666
C161 C169 1.19(4) 2_666
C161 C162 1.53(3) .
C161 C167 1.56(3) 2_666
C161 C170 1.73(3) 2_666
C161 C156 1.78(2) 2_666
C161 C157 1.86(2) 2_666
C162 C169 0.64(4) 2_666
C162 C170 0.96(3) 2_666
C162 C163 1.42(3) .
C162 C171 1.91(4) 2_666
C163 C171 0.52(4) 2_666
C163 C170 1.00(5) 2_666
C163 C164 1.44(3) .
C163 C172 1.96(4) 2_666
C164 C172 0.98(3) 2_666
C164 C171 1.16(3) 2_666
C164 C165 1.43(2) .
C164 C158 1.51(3) 2_666
C164 C170 1.70(3) 2_666
C164 C153 1.86(3) 2_666
C164 C157 1.93(3) 2_666
C165 C172 0.72(3) 2_666
C165 C158 0.95(3) 2_666
C165 C166 1.41(2) .
C165 C159 1.90(3) 2_666
C166 C159 0.52(3) 2_666
C166 C158 1.04(4) 2_666
C166 C167 1.38(2) .
C166 C160 1.93(4) 2_666
C167 C160 0.87(4) 2_666
C167 C159 0.97(4) 2_666
C167 C168 1.39(2) .
C167 C161 1.56(3) 2_666
C167 C158 1.72(3) 2_666
C168 C160 0.65(3) 2_666
C168 C161 1.13(3) 2_666
C168 C169 1.43(3) .
C169 C162 0.64(4) 2_666
C169 C161 1.19(4) 2_666
C169 C170 1.41(2) .
C169 C160 2.02(4) 2_666
C170 C162 0.96(3) 2_666
C170 C163 1.00(5) 2_666
C170 C171 1.33(2) .
C170 C164 1.70(3) 2_666
C170 C161 1.73(3) 2_666
C171 C163 0.52(4) 2_666
C171 C164 1.16(3) 2_666
C171 C172 1.47(2) .
C171 C162 1.91(4) 2_666
C172 C165 0.72(3) 2_666
C172 C164 0.98(3) 2_666
C172 C163 1.95(4) 2_666
C174 O38 1.447(12) .
O25 O27 1.510(11) 2_665
O27 O27 1.484(16) 2_665
O27 O25 1.510(11) 2_665
O27 S1 1.671(9) 2_665
O28 O29 1.518(12) 2_756
O29 O28 1.518(12) 2_756
O29 O29 1.541(17) 2_756
O29 S2 1.660(9) 2_756

loop_
_geom_torsion_atom_site_label_1
_geom_torsion_atom_site_label_2
_geom_torsion_atom_site_label_3
_geom_torsion_atom_site_label_4
_geom_torsion
_geom_torsion_site_symmetry_1
_geom_torsion_site_symmetry_4
O6 Cu1 O5 C14 -24(2) . .
O9 Cu1 O5 C14 157.4(19) . .
O37 Cu1 O5 C14 -116(2) . .
O5 Cu1 O6 C12 20(3) . .
O10 Cu1 O6 C12 -157(3) . .
O37 Cu1 O6 C12 106(2) . .
O11' Cu2' O12' C40 10.8(16) . .
O8' Cu2' O12' C40 -177.0(17) . .
Rh1 O1 C1 C6 177.4(3) . .
Rh1 O1 C1 C2 -1.6(4) . .
Rh1 O2 C2 C3 177.2(3) . .
Rh1 O2 C2 C1 -5.3(4) . .
O1 C1 C2 O2 4.7(5) . .
C6 C1 C2 O2 -174.3(4) . .
O1 C1 C2 C3 -177.6(4) . .
C6 C1 C2 C3 3.4(6) . .
O2 C2 C3 C4 -179.2(4) . .
C1 C2 C3 C4 3.4(6) . .
O2 C2 C3 Cl1 -0.9(6) . .
C1 C2 C3 Cl1 -178.4(3) . .
Rh2 O3 C4 C3 179.9(3) . .
Rh2 O3 C4 C5 1.5(4) . .
C2 C3 C4 O3 176.3(4) . .
Cl1 C3 C4 O3 -2.0(6) . .
C2 C3 C4 C5 -5.3(6) . .
Cl1 C3 C4 C5 176.4(3) . .
Rh2 O4 C5 C6 179.4(3) . .
Rh2 O4 C5 C4 -1.2(4) . .
O3 C4 C5 O4 -0.2(5) . .
C3 C4 C5 O4 -178.7(4) . .
O3 C4 C5 C6 179.2(4) . .
C3 C4 C5 C6 0.7(6) . .
O1 C1 C6 C5 173.1(4) . .
C2 C1 C6 C5 -7.9(6) . .
O1 C1 C6 Cl2 -4.6(6) . .
C2 C1 C6 Cl2 174.4(3) . .
O4 C5 C6 C1 -174.7(4) . .
C4 C5 C6 C1 6.0(6) . .
O4 C5 C6 Cl2 3.0(6) . .
C4 C5 C6 Cl2 -176.4(3) . .
C11 N1 C7 C8 -1.8(7) . .
Rh1 N1 C7 C8 175.1(4) . .
N1 C7 C8 C9 0.7(8) . .
N1 C7 C8 C12 -179.2(5) . .
C7 C8 C9 C10 1.6(9) . .
C12 C8 C9 C10 -178.5(5) . .
C8 C9 C10 C11 -2.8(9) . .
C8 C9 C10 C19 178.1(6) . .
C7 N1 C11 C10 0.4(8) . .
Rh1 N1 C11 C10 -176.3(4) . .
C9 C10 C11 N1 1.8(9) . .
C19 C10 C11 N1 -179.2(6) . .
Cu1' O6' C12 C13 13(4) . .
Cu1' O6' C12 C8 -177.7(18) . .
Cu1 O6 C12 C13 -17(3) . .
Cu1 O6 C12 C8 170.0(16) . .
C7 C8 C12 O6' 167.2(19) . .
C9 C8 C12 O6' -13(2) . .
C7 C8 C12 O6 150.1(17) . .
C9 C8 C12 O6 -29.9(17) . .
C7 C8 C12 C13 -23.1(8) . .
C9 C8 C12 C13 157.0(6) . .
O6' C12 C13 C14 -8(2) . .
O6 C12 C13 C14 12(2) . .
C8 C12 C13 C14 -176.1(6) . .
Cu1' O5' C14 C13 -14(2) . .
Cu1' O5' C14 C15 177.7(12) . .
Cu1 O5 C14 C13 25(2) . .
Cu1 O5 C14 C15 -165.7(13) . .
C12 C13 C14 O5' 8.0(17) . .
C12 C13 C14 O5 -15.3(16) . .
C12 C13 C14 C15 176.0(8) . .
O5' C14 C15 C18 0.1(18) . .
O5 C14 C15 C18 22(2) . .
C13 C14 C15 C18 -169.3(12) . .
O5' C14 C15 C16 139.2(14) . .
O5 C14 C15 C16 160.9(15) . .
C13 C14 C15 C16 -30.1(14) . .
O5' C14 C15 C17 -112.3(15) . .
O5 C14 C15 C17 -90.6(16) . .
C13 C14 C15 C17 78.3(12) . .
Cu2' O7' C19 C20 -27.5(17) . .
Cu2' O7' C19 C10 173.5(7) . .
Cu2 O7 C19 C20 23.7(14) . .
Cu2 O7 C19 C10 -173.1(6) . .
C11 C10 C19 O7' -179.9(11) . .
C9 C10 C19 O7' -1.0(14) . .
C11 C10 C19 O7 -143.7(9) . .
C9 C10 C19 O7 35.3(11) . .
C11 C10 C19 C20 21.0(11) . .
C9 C10 C19 C20 -160.0(7) . .
O7' C19 C20 C21 22.6(15) . .
O7 C19 C20 C21 -18.0(14) . .
C10 C19 C20 C21 -179.5(7) . .
Cu2' O8' C21 C20 17.2(18) . .
Cu2' O8' C21 C22 178.3(7) . .
Cu2 O8 C21 C20 -24.6(14) . .
Cu2 O8 C21 C22 169.3(7) . .
C19 C20 C21 O8' -18.6(17) . .
C19 C20 C21 O8 16.8(13) . .
C19 C20 C21 C22 -177.7(7) . .
O8' C21 C22 C25 93.2(12) . .
O8 C21 C22 C25 61.7(11) . .
C20 C21 C22 C25 -104.3(8) . .
O8' C21 C22 C23 -142.3(12) . .
O8 C21 C22 C23 -173.8(10) . .
C20 C21 C22 C23 20.3(11) . .
O8' C21 C22 C24 -24.7(13) . .
O8 C21 C22 C24 -56.2(12) . .
C20 C21 C22 C24 137.8(8) . .
C30 N2 C26 C27 0.2(7) . .
Rh2 N2 C26 C27 172.8(4) 2_557 .
N2 C26 C27 C28 0.2(7) . .
N2 C26 C27 C31 -178.9(5) . .
C26 C27 C28 C29 -1.2(7) . .
C31 C27 C28 C29 177.9(5) . .
C27 C28 C29 C30 1.7(7) . .
C27 C28 C29 C38 -177.0(5) . .
C26 N2 C30 C29 0.4(7) . .
Rh2 N2 C30 C29 -171.9(3) 2_557 .
C28 C29 C30 N2 -1.3(7) . .
C38 C29 C30 N2 177.3(4) . .
Cu1' O10' C31 C32 -6(5) . .
Cu1' O10' C31 C27 -177(3) . .
Cu1 O10 C31 C32 20(5) . .
Cu1 O10 C31 C27 -168(2) . .
C26 C27 C31 O10' -173(3) . .
C28 C27 C31 O10' 8(3) . .
C26 C27 C31 O10 -158(2) . .
C28 C27 C31 O10 23(2) . .
C26 C27 C31 C32 15.2(8) . .
C28 C27 C31 C32 -163.9(6) . .
O10' C31 C32 C33 8(3) . .
O10 C31 C32 C33 -9(3) . .
C27 C31 C32 C33 178.7(6) . .
Cu1' O9' C33 C32 21.5(18) . .
Cu1' O9' C33 C34 -172.2(9) . .
Cu1 O9 C33 C32 -24.6(17) . .
Cu1 O9 C33 C34 168.5(9) . .
C31 C32 C33 O9' -17.4(15) . .
C31 C32 C33 O9 10.9(14) . .
C31 C32 C33 C34 177.3(7) . .
O9' C33 C34 C36 123.3(13) . .
O9 C33 C34 C36 97.6(13) . .
C32 C33 C34 C36 -69.5(12) . .
O9' C33 C34 C35 -4.5(13) . .
O9 C33 C34 C35 -30.2(13) . .
C32 C33 C34 C35 162.7(8) . .
O9' C33 C34 C37 -121.9(13) . .
O9 C33 C34 C37 -147.6(13) . .
C32 C33 C34 C37 45.3(13) . .
Cu2' O11' C38 C39 15.6(17) . .
Cu2' O11' C38 C29 179.6(7) . .
Cu2 O11 C38 C39 -17.3(14) . .
Cu2 O11 C38 C29 175.7(7) . .
C28 C29 C38 O11' 5.8(12) . .
C30 C29 C38 O11' -172.8(11) . .
C28 C29 C38 O11 -22.0(9) . .
C30 C29 C38 O11 159.4(8) . .
C28 C29 C38 C39 170.3(5) . .
C30 C29 C38 C39 -8.4(8) . .
O11' C38 C39 C40 -16.0(14) . .
O11 C38 C39 C40 15.1(12) . .
C29 C38 C39 C40 -179.0(5) . .
Cu2' O12' C40 C39 -15(2) . .
Cu2' O12' C40 C41 178.3(10) . .
Cu2 O12 C40 C39 11.4(19) . .
Cu2 O12 C40 C41 178.6(10) . .
C38 C39 C40 O12' 15.7(16) . .
C38 C39 C40 O12 -11.4(14) . .
C38 C39 C40 C41 -178.0(6) . .
O12' C40 C41 C44 -2.3(14) . .
O12 C40 C41 C44 22.4(13) . .
C39 C40 C41 C44 -170.0(7) . .
O12' C40 C41 C42 123.0(13) . .
O12 C40 C41 C42 147.7(11) . .
C39 C40 C41 C42 -44.7(9) . .
O12' C40 C41 C43 -119.3(13) . .
O12 C40 C41 C43 -94.6(11) . .
C39 C40 C41 C43 72.9(8) . .
C49 C45 C46 C47 -0.4(6) . .
C50 C45 C46 C47 178.9(6) . .
Rh1 C45 C46 C47 59.1(4) . .
C49 C45 C46 C51 -178.3(6) . .
C50 C45 C46 C51 1.0(10) . .
Rh1 C45 C46 C51 -118.7(6) . .
C49 C45 C46 Rh1 -59.6(4) . .
C50 C45 C46 Rh1 119.8(7) . .
C45 C46 C47 C48 2.7(6) . .
C51 C46 C47 C48 -179.4(6) . .
Rh1 C46 C47 C48 62.5(4) . .
C45 C46 C47 C52 179.7(6) . .
C51 C46 C47 C52 -2.5(9) . .
Rh1 C46 C47 C52 -120.6(6) . .
C45 C46 C47 Rh1 -59.8(4) . .
C51 C46 C47 Rh1 118.1(6) . .
C46 C47 C48 C49 -4.0(7) . .
C52 C47 C48 C49 179.1(6) . .
Rh1 C47 C48 C49 58.9(4) . .
C46 C47 C48 C53 179.9(6) . .
C52 C47 C48 C53 3.0(10) . .
Rh1 C47 C48 C53 -117.2(7) . .
C46 C47 C48 Rh1 -62.9(4) . .
C52 C47 C48 Rh1 120.2(6) . .
C47 C48 C49 C45 3.8(7) . .
C53 C48 C49 C45 179.6(7) . .
Rh1 C48 C49 C45 62.7(4) . .
C47 C48 C49 C54 -178.3(7) . .
C53 C48 C49 C54 -2.5(12) . .
Rh1 C48 C49 C54 -119.4(8) . .
C47 C48 C49 Rh1 -58.9(4) . .
C53 C48 C49 Rh1 116.9(7) . .
C46 C45 C49 C48 -2.1(7) . .
C50 C45 C49 C48 178.6(7) . .
Rh1 C45 C49 C48 -62.8(5) . .
C46 C45 C49 C54 -179.9(7) . .
C50 C45 C49 C54 0.7(12) . .
Rh1 C45 C49 C54 119.3(8) . .
C46 C45 C49 Rh1 60.7(4) . .
C50 C45 C49 Rh1 -118.6(7) . .
C59 C55 C56 C57 -1.2(5) . .
C60 C55 C56 C57 178.4(5) . .
Rh2 C55 C56 C57 58.7(3) . .
C59 C55 C56 C61 -176.7(5) . .
C60 C55 C56 C61 2.9(8) . .
Rh2 C55 C56 C61 -116.8(5) . .
C59 C55 C56 Rh2 -59.9(3) . .
C60 C55 C56 Rh2 119.7(5) . .
C55 C56 C57 C58 3.3(6) . .
C61 C56 C57 C58 178.9(5) . .
Rh2 C56 C57 C58 62.9(3) . .
C55 C56 C57 C62 178.3(5) . .
C61 C56 C57 C62 -6.0(8) . .
Rh2 C56 C57 C62 -122.0(6) . .
C55 C56 C57 Rh2 -59.7(3) . .
C61 C56 C57 Rh2 116.0(5) . .
C56 C57 C58 C59 -4.1(6) . .
C62 C57 C58 C59 -178.9(5) . .
Rh2 C57 C58 C59 58.8(3) . .
C56 C57 C58 C63 177.1(5) . .
C62 C57 C58 C63 2.2(9) . .
Rh2 C57 C58 C63 -120.0(5) . .
C56 C57 C58 Rh2 -62.9(3) . .
C62 C57 C58 Rh2 122.2(6) . .
C57 C58 C59 C55 3.3(5) . .
C63 C58 C59 C55 -177.8(5) . .
Rh2 C58 C59 C55 61.9(3) . .
C57 C58 C59 C64 179.7(5) . .
C63 C58 C59 C64 -1.5(9) . .
Rh2 C58 C59 C64 -121.8(5) . .
C57 C58 C59 Rh2 -58.5(3) . .
C63 C58 C59 Rh2 120.3(6) . .
C56 C55 C59 C58 -1.3(5) . .
C60 C55 C59 C58 179.1(4) . .
Rh2 C55 C59 C58 -62.4(3) . .
C56 C55 C59 C64 -177.8(5) . .
C60 C55 C59 C64 2.6(8) . .
Rh2 C55 C59 C64 121.1(5) . .
C56 C55 C59 Rh2 61.1(3) . .
C60 C55 C59 Rh2 -118.6(5) . .
O22 Cu3' O21' C97 15.2(16) . .
O17' Cu3' O21' C97 -167.4(17) . .
O23' Cu4' O24' C104 21.2(18) . .
O19 Cu4' O24' C104 -74(3) . .
O20 Cu4' O24' C104 -150(2) . .
O40 Cu4' O24' C104 114.0(17) . .
O13 C65 C66 O14 -4.1(5) . .
C70 C65 C66 O14 174.2(4) . .
O13 C65 C66 C67 176.5(4) . .
C70 C65 C66 C67 -5.1(6) . .
O14 C66 C67 C68 178.1(4) . .
C65 C66 C67 C68 -2.6(6) . .
O14 C66 C67 Cl3 0.2(6) . .
C65 C66 C67 Cl3 179.5(3) . .
C66 C67 C68 O15 -177.4(4) . .
Cl3 C67 C68 O15 0.4(6) . .
C66 C67 C68 C69 5.8(6) . .
Cl3 C67 C68 C69 -176.3(3) . .
O15 C68 C69 O16 0.4(5) . .
C67 C68 C69 O16 177.3(4) . .
O15 C68 C69 C70 -178.5(4) . .
C67 C68 C69 C70 -1.5(6) . .
O13 C65 C70 C69 -172.4(4) . .
C66 C65 C70 C69 9.5(6) . .
O13 C65 C70 Cl4 5.0(6) . .
C66 C65 C70 Cl4 -173.2(3) . .
O16 C69 C70 C65 175.0(4) . .
C68 C69 C70 C65 -6.3(6) . .
O16 C69 C70 Cl4 -2.3(6) . .
C68 C69 C70 Cl4 176.4(3) . .
C75 N3 C71 C72 -0.3(7) . .
Rh3 N3 C71 C72 173.2(4) . .
N3 C71 C72 C73 1.1(8) . .
N3 C71 C72 C76 -178.8(5) . .
C71 C72 C73 C74 -1.7(8) . .
C76 C72 C73 C74 178.2(5) . .
C72 C73 C74 C75 1.5(8) . .
C72 C73 C74 C83 -176.7(5) . .
C71 N3 C75 C74 0.0(7) . .
Rh3 N3 C75 C74 -173.1(4) . .
C73 C74 C75 N3 -0.6(7) . .
C83 C74 C75 N3 177.5(4) . .
C73 C72 C76 O18 13.4(8) . .
C71 C72 C76 O18 -166.7(5) . .
C73 C72 C76 C77 -163.5(6) . .
C71 C72 C76 C77 16.4(9) . .
O18 C76 C77 C78 3.9(13) . .
C72 C76 C77 C78 -179.5(7) . .
Cu3 O17 C78 C77 -11.3(18) . .
Cu3 O17 C78 C79 165.5(10) . .
Cu3' O17' C78 C77 25(2) . .
Cu3' O17' C78 C79' -161.7(14) . .
C76 C77 C78 O17 3.4(16) . .
C76 C77 C78 O17' -26.5(18) . .
C76 C77 C78 C79' 160.6(12) . .
C76 C77 C78 C79 -173.2(10) . .
O17 C78 C79 C81 -141.5(14) . .
C77 C78 C79 C81 35.3(18) . .
O17 C78 C79 C80 -16.7(19) . .
C77 C78 C79 C80 160.1(14) . .
O17 C78 C79 C82 103.3(16) . .
C77 C78 C79 C82 -79.9(16) . .
O17' C78 C79' C81' -161.1(18) . .
C77 C78 C79' C81' 13(2) . .
O17' C78 C79' C80' 73(2) . .
C77 C78 C79' C80' -112.8(16) . .
O17' C78 C79' C82' -44.3(19) . .
C77 C78 C79' C82' 129.4(14) . .
C73 C74 C83 O19 -7.5(7) . .
C75 C74 C83 O19 174.4(5) . .
C73 C74 C83 C84 170.6(5) . .
C75 C74 C83 C84 -7.5(8) . .
O19 C83 C84 C85 -0.6(11) . .
C74 C83 C84 C85 -178.3(6) . .
C83 C84 C85 O20 4.0(12) . .
C83 C84 C85 C86 -179.9(7) . .
O20 C85 C86 C87 -7.7(11) . .
C84 C85 C86 C87 175.8(8) . .
O20 C85 C86 C88 118.3(9) . .
C84 C85 C86 C88 -58.2(12) . .
O20 C85 C86 C89 -125.1(9) . .
C84 C85 C86 C89 58.4(11) . .
C94 N4 C90 C91 -2.6(7) . .
Rh4 N4 C90 C91 173.9(4) 2_666 .
N4 C90 C91 C92 1.4(7) . .
N4 C90 C91 C95 -177.4(5) . .
C90 C91 C92 C93 1.4(8) . .
C95 C91 C92 C93 -179.7(5) . .
C91 C92 C93 C94 -2.9(8) . .
C91 C92 C93 C102 178.3(5) . .
C90 N4 C94 C93 1.0(7) . .
Rh4 N4 C94 C93 -175.3(4) 2_666 .
C92 C93 C94 N4 1.7(7) . .
C102 C93 C94 N4 -179.5(5) . .
C90 C91 C95 O22 158.1(5) . .
C92 C91 C95 O22 -20.7(7) . .
C90 C91 C95 C96 -22.6(9) . .
C92 C91 C95 C96 158.6(6) . .
O22 C95 C96 C97 -2.0(13) . .
C91 C95 C96 C97 178.7(8) . .
Cu3' O21' C97 C96 -33(2) . .
Cu3' O21' C97 C98 177.3(11) . .
Cu3 O21 C97 C96 18.7(18) . .
Cu3 O21 C97 C98 -165.3(10) . .
C95 C96 C97 O21' 28(2) . .
C95 C96 C97 O21 -9.6(16) . .
C95 C96 C97 C98 174.5(9) . .
O21' C97 C98 C100 157.5(17) . .
O21 C97 C98 C100 -170.5(14) . .
C96 C97 C98 C100 5.6(18) . .
O21' C97 C98 C99 34.2(18) . .
O21 C97 C98 C99 66.1(16) . .
C96 C97 C98 C99 -117.7(12) . .
O21' C97 C98 C101 -71.7(17) . .
O21 C97 C98 C101 -39.8(15) . .
C96 C97 C98 C101 136.4(11) . .
Cu4 O23 C102 C103 -26.7(19) . .
Cu4 O23 C102 C93 173.5(7) . .
Cu4' O23' C102 C103 19.8(17) . .
Cu4' O23' C102 C93 -173.4(6) . .
C94 C93 C102 O23 -178.6(13) . .
C92 C93 C102 O23 0.3(14) . .
C94 C93 C102 O23' -146.6(10) . .
C92 C93 C102 O23' 32.2(12) . .
C94 C93 C102 C103 21.3(9) . .
C92 C93 C102 C103 -159.9(5) . .
O23 C102 C103 C104 20.2(16) . .
O23' C102 C103 C104 -15.6(15) . .
C93 C102 C103 C104 178.8(5) . .
Cu4 O24 C104 C103 11.8(18) . .
Cu4 O24 C104 C105 178.9(8) . .
Cu4' O24' C104 C103 -22(2) . .
Cu4' O24' C104 C105 171.4(9) . .
C102 C103 C104 O24 -12.8(15) . .
C102 C103 C104 O24' 15.2(14) . .
C102 C103 C104 C105 -178.7(6) . .
O24 C104 C105 C106 -146.9(12) . .
O24' C104 C105 C106 -172.6(13) . .
C103 C104 C105 C106 20.9(10) . .
O24 C104 C105 C107 -25.9(13) . .
O24' C104 C105 C107 -51.6(14) . .
C103 C104 C105 C107 142.0(7) . .
O24 C104 C105 C108 90.4(12) . .
O24' C104 C105 C108 64.7(13) . .
C103 C104 C105 C108 -101.8(7) . .
C113 C109 C110 C111 2.8(6) . .
C114 C109 C110 C111 179.6(5) . .
Rh4 C109 C110 C111 62.2(3) . .
C113 C109 C110 C115 -178.8(6) . .
C114 C109 C110 C115 -2.0(9) . .
Rh4 C109 C110 C115 -119.4(6) . .
C113 C109 C110 Rh4 -59.4(3) . .
C114 C109 C110 Rh4 117.4(5) . .
C109 C110 C111 C112 -1.0(6) . .
C115 C110 C111 C112 -179.6(6) . .
Rh4 C110 C111 C112 61.5(4) . .
C109 C110 C111 C116 -180.0(5) . .
C115 C110 C111 C116 1.5(9) . .
Rh4 C110 C111 C116 -117.5(6) . .
C109 C110 C111 Rh4 -62.5(3) . .
C115 C110 C111 Rh4 119.0(6) . .
C110 C111 C112 C113 -1.1(6) . .
C116 C111 C112 C113 177.8(5) . .
Rh4 C111 C112 C113 59.2(4) . .
C110 C111 C112 C117 -179.5(5) . .
C116 C111 C112 C117 -0.6(9) . .
Rh4 C111 C112 C117 -119.2(6) . .
C110 C111 C112 Rh4 -60.3(3) . .
C116 C111 C112 Rh4 118.7(6) . .
C110 C109 C113 C112 -3.6(6) . .
C114 C109 C113 C112 179.8(5) . .
Rh4 C109 C113 C112 -62.8(4) . .
C110 C109 C113 C118 -177.9(5) . .
C114 C109 C113 C118 5.4(9) . .
Rh4 C109 C113 C118 122.9(6) . .
C110 C109 C113 Rh4 59.2(3) . .
C114 C109 C113 Rh4 -117.4(6) . .
C111 C112 C113 C109 2.9(6) . .
C117 C112 C113 C109 -178.6(5) . .
Rh4 C112 C113 C109 62.7(3) . .
C111 C112 C113 C118 177.1(6) . .
C117 C112 C113 C118 -4.5(9) . .
Rh4 C112 C113 C118 -123.2(6) . .
C111 C112 C113 Rh4 -59.7(4) . .
C117 C112 C113 Rh4 118.7(6) . .
C123 C119 C120 C121 2.6(5) . .
C124 C119 C120 C121 -179.4(5) . .
Rh3 C119 C120 C121 63.0(3) . .
C123 C119 C120 C125 179.0(5) . .
C124 C119 C120 C125 -3.1(8) . .
Rh3 C119 C120 C125 -120.7(5) . .
C123 C119 C120 Rh3 -60.3(3) . .
C124 C119 C120 Rh3 117.6(5) . .
C119 C120 C121 C122 -4.1(5) . .
C125 C120 C121 C122 179.6(5) . .
Rh3 C120 C121 C122 58.7(3) . .
C119 C120 C121 C126 178.3(5) . .
C125 C120 C121 C126 2.0(9) . .
Rh3 C120 C121 C126 -118.9(5) . .
C119 C120 C121 Rh3 -62.8(3) . .
C125 C120 C121 Rh3 120.9(5) . .
C120 C121 C122 C123 4.0(5) . .
C126 C121 C122 C123 -178.4(5) . .
Rh3 C121 C122 C123 62.6(3) . .
C120 C121 C122 C127 178.3(5) . .
C126 C121 C122 C127 -4.1(9) . .
Rh3 C121 C122 C127 -123.2(6) . .
C120 C121 C122 Rh3 -58.5(3) . .
C126 C121 C122 Rh3 119.1(5) . .
C120 C119 C123 C122 -0.1(5) . .
C124 C119 C123 C122 -178.0(5) . .
Rh3 C119 C123 C122 -59.3(3) . .
C120 C119 C123 C128 177.4(5) . .
C124 C119 C123 C128 -0.5(8) . .
Rh3 C119 C123 C128 118.3(5) . .
C120 C119 C123 Rh3 59.1(3) . .
C124 C119 C123 Rh3 -118.8(5) . .
C121 C122 C123 C119 -2.4(5) . .
C127 C122 C123 C119 -176.8(5) . .
Rh3 C122 C123 C119 59.9(3) . .
C121 C122 C123 C128 -180.0(5) . .
C127 C122 C123 C128 5.6(8) . .
Rh3 C122 C123 C128 -117.7(5) . .
C121 C122 C123 Rh3 -62.3(3) . .
C127 C122 C123 Rh3 123.3(5) . .
O26 S1 C129 F3 75.1(17) . .
O27 S1 C129 F3 -164.6(16) . .
O25 S1 C129 F3 -43.4(19) . .
O27 S1 C129 F3 -104.6(17) 2_665 .
O26 S1 C129 F2 -72.0(17) . .
O27 S1 C129 F2 48.3(18) . .
O25 S1 C129 F2 169.4(15) . .
O27 S1 C129 F2 108.2(16) 2_665 .
O26 S1 C129 F1 -177.3(8) . .
O27 S1 C129 F1 -57.1(8) . .
O25 S1 C129 F1 64.1(8) . .
O27 S1 C129 F1 2.9(9) 2_665 .
O30 S2 C130 F6 -57.8(13) . .
O28 S2 C130 F6 56.8(14) . .
O29 S2 C130 F6 179.4(13) . .
O29 S2 C130 F6 117.6(13) 2_756 .
O30 S2 C130 F4 69.6(12) . .
O28 S2 C130 F4 -175.8(11) . .
O29 S2 C130 F4 -53.2(14) . .
O29 S2 C130 F4 -114.9(12) 2_756 .
O30 S2 C130 F5 -177.4(9) . .
O28 S2 C130 F5 -62.8(10) . .
O29 S2 C130 F5 59.8(10) . .
O29 S2 C130 F5 -2.0(10) 2_756 .
C138 C133 C134 C141 1(2) . .
C137 C133 C134 C141 150.5(15) . .
C136 C133 C134 C141 59.4(16) 2_557 .
C135 C133 C134 C141 84.3(17) 2_557 .
C138 C133 C134 C135 -150.2(16) . .
C137 C133 C134 C135 -0.8(15) . .
C136 C133 C134 C135 -91.8(12) 2_557 .
C135 C133 C134 C135 -66.9(13) 2_557 .
C138 C133 C134 C137 -83.9(17) . 2_557
C137 C133 C134 C137 65.6(13) . 2_557
C136 C133 C134 C137 -25.5(9) 2_557 2_557
C135 C133 C134 C137 -0.6(11) 2_557 2_557
C138 C133 C134 C150 -75(3) . 2_557
C137 C133 C134 C150 75(2) . 2_557
C136 C133 C134 C150 -16.4(19) 2_557 2_557
C135 C133 C134 C150 8(2) 2_557 2_557
C138 C133 C134 C136 -58.4(15) . 2_557
C137 C133 C134 C136 91.0(12) . 2_557
C135 C133 C134 C136 24.9(9) 2_557 2_557
C141 C134 C135 C144 7(2) . .
C133 C134 C135 C144 156.7(14) . .
C137 C134 C135 C144 65.7(14) 2_557 .
C150 C134 C135 C144 19.3(14) 2_557 .
C136 C134 C135 C144 91.8(15) 2_557 .
C141 C134 C135 C136 -151.5(16) . .
C133 C134 C135 C136 -2.0(15) . .
C137 C134 C135 C136 -92.9(12) 2_557 .
C150 C134 C135 C136 -139.3(13) 2_557 .
C136 C134 C135 C136 -66.8(13) 2_557 .
C141 C134 C135 C137 -58.5(17) . 2_557
C133 C134 C135 C137 91.0(11) . 2_557
C150 C134 C135 C137 -46.3(8) 2_557 2_557
C136 C134 C135 C137 26.1(8) 2_557 2_557
C141 C134 C135 C150 -12.2(17) . 2_557
C133 C134 C135 C150 137.3(12) . 2_557
C137 C134 C135 C150 46.3(8) 2_557 2_557
C136 C134 C135 C150 72.5(10) 2_557 2_557
C141 C134 C135 C133 -83.5(18) . 2_557
C133 C134 C135 C133 66.0(13) . 2_557
C137 C134 C135 C133 -25.0(9) 2_557 2_557
C150 C134 C135 C133 -71.3(10) 2_557 2_557
C136 C134 C135 C133 1.1(12) 2_557 2_557
C144 C135 C136 C137 -153.4(16) . .
C134 C135 C136 C137 4.2(16) . .
C137 C135 C136 C137 -66.5(15) 2_557 .
C150 C135 C136 C137 -72(2) 2_557 .
C133 C135 C136 C137 -95.6(12) 2_557 .
C144 C135 C136 C147 0(2) . .
C134 C135 C136 C147 158.0(13) . .
C137 C135 C136 C147 87.4(15) 2_557 .
C150 C135 C136 C147 81(3) 2_557 .
C133 C135 C136 C147 58.2(13) 2_557 .
C144 C135 C136 C133 -57.7(16) . 2_557
C134 C135 C136 C133 99.8(12) . 2_557
C137 C135 C136 C133 29.2(9) 2_557 2_557
C150 C135 C136 C133 23(2) 2_557 2_557
C144 C135 C136 C134 -83.6(18) . 2_557
C134 C135 C136 C134 74.0(15) . 2_557
C137 C135 C136 C134 3.3(13) 2_557 2_557
C150 C135 C136 C134 -3(3) 2_557 2_557
C133 C135 C136 C134 -25.8(9) 2_557 2_557
C144 C135 C136 C138 -14.2(16) . 2_557
C134 C135 C136 C138 143.3(12) . 2_557
C137 C135 C136 C138 72.7(10) 2_557 2_557
C150 C135 C136 C138 67(2) 2_557 2_557
C133 C135 C136 C138 43.6(8) 2_557 2_557
C135 C136 C137 C150 154.0(15) . .
C147 C136 C137 C150 0(2) . .
C133 C136 C137 C150 79.3(18) 2_557 .
C134 C136 C137 C150 51.9(15) 2_557 .
C138 C136 C137 C150 67(3) 2_557 .
C135 C136 C137 C133 -4.6(16) . .
C147 C136 C137 C133 -158.7(13) . .
C133 C136 C137 C133 -79.3(14) 2_557 .
C134 C136 C137 C133 -106.7(12) 2_557 .
C138 C136 C137 C133 -92(2) 2_557 .
C135 C136 C137 C135 72.6(16) . 2_557
C147 C136 C137 C135 -81.5(16) . 2_557
C133 C136 C137 C135 -2.2(15) 2_557 2_557
C134 C136 C137 C135 -29.5(10) 2_557 2_557
C138 C136 C137 C135 -15(3) 2_557 2_557
C135 C136 C137 C134 102.1(12) . 2_557
C147 C136 C137 C134 -52.0(14) . 2_557
C133 C136 C137 C134 27.3(10) 2_557 2_557
C138 C136 C137 C134 15(2) 2_557 2_557
C138 C133 C137 C136 152.8(14) . .
C134 C133 C137 C136 3.3(15) . .
C136 C133 C137 C136 75.9(13) 2_557 .
C135 C133 C137 C136 104.2(12) 2_557 .
C138 C133 C137 C150 -6(2) . .
C134 C133 C137 C150 -155.1(16) . .
C136 C133 C137 C150 -82.5(18) 2_557 .
C135 C133 C137 C150 -54.1(16) 2_557 .
C138 C133 C137 C135 48.6(15) . 2_557
C134 C133 C137 C135 -101.0(11) . 2_557
C136 C133 C137 C135 -28.4(9) 2_557 2_557
C138 C133 C137 C134 74.9(18) . 2_557
C134 C133 C137 C134 -74.7(14) . 2_557
C136 C133 C137 C134 -2.1(13) 2_557 2_557
C135 C133 C137 C134 26.3(9) 2_557 2_557
C137 C133 C138 C146 -156(4) . 2_557
C134 C133 C138 C146 -11(5) . 2_557
C136 C133 C138 C146 -67(4) 2_557 2_557
C135 C133 C138 C146 -112(4) 2_557 2_557
C137 C133 C138 C145 18(3) . 2_557
C134 C133 C138 C145 163(2) . 2_557
C136 C133 C138 C145 107(3) 2_557 2_557
C135 C133 C138 C145 62(2) 2_557 2_557
C137 C133 C138 C139 -157.8(17) . .
C134 C133 C138 C139 -13(3) . .
C136 C133 C138 C139 -69.2(17) 2_557 .
C135 C133 C138 C139 -114.2(17) 2_557 .
C137 C133 C138 C152 11(3) . .
C134 C133 C138 C152 157(2) . .
C136 C133 C138 C152 100(2) 2_557 .
C135 C133 C138 C152 55(2) 2_557 .
C137 C133 C138 C147 -131.6(15) . 2_557
C134 C133 C138 C147 13.6(19) . 2_557
C136 C133 C138 C147 -43.0(10) 2_557 2_557
C135 C133 C138 C147 -88.0(11) 2_557 2_557
C137 C133 C138 C144 -7.0(17) . 2_557
C134 C133 C138 C144 138.1(15) . 2_557
C136 C133 C138 C144 81.5(10) 2_557 2_557
C135 C133 C138 C144 36.5(8) 2_557 2_557
C137 C133 C138 C136 -88.6(15) . 2_557
C134 C133 C138 C136 56.6(14) . 2_557
C135 C133 C138 C136 -45.0(7) 2_557 2_557
C145 C138 C139 C146 1(4) 2_557 2_557
C133 C138 C139 C146 178(4) . 2_557
C152 C138 C139 C146 11(5) . 2_557
C147 C138 C139 C146 133(5) 2_557 2_557
C144 C138 C139 C146 52(5) 2_557 2_557
C136 C138 C139 C146 121(4) 2_557 2_557
C146 C138 C139 C147 -133(5) 2_557 2_557
C145 C138 C139 C147 -133(2) 2_557 2_557
C133 C138 C139 C147 45(2) . 2_557
C152 C138 C139 C147 -122(3) . 2_557
C144 C138 C139 C147 -81(3) 2_557 2_557
C136 C138 C139 C147 -12.2(15) 2_557 2_557
C146 C138 C139 C140 -161(5) 2_557 .
C145 C138 C139 C140 -160(2) 2_557 .
C133 C138 C139 C140 17(3) . .
C152 C138 C139 C140 -150(3) . .
C147 C138 C139 C140 -28(2) 2_557 .
C144 C138 C139 C140 -109(3) 2_557 .
C136 C138 C139 C140 -40(2) 2_557 .
C146 C138 C139 C148 -162(5) 2_557 2_557
C145 C138 C139 C148 -160.9(18) 2_557 2_557
C133 C138 C139 C148 16(2) . 2_557
C152 C138 C139 C148 -151(3) . 2_557
C147 C138 C139 C148 -28.4(15) 2_557 2_557
C144 C138 C139 C148 -110(3) 2_557 2_557
C136 C138 C139 C148 -40.6(16) 2_557 2_557
C146 C139 C140 C148 -43(42) 2_557 2_557
C147 C139 C140 C148 -47(38) 2_557 2_557
C138 C139 C140 C148 -8(40) . 2_557
C146 C139 C140 C147 4(10) 2_557 2_557
C138 C139 C140 C147 39(3) . 2_557
C148 C139 C140 C147 47(38) 2_557 2_557
C146 C139 C140 C141 -46(11) 2_557 .
C147 C139 C140 C141 -50(3) 2_557 .
C138 C139 C140 C141 -10(4) . .
C148 C139 C140 C141 -3(36) 2_557 .
C146 C139 C140 C149 -29(13) 2_557 2_557
C147 C139 C140 C149 -33(5) 2_557 2_557
C138 C139 C140 C149 6(6) . 2_557
C148 C139 C140 C149 14(35) 2_557 2_557
C135 C134 C141 C149 -5(5) . 2_557
C133 C134 C141 C149 -150(4) . 2_557
C137 C134 C141 C149 -56(4) 2_557 2_557
C150 C134 C141 C149 -18(4) 2_557 2_557
C136 C134 C141 C149 -98(4) 2_557 2_557
C135 C134 C141 C148 151(3) . 2_557
C133 C134 C141 C148 6(4) . 2_557
C137 C134 C141 C148 100(4) 2_557 2_557
C150 C134 C141 C148 138(4) 2_557 2_557
C136 C134 C141 C148 57(3) 2_557 2_557
C135 C134 C141 C140 151(2) . .
C133 C134 C141 C140 6(3) . .
C137 C134 C141 C140 100(2) 2_557 .
C150 C134 C141 C140 138(2) 2_557 .
C136 C134 C141 C140 57(2) 2_557 .
C135 C134 C141 C142 -15(3) . .
C133 C134 C141 C142 -160.2(18) . .
C137 C134 C141 C142 -66.4(18) 2_557 .
C150 C134 C141 C142 -28.2(16) 2_557 .
C136 C134 C141 C142 -108.8(19) 2_557 .
C135 C134 C141 C150 13.4(19) . 2_557
C133 C134 C141 C150 -132.0(16) . 2_557
C137 C134 C141 C150 -38.1(10) 2_557 2_557
C136 C134 C141 C150 -80.6(11) 2_557 2_557
C135 C134 C141 C147 131.9(16) . 2_557
C133 C134 C141 C147 -13.4(18) . 2_557
C137 C134 C141 C147 80.4(10) 2_557 2_557
C150 C134 C141 C147 118.6(13) 2_557 2_557
C136 C134 C141 C147 38.0(10) 2_557 2_557
C148 C140 C141 C149 -19(8) 2_557 2_557
C147 C140 C141 C149 127(3) 2_557 2_557
C139 C140 C141 C149 161(4) . 2_557
C147 C140 C141 C148 145(9) 2_557 2_557
C139 C140 C141 C148 179(10) . 2_557
C149 C140 C141 C148 19(8) 2_557 2_557
C148 C140 C141 C134 180(7) 2_557 .
C147 C140 C141 C134 -35(3) 2_557 .
C139 C140 C141 C134 -1(4) . .
C149 C140 C141 C134 -162(4) 2_557 .
C148 C140 C141 C142 -18(9) 2_557 .
C147 C140 C141 C142 128(3) 2_557 .
C139 C140 C141 C142 162(3) . .
C149 C140 C141 C142 1(3) 2_557 .
C148 C140 C141 C150 -82(8) 2_557 2_557
C147 C140 C141 C150 64(4) 2_557 2_557
C139 C140 C141 C150 98(4) . 2_557
C149 C140 C141 C150 -63(3) 2_557 2_557
C148 C140 C141 C147 -145(9) 2_557 2_557
C139 C140 C141 C147 34(2) . 2_557
C149 C140 C141 C147 -127(3) 2_557 2_557
C148 C141 C142 C149 -9(7) 2_557 2_557
C134 C141 C142 C149 161(7) . 2_557
C140 C141 C142 C149 -2(7) . 2_557
C150 C141 C142 C149 119(7) 2_557 2_557
C147 C141 C142 C149 49(8) 2_557 2_557
C149 C141 C142 C150 -119(7) 2_557 2_557
C148 C141 C142 C150 -128(3) 2_557 2_557
C134 C141 C142 C150 42(2) . 2_557
C140 C141 C142 C150 -121(3) . 2_557
C147 C141 C142 C150 -71(4) 2_557 2_557
C149 C141 C142 C143 -152(8) 2_557 .
C148 C141 C142 C143 -161(3) 2_557 .
C134 C141 C142 C143 9(3) . .
C140 C141 C142 C143 -154(3) . .
C150 C141 C142 C143 -33(2) 2_557 .
C147 C141 C142 C143 -103(4) 2_557 .
C149 C141 C142 C151 -143(8) 2_557 2_557
C148 C141 C142 C151 -152(3) 2_557 2_557
C134 C141 C142 C151 18(3) . 2_557
C140 C141 C142 C151 -145(3) . 2_557
C150 C141 C142 C151 -24.0(14) 2_557 2_557
C147 C141 C142 C151 -95(4) 2_557 2_557
C149 C142 C143 C151 27(15) 2_557 2_557
C150 C142 C143 C151 10(9) 2_557 2_557
C141 C142 C143 C151 51(11) . 2_557
C149 C142 C143 C150 17(9) 2_557 2_557
C141 C142 C143 C150 41(3) . 2_557
C151 C142 C143 C150 -10(9) 2_557 2_557
C149 C142 C143 C144 -19(10) 2_557 .
C150 C142 C143 C144 -36(3) 2_557 .
C141 C142 C143 C144 5(4) . .
C151 C142 C143 C144 -46(8) 2_557 .
C149 C142 C143 C152 -2(12) 2_557 2_557
C150 C142 C143 C152 -18(4) 2_557 2_557
C141 C142 C143 C152 22(6) . 2_557
C151 C142 C143 C152 -29(7) 2_557 2_557
C150 C142 C143 C149 -17(9) 2_557 2_557
C141 C142 C143 C149 24(7) . 2_557
C151 C142 C143 C149 -27(15) 2_557 2_557
C136 C135 C144 C152 -3(5) . 2_557
C134 C135 C144 C152 -158(4) . 2_557
C137 C135 C144 C152 -99(4) 2_557 2_557
C150 C135 C144 C152 -136(4) 2_557 2_557
C133 C135 C144 C152 -54(4) 2_557 2_557
C136 C135 C144 C151 148(3) . 2_557
C134 C135 C144 C151 -6(4) . 2_557
C137 C135 C144 C151 53(3) 2_557 2_557
C150 C135 C144 C151 15(3) 2_557 2_557
C133 C135 C144 C151 98(3) 2_557 2_557
C136 C135 C144 C143 161.8(18) . .
C134 C135 C144 C143 7(2) . .
C137 C135 C144 C143 66.3(18) 2_557 .
C150 C135 C144 C143 28.6(16) 2_557 .
C133 C135 C144 C143 111.3(18) 2_557 .
C136 C135 C144 C145 -7(2) . .
C134 C135 C144 C145 -161.8(16) . .
C137 C135 C144 C145 -102.7(17) 2_557 .
C150 C135 C144 C145 -140.5(19) 2_557 .
C133 C135 C144 C145 -57.7(16) 2_557 .
C136 C135 C144 C150 133.2(16) . 2_557
C134 C135 C144 C150 -21.4(16) . 2_557
C137 C135 C144 C150 37.7(10) 2_557 2_557
C133 C135 C144 C150 82.7(10) 2_557 2_557
C136 C135 C144 C138 15.1(17) . 2_557
C134 C135 C144 C138 -139.5(15) . 2_557
C137 C135 C144 C138 -80.4(10) 2_557 2_557
C150 C135 C144 C138 -118.1(12) 2_557 2_557
C133 C135 C144 C138 -35.4(9) 2_557 2_557
C151 C143 C144 C152 9(6) 2_557 2_557
C150 C143 C144 C152 125(4) 2_557 2_557
C142 C143 C144 C152 154(4) . 2_557
C149 C143 C144 C152 150(3) 2_557 2_557
C150 C143 C144 C151 116(6) 2_557 2_557
C142 C143 C144 C151 145(7) . 2_557
C152 C143 C144 C151 -9(6) 2_557 2_557
C149 C143 C144 C151 141(6) 2_557 2_557
C151 C143 C144 C135 -157(5) 2_557 .
C150 C143 C144 C135 -42(2) 2_557 .
C142 C143 C144 C135 -13(3) . .
C152 C143 C144 C135 -167(4) 2_557 .
C149 C143 C144 C135 -17(3) 2_557 .
C151 C143 C144 C145 9(6) 2_557 .
C150 C143 C144 C145 125(3) 2_557 .
C142 C143 C144 C145 153(3) . .
C152 C143 C144 C145 0(4) 2_557 .
C149 C143 C144 C145 149(2) 2_557 .
C151 C143 C144 C150 -116(6) 2_557 2_557
C142 C143 C144 C150 29(2) . 2_557
C152 C143 C144 C150 -125(4) 2_557 2_557
C149 C143 C144 C150 24.8(15) 2_557 2_557
C151 C143 C144 C138 -54(7) 2_557 2_557
C150 C143 C144 C138 61(4) 2_557 2_557
C142 C143 C144 C138 90(4) . 2_557
C152 C143 C144 C138 -64(4) 2_557 2_557
C149 C143 C144 C138 86(4) 2_557 2_557
C151 C144 C145 C152 5(12) 2_557 2_557
C135 C144 C145 C152 167(12) . 2_557
C143 C144 C145 C152 1(12) . 2_557
C150 C144 C145 C152 68(12) 2_557 2_557
C138 C144 C145 C152 133(12) 2_557 2_557
C152 C144 C145 C138 -133(12) 2_557 2_557
C151 C144 C145 C138 -128(2) 2_557 2_557
C135 C144 C145 C138 34(2) . 2_557
C143 C144 C145 C138 -132(3) . 2_557
C150 C144 C145 C138 -65(3) 2_557 2_557
C152 C144 C145 C146 -163(13) 2_557 .
C151 C144 C145 C146 -158(2) 2_557 .
C135 C144 C145 C146 4(3) . .
C143 C144 C145 C146 -162(3) . .
C150 C144 C145 C146 -95(3) 2_557 .
C138 C144 C145 C146 -30.0(18) 2_557 .
C152 C144 C145 C151 -5(12) 2_557 2_557
C135 C144 C145 C151 162(3) . 2_557
C143 C144 C145 C151 -4(3) . 2_557
C150 C144 C145 C151 63(3) 2_557 2_557
C138 C144 C145 C151 128(2) 2_557 2_557
C152 C145 C146 C139 31(18) 2_557 2_557
C138 C145 C146 C139 -2(11) 2_557 2_557
C144 C145 C146 C139 42(13) . 2_557
C151 C145 C146 C139 22(14) 2_557 2_557
C152 C145 C146 C138 33(10) 2_557 2_557
C144 C145 C146 C138 44(3) . 2_557
C151 C145 C146 C138 24(4) 2_557 2_557
C152 C145 C146 C147 -5(11) 2_557 .
C138 C145 C146 C147 -38(2) 2_557 .
C144 C145 C146 C147 6(4) . .
C151 C145 C146 C147 -14(5) 2_557 .
C138 C145 C146 C152 -33(10) 2_557 2_557
C144 C145 C146 C152 11(9) . 2_557
C151 C145 C146 C152 -9(8) 2_557 2_557
C139 C146 C147 C140 -2(5) 2_557 2_557
C138 C146 C147 C140 129(3) 2_557 2_557
C145 C146 C147 C140 161(3) . 2_557
C152 C146 C147 C140 160(3) 2_557 2_557
C138 C146 C147 C139 131(5) 2_557 2_557
C145 C146 C147 C139 162(5) . 2_557
C152 C146 C147 C139 161(5) 2_557 2_557
C139 C146 C147 C148 -7(5) 2_557 .
C138 C146 C147 C148 125(3) 2_557 .
C145 C146 C147 C148 156(2) . .
C152 C146 C147 C148 155(2) 2_557 .
C139 C146 C147 C136 -174(4) 2_557 .
C138 C146 C147 C136 -43(2) 2_557 .
C145 C146 C147 C136 -12(3) . .
C152 C146 C147 C136 -13(2) 2_557 .
C139 C146 C147 C138 -131(5) 2_557 2_557
C145 C146 C147 C138 31.1(19) . 2_557
C152 C146 C147 C138 30.1(18) 2_557 2_557
C139 C146 C147 C141 -63(5) 2_557 2_557
C138 C146 C147 C141 68(4) 2_557 2_557
C145 C146 C147 C141 99(4) . 2_557
C152 C146 C147 C141 98(4) 2_557 2_557
C137 C136 C147 C140 -10(4) . 2_557
C135 C136 C147 C140 -161(3) . 2_557
C133 C136 C147 C140 -105(3) 2_557 2_557
C134 C136 C147 C140 -58(3) 2_557 2_557
C138 C136 C147 C140 -144(4) 2_557 2_557
C137 C136 C147 C139 156(3) . 2_557
C135 C136 C147 C139 5(4) . 2_557
C133 C136 C147 C139 62(3) 2_557 2_557
C134 C136 C147 C139 108(3) 2_557 2_557
C138 C136 C147 C139 23(3) 2_557 2_557
C137 C136 C147 C148 -10(2) . .
C135 C136 C147 C148 -161.1(17) . .
C133 C136 C147 C148 -104.4(17) 2_557 .
C134 C136 C147 C148 -57.8(16) 2_557 .
C138 C136 C147 C148 -143(2) 2_557 .
C137 C136 C147 C146 160.1(17) . .
C135 C136 C147 C146 9(2) . .
C133 C136 C147 C146 65.8(15) 2_557 .
C134 C136 C147 C146 112.3(16) 2_557 .
C138 C136 C147 C146 26.9(14) 2_557 .
C137 C136 C147 C138 133.2(16) . 2_557
C135 C136 C147 C138 -17.8(17) . 2_557
C133 C136 C147 C138 38.9(10) 2_557 2_557
C134 C136 C147 C138 85.4(11) 2_557 2_557
C137 C136 C147 C141 12.7(16) . 2_557
C135 C136 C147 C141 -138.3(15) . 2_557
C133 C136 C147 C141 -81.6(10) 2_557 2_557
C134 C136 C147 C141 -35.0(9) 2_557 2_557
C138 C136 C147 C141 -120.4(13) 2_557 2_557
C139 C147 C148 C140 10(9) 2_557 2_557
C146 C147 C148 C140 13(9) . 2_557
C136 C147 C148 C140 -179(8) . 2_557
C138 C147 C148 C140 75(9) 2_557 2_557
C141 C147 C148 C140 142(10) 2_557 2_557
C140 C147 C148 C141 -142(10) 2_557 2_557
C139 C147 C148 C141 -132(2) 2_557 2_557
C146 C147 C148 C141 -128(3) . 2_557
C136 C147 C148 C141 39(3) . 2_557
C138 C147 C148 C141 -67(4) 2_557 2_557
C140 C147 C148 C149 -170(10) 2_557 .
C139 C147 C148 C149 -160(3) 2_557 .
C146 C147 C148 C149 -157(3) . .
C136 C147 C148 C149 11(3) . .
C138 C147 C148 C149 -95(4) 2_557 .
C141 C147 C148 C149 -28(2) 2_557 .
C140 C147 C148 C139 -10(9) 2_557 2_557
C146 C147 C148 C139 3(2) . 2_557
C136 C147 C148 C139 171(3) . 2_557
C138 C147 C148 C139 64(3) 2_557 2_557
C141 C147 C148 C139 132(2) 2_557 2_557
C140 C148 C149 C141 36(15) 2_557 2_557
C147 C148 C149 C141 49(3) . 2_557
C139 C148 C149 C141 31(5) 2_557 2_557
C140 C148 C149 C150 -15(16) 2_557 .
C141 C148 C149 C150 -51(4) 2_557 .
C147 C148 C149 C150 -2(5) . .
C139 C148 C149 C150 -20(6) 2_557 .
C141 C148 C149 C140 -36(15) 2_557 2_557
C147 C148 C149 C140 13(13) . 2_557
C139 C148 C149 C140 -5(12) 2_557 2_557
C140 C148 C149 C143 9(20) 2_557 2_557
C141 C148 C149 C143 -26(7) 2_557 2_557
C147 C148 C149 C143 22(9) . 2_557
C139 C148 C149 C143 5(11) 2_557 2_557
C136 C137 C150 C142 11(4) . 2_557
C133 C137 C150 C142 166(3) . 2_557
C135 C137 C150 C142 112(4) 2_557 2_557
C134 C137 C150 C142 64(4) 2_557 2_557
C136 C137 C150 C143 -161(4) . 2_557
C133 C137 C150 C143 -6(5) . 2_557
C135 C137 C150 C143 -60(4) 2_557 2_557
C134 C137 C150 C143 -108(4) 2_557 2_557
C136 C137 C150 C149 8(3) . .
C133 C137 C150 C149 163(2) . .
C135 C137 C150 C149 109(2) 2_557 .
C134 C137 C150 C149 61(2) 2_557 .
C136 C137 C150 C151 -166.6(17) . .
C133 C137 C150 C151 -12(3) . .
C135 C137 C150 C151 -65.6(17) 2_557 .
C134 C137 C150 C151 -113.8(18) 2_557 .
C136 C137 C150 C144 -140.3(15) . 2_557
C133 C137 C150 C144 14.8(19) . 2_557
C135 C137 C150 C144 -39.3(10) 2_557 2_557
C134 C137 C150 C144 -87.5(11) 2_557 2_557
C136 C137 C150 C141 -13(2) . 2_557
C133 C137 C150 C141 141.7(17) . 2_557
C135 C137 C150 C141 87.7(13) 2_557 2_557
C134 C137 C150 C141 39.4(12) 2_557 2_557
C136 C137 C150 C134 -52.8(15) . 2_557
C133 C137 C150 C134 102.3(16) . 2_557
C135 C137 C150 C134 48.3(7) 2_557 2_557
C136 C137 C150 C135 -101.0(16) . 2_557
C133 C137 C150 C135 54.0(15) . 2_557
C134 C137 C150 C135 -48.3(7) 2_557 2_557
C141 C149 C150 C142 138(6) 2_557 2_557
C148 C149 C150 C142 175(7) . 2_557
C140 C149 C150 C142 173(6) 2_557 2_557
C143 C149 C150 C142 9(5) 2_557 2_557
C142 C149 C150 C143 -9(5) 2_557 2_557
C141 C149 C150 C143 129(3) 2_557 2_557
C148 C149 C150 C143 166(3) . 2_557
C140 C149 C150 C143 164(3) 2_557 2_557
C142 C149 C150 C137 177(4) 2_557 .
C141 C149 C150 C137 -45(3) 2_557 .
C148 C149 C150 C137 -8(4) . .
C140 C149 C150 C137 -10(3) 2_557 .
C143 C149 C150 C137 -174(3) 2_557 .
C142 C149 C150 C151 -9(6) 2_557 .
C141 C149 C150 C151 129(3) 2_557 .
C148 C149 C150 C151 167(3) . .
C140 C149 C150 C151 164(2) 2_557 .
C143 C149 C150 C151 0(3) 2_557 .
C142 C149 C150 C144 -61(6) 2_557 2_557
C141 C149 C150 C144 76(4) 2_557 2_557
C148 C149 C150 C144 114(4) . 2_557
C140 C149 C150 C144 111(3) 2_557 2_557
C143 C149 C150 C144 -52(3) 2_557 2_557
C142 C149 C150 C141 -138(6) 2_557 2_557
C148 C149 C150 C141 38(3) . 2_557
C140 C149 C150 C141 35(2) 2_557 2_557
C143 C149 C150 C141 -129(3) 2_557 2_557
C142 C149 C150 C134 -127(5) 2_557 2_557
C141 C149 C150 C134 11(3) 2_557 2_557
C148 C149 C150 C134 49(3) . 2_557
C140 C149 C150 C134 46(2) 2_557 2_557
C143 C149 C150 C134 -118(2) 2_557 2_557
C142 C149 C150 C135 -111(5) 2_557 2_557
C141 C149 C150 C135 26(3) 2_557 2_557
C148 C149 C150 C135 64(4) . 2_557
C140 C149 C150 C135 61(3) 2_557 2_557
C143 C149 C150 C135 -102(2) 2_557 2_557
C142 C150 C151 C143 -5(5) 2_557 2_557
C137 C150 C151 C143 173(4) . 2_557
C149 C150 C151 C143 -1(5) . 2_557
C144 C150 C151 C143 126(5) 2_557 2_557
C141 C150 C151 C143 42(6) 2_557 2_557
C134 C150 C151 C143 96(4) 2_557 2_557
C135 C150 C151 C143 117(4) 2_557 2_557
C142 C150 C151 C144 -131(2) 2_557 2_557
C143 C150 C151 C144 -126(5) 2_557 2_557
C137 C150 C151 C144 47(2) . 2_557
C149 C150 C151 C144 -127(3) . 2_557
C141 C150 C151 C144 -84(4) 2_557 2_557
C134 C150 C151 C144 -30(3) 2_557 2_557
C135 C150 C151 C144 -8.7(17) 2_557 2_557
C142 C150 C151 C152 -159(3) 2_557 .
C143 C150 C151 C152 -153(6) 2_557 .
C137 C150 C151 C152 20(3) . .
C149 C150 C151 C152 -154(3) . .
C144 C150 C151 C152 -27(2) 2_557 .
C141 C150 C151 C152 -111(4) 2_557 .
C134 C150 C151 C152 -57(3) 2_557 .
C135 C150 C151 C152 -36(3) 2_557 .
C142 C150 C151 C145 -161(2) 2_557 2_557
C143 C150 C151 C145 -156(5) 2_557 2_557
C137 C150 C151 C145 17(3) . 2_557
C149 C150 C151 C145 -157(2) . 2_557
C144 C150 C151 C145 -30.1(14) 2_557 2_557
C141 C150 C151 C145 -114(3) 2_557 2_557
C134 C150 C151 C145 -60(2) 2_557 2_557
C135 C150 C151 C145 -38.8(16) 2_557 2_557
C143 C150 C151 C142 5(5) 2_557 2_557
C137 C150 C151 C142 178(3) . 2_557
C149 C150 C151 C142 5(3) . 2_557
C144 C150 C151 C142 131(2) 2_557 2_557
C141 C150 C151 C142 48(3) 2_557 2_557
C134 C150 C151 C142 101(2) 2_557 2_557
C135 C150 C151 C142 123(2) 2_557 2_557
C143 C151 C152 C144 -17(12) 2_557 2_557
C150 C151 C152 C144 44(3) . 2_557
C145 C151 C152 C144 161(42) 2_557 2_557
C142 C151 C152 C144 22(5) 2_557 2_557
C143 C151 C152 C138 -76(13) 2_557 .
C144 C151 C152 C138 -58(4) 2_557 .
C150 C151 C152 C138 -14(5) . .
C145 C151 C152 C138 103(41) 2_557 .
C142 C151 C152 C138 -37(7) 2_557 .
C143 C151 C152 C146 -63(16) 2_557 2_557
C144 C151 C152 C146 -46(8) 2_557 2_557
C150 C151 C152 C146 -2(10) . 2_557
C145 C151 C152 C146 115(44) 2_557 2_557
C142 C151 C152 C146 -24(12) 2_557 2_557
C144 C151 C152 C143 17(12) 2_557 2_557
C150 C151 C152 C143 61(11) . 2_557
C145 C151 C152 C143 179(100) 2_557 2_557
C142 C151 C152 C143 39(10) 2_557 2_557
C146 C138 C152 C145 -19(6) 2_557 2_557
C133 C138 C152 C145 168(5) . 2_557
C139 C138 C152 C145 -25(7) . 2_557
C147 C138 C152 C145 -80(7) 2_557 2_557
C144 C138 C152 C145 -153(8) 2_557 2_557
C136 C138 C152 C145 -125(6) 2_557 2_557
C146 C138 C152 C144 133(3) 2_557 2_557
C145 C138 C152 C144 153(9) 2_557 2_557
C133 C138 C152 C144 -39(4) . 2_557
C139 C138 C152 C144 128(3) . 2_557
C147 C138 C152 C144 73(4) 2_557 2_557
C136 C138 C152 C144 28(4) 2_557 2_557
C146 C138 C152 C151 172(4) 2_557 .
C145 C138 C152 C151 -169(9) 2_557 .
C133 C138 C152 C151 -1(5) . .
C139 C138 C152 C151 166(3) . .
C147 C138 C152 C151 111(4) 2_557 .
C144 C138 C152 C151 38(3) 2_557 .
C136 C138 C152 C151 66(4) 2_557 .
C145 C138 C152 C146 19(6) 2_557 2_557
C133 C138 C152 C146 -173(3) . 2_557
C139 C138 C152 C146 -5(2) . 2_557
C147 C138 C152 C146 -61(3) 2_557 2_557
C144 C138 C152 C146 -133(3) 2_557 2_557
C136 C138 C152 C146 -106(2) 2_557 2_557
C146 C138 C152 C143 162(3) 2_557 2_557
C145 C138 C152 C143 -179(9) 2_557 2_557
C133 C138 C152 C143 -11(4) . 2_557
C139 C138 C152 C143 156(3) . 2_557
C147 C138 C152 C143 101(4) 2_557 2_557
C144 C138 C152 C143 28.4(18) 2_557 2_557
C136 C138 C152 C143 56(4) 2_557 2_557
C157 C153 C154 C161 156.0(13) . .
C158 C153 C154 C161 1(2) . .
C155 C153 C154 C161 81.9(16) 2_666 .
C156 C153 C154 C161 52.3(13) 2_666 .
C164 C153 C154 C161 70(3) 2_666 .
C157 C153 C154 C155 -1.4(15) . .
C158 C153 C154 C155 -156.7(13) . .
C155 C153 C154 C155 -75.4(14) 2_666 .
C156 C153 C154 C155 -105.1(12) 2_666 .
C164 C153 C154 C155 -88(3) 2_666 .
C157 C153 C154 C156 103.7(12) . 2_666
C158 C153 C154 C156 -51.6(14) . 2_666
C155 C153 C154 C156 29.6(10) 2_666 2_666
C164 C153 C154 C156 17(3) 2_666 2_666
C157 C153 C154 C157 72.3(16) . 2_666
C158 C153 C154 C157 -83.0(16) . 2_666
C155 C153 C154 C157 -1.8(15) 2_666 2_666
C156 C153 C154 C157 -31.4(10) 2_666 2_666
C164 C153 C154 C157 -14(3) 2_666 2_666
C161 C154 C155 C164 -4(2) . .
C153 C154 C155 C164 152.3(14) . .
C156 C154 C155 C164 75.6(17) 2_666 .
C157 C154 C155 C164 46.7(15) 2_666 .
C161 C154 C155 C156 -156.1(14) . .
C153 C154 C155 C156 0.2(15) . .
C156 C154 C155 C156 -76.5(13) 2_666 .
C157 C154 C155 C156 -105.4(11) 2_666 .
C161 C154 C155 C153 -82.4(17) . 2_666
C153 C154 C155 C153 73.9(13) . 2_666
C156 C154 C155 C153 -2.7(13) 2_666 2_666
C157 C154 C155 C153 -31.6(9) 2_666 2_666
C161 C154 C155 C157 -50.7(15) . 2_666
C153 C154 C155 C157 105.5(12) . 2_666
C156 C154 C155 C157 28.9(10) 2_666 2_666
C161 C154 C155 C158 -70(3) . 2_666
C153 C154 C155 C158 86(2) . 2_666
C156 C154 C155 C158 9(3) 2_666 2_666
C157 C154 C155 C158 -19(2) 2_666 2_666
C164 C155 C156 C167 0(3) . .
C154 C155 C156 C167 151.6(14) . .
C153 C155 C156 C167 56.6(15) 2_666 .
C157 C155 C156 C167 84.7(17) 2_666 .
C158 C155 C156 C167 6.9(15) 2_666 .
C164 C155 C156 C157 -150.2(16) . .
C154 C155 C156 C157 1.1(15) . .
C153 C155 C156 C157 -94.0(12) 2_666 .
C157 C155 C156 C157 -65.8(14) 2_666 .
C158 C155 C156 C157 -143.6(12) 2_666 .
C164 C155 C156 C154 -84.0(19) . 2_666
C154 C155 C156 C154 67.3(12) . 2_666
C153 C155 C156 C154 -27.7(9) 2_666 2_666
C157 C155 C156 C154 0.4(13) 2_666 2_666
C158 C155 C156 C154 -77.4(10) 2_666 2_666
C164 C155 C156 C161 -71(3) . 2_666
C154 C155 C156 C161 80(2) . 2_666
C153 C155 C156 C161 -15(2) 2_666 2_666
C157 C155 C156 C161 13(3) 2_666 2_666
C158 C155 C156 C161 -65(2) 2_666 2_666
C164 C155 C156 C153 -56.3(16) . 2_666
C154 C155 C156 C153 95.0(12) . 2_666
C157 C155 C156 C153 28.1(9) 2_666 2_666
C158 C155 C156 C153 -49.7(8) 2_666 2_666
C154 C153 C157 C170 -154.2(14) . .
C158 C153 C157 C170 1(2) . .
C155 C153 C157 C170 -58.2(15) 2_666 .
C156 C153 C157 C170 -86.8(16) 2_666 .
C164 C153 C157 C170 -9.6(14) 2_666 .
C154 C153 C157 C156 2.0(16) . .
C158 C153 C157 C156 157.4(13) . .
C155 C153 C157 C156 98.0(12) 2_666 .
C156 C153 C157 C156 69.4(15) 2_666 .
C164 C153 C157 C156 146.7(12) 2_666 .
C154 C153 C157 C154 -64.2(15) . 2_666
C158 C153 C157 C154 91.1(15) . 2_666
C155 C153 C157 C154 31.8(9) 2_666 2_666
C156 C153 C157 C154 3.2(13) 2_666 2_666
C164 C153 C157 C154 80.4(10) 2_666 2_666
C154 C153 C157 C155 -96.0(12) . 2_666
C158 C153 C157 C155 59.4(14) . 2_666
C156 C153 C157 C155 -28.6(10) 2_666 2_666
C164 C153 C157 C155 48.7(7) 2_666 2_666
C154 C153 C157 C161 -67(3) . 2_666
C158 C153 C157 C161 88(3) . 2_666
C155 C153 C157 C161 29(2) 2_666 2_666
C156 C153 C157 C161 0(3) 2_666 2_666
C164 C153 C157 C161 77(2) 2_666 2_666
C154 C153 C157 C164 -144.7(13) . 2_666
C158 C153 C157 C164 10.7(13) . 2_666
C155 C153 C157 C164 -48.7(7) 2_666 2_666
C156 C153 C157 C164 -77.3(11) 2_666 2_666
C167 C156 C157 C170 6(2) . .
C155 C156 C157 C170 154.2(14) . .
C154 C156 C157 C170 64.7(14) 2_666 .
C161 C156 C157 C170 16.2(14) 2_666 .
C153 C156 C157 C170 92.6(16) 2_666 .
C167 C156 C157 C153 -149.7(15) . .
C155 C156 C157 C153 -1.9(15) . .
C154 C156 C157 C153 -91.4(11) 2_666 .
C161 C156 C157 C153 -139.8(12) 2_666 .
C153 C156 C157 C153 -63.4(14) 2_666 .
C167 C156 C157 C154 -58.4(16) . 2_666
C155 C156 C157 C154 89.5(11) . 2_666
C161 C156 C157 C154 -48.5(7) 2_666 2_666
C153 C156 C157 C154 27.9(9) 2_666 2_666
C167 C156 C157 C155 -85.8(18) . 2_666
C155 C156 C157 C155 62.0(14) . 2_666
C154 C156 C157 C155 -27.4(9) 2_666 2_666
C161 C156 C157 C155 -75.9(10) 2_666 2_666
C153 C156 C157 C155 0.5(13) 2_666 2_666
C167 C156 C157 C161 -9.9(15) . 2_666
C155 C156 C157 C161 138.0(12) . 2_666
C154 C156 C157 C161 48.5(7) 2_666 2_666
C153 C156 C157 C161 76.4(10) 2_666 2_666
C167 C156 C157 C164 -78(3) . 2_666
C155 C156 C157 C164 70(3) . 2_666
C154 C156 C157 C164 -20(3) 2_666 2_666
C161 C156 C157 C164 -68(3) 2_666 2_666
C153 C156 C157 C164 8(3) 2_666 2_666
C154 C153 C158 C165 170(3) . 2_666
C157 C153 C158 C165 17(4) . 2_666
C155 C153 C158 C165 74(3) 2_666 2_666
C156 C153 C158 C165 124(3) 2_666 2_666
C164 C153 C158 C165 30(3) 2_666 2_666
C154 C153 C158 C166 -18(4) . 2_666
C157 C153 C158 C166 -170(3) . 2_666
C155 C153 C158 C166 -114(3) 2_666 2_666
C156 C153 C158 C166 -63(3) 2_666 2_666
C164 C153 C158 C166 -158(3) 2_666 2_666
C154 C153 C158 C159 -10(3) . .
C157 C153 C158 C159 -162(2) . .
C155 C153 C158 C159 -106(2) 2_666 .
C156 C153 C158 C159 -55(2) 2_666 .
C164 C153 C158 C159 -150(2) 2_666 .
C154 C153 C158 C172 161.0(17) . .
C157 C153 C158 C172 9(2) . .
C155 C153 C158 C172 65.5(16) 2_666 .
C156 C153 C158 C172 115.5(17) 2_666 .
C164 C153 C158 C172 21.5(15) 2_666 .
C154 C153 C158 C164 139.5(15) . 2_666
C157 C153 C158 C164 -12.9(16) . 2_666
C155 C153 C158 C164 44.0(9) 2_666 2_666
C156 C153 C158 C164 94.0(11) 2_666 2_666
C154 C153 C158 C167 7.1(16) . 2_666
C157 C153 C158 C167 -145.3(14) . 2_666
C155 C153 C158 C167 -88.4(10) 2_666 2_666
C156 C153 C158 C167 -38.4(10) 2_666 2_666
C164 C153 C158 C167 -132.4(13) 2_666 2_666
C154 C153 C158 C155 95.5(14) . 2_666
C157 C153 C158 C155 -56.9(13) . 2_666
C156 C153 C158 C155 50.0(8) 2_666 2_666
C164 C153 C158 C155 -44.0(9) 2_666 2_666
C165 C158 C159 C166 19(11) 2_666 2_666
C172 C158 C159 C166 31(11) . 2_666
C153 C158 C159 C166 -161(10) . 2_666
C164 C158 C159 C166 95(11) 2_666 2_666
C167 C158 C159 C166 168(12) 2_666 2_666
C155 C158 C159 C166 137(10) 2_666 2_666
C165 C158 C159 C167 -149(3) 2_666 2_666
C166 C158 C159 C167 -168(12) 2_666 2_666
C172 C158 C159 C167 -137(3) . 2_666
C153 C158 C159 C167 31(3) . 2_666
C164 C158 C159 C167 -73(5) 2_666 2_666
C155 C158 C159 C167 -31(3) 2_666 2_666
C165 C158 C159 C160 -169(4) 2_666 .
C166 C158 C159 C160 172(13) 2_666 .
C172 C158 C159 C160 -157(3) . .
C153 C158 C159 C160 11(4) . .
C164 C158 C159 C160 -93(6) 2_666 .
C167 C158 C159 C160 -20(3) 2_666 .
C155 C158 C159 C160 -51(4) 2_666 .
C166 C158 C159 C165 -19(11) 2_666 2_666
C172 C158 C159 C165 12(3) . 2_666
C153 C158 C159 C165 180(3) . 2_666
C164 C158 C159 C165 76(5) 2_666 2_666
C167 C158 C159 C165 149(3) 2_666 2_666
C155 C158 C159 C165 118(3) 2_666 2_666
C166 C159 C160 C168 -12(54) 2_666 2_666
C167 C159 C160 C168 -67(30) 2_666 2_666
C158 C159 C160 C168 -32(33) . 2_666
C165 C159 C160 C168 -44(35) 2_666 2_666
C166 C159 C160 C167 54(33) 2_666 2_666
C158 C159 C160 C167 35(4) . 2_666
C165 C159 C160 C167 23(7) 2_666 2_666
C166 C159 C160 C161 16(35) 2_666 .
C167 C159 C160 C161 -38(3) 2_666 .
C158 C159 C160 C161 -3(6) . .
C165 C159 C160 C161 -15(9) 2_666 .
C167 C159 C160 C166 -54(33) 2_666 2_666
C158 C159 C160 C166 -20(31) . 2_666
C165 C159 C160 C166 -31(29) 2_666 2_666
C166 C159 C160 C169 30(38) 2_666 2_666
C167 C159 C160 C169 -24(6) 2_666 2_666
C158 C159 C160 C169 11(9) . 2_666
C165 C159 C160 C169 -1(12) 2_666 2_666
C153 C154 C161 C168 21(4) . 2_666
C155 C154 C161 C168 174(3) . 2_666
C156 C154 C161 C168 73(4) 2_666 2_666
C157 C154 C161 C168 125(4) 2_666 2_666
C153 C154 C161 C169 -165(4) . 2_666
C155 C154 C161 C169 -11(4) . 2_666
C156 C154 C161 C169 -112(4) 2_666 2_666
C157 C154 C161 C169 -60(4) 2_666 2_666
C153 C154 C161 C160 8(3) . .
C155 C154 C161 C160 162(2) . .
C156 C154 C161 C160 61(2) 2_666 .
C157 C154 C161 C160 113(2) 2_666 .
C153 C154 C161 C162 -164.1(16) . .
C155 C154 C161 C162 -11(2) . .
C156 C154 C161 C162 -111.4(17) 2_666 .
C157 C154 C161 C162 -59.2(16) 2_666 .
C153 C154 C161 C167 -8.7(17) . 2_666
C155 C154 C161 C167 144.8(15) . 2_666
C156 C154 C161 C167 44.1(11) 2_666 2_666
C157 C154 C161 C167 96.3(12) 2_666 2_666
C153 C154 C161 C170 -145.0(13) . 2_666
C155 C154 C161 C170 8.4(17) . 2_666
C156 C154 C161 C170 -92.3(10) 2_666 2_666
C157 C154 C161 C170 -40.1(9) 2_666 2_666
C153 C154 C161 C156 -52.8(14) . 2_666
C155 C154 C161 C156 100.7(15) . 2_666
C157 C154 C161 C156 52.2(7) 2_666 2_666
C153 C154 C161 C157 -104.9(15) . 2_666
C155 C154 C161 C157 48.5(14) . 2_666
C156 C154 C161 C157 -52.2(7) 2_666 2_666
C167 C160 C161 C168 163(8) 2_666 2_666
C159 C160 C161 C168 -172(8) . 2_666
C166 C160 C161 C168 -171(8) 2_666 2_666
C169 C160 C161 C168 20(6) 2_666 2_666
C168 C160 C161 C169 -20(6) 2_666 2_666
C167 C160 C161 C169 144(4) 2_666 2_666
C159 C160 C161 C169 168(4) . 2_666
C166 C160 C161 C169 169(3) 2_666 2_666
C168 C160 C161 C154 165(5) 2_666 .
C167 C160 C161 C154 -32(4) 2_666 .
C159 C160 C161 C154 -7(4) . .
C166 C160 C161 C154 -6(4) 2_666 .
C169 C160 C161 C154 -175(3) 2_666 .
C168 C160 C161 C162 -24(7) 2_666 .
C167 C160 C161 C162 140(3) 2_666 .
C159 C160 C161 C162 164(3) . .
C166 C160 C161 C162 166(2) 2_666 .
C169 C160 C161 C162 -4(3) 2_666 .
C168 C160 C161 C167 -163(8) 2_666 2_666
C159 C160 C161 C167 25(2) . 2_666
C166 C160 C161 C167 26(2) 2_666 2_666
C169 C160 C161 C167 -144(4) 2_666 2_666
C168 C160 C161 C170 -64(7) 2_666 2_666
C167 C160 C161 C170 100(4) 2_666 2_666
C159 C160 C161 C170 124(3) . 2_666
C166 C160 C161 C170 125(3) 2_666 2_666
C169 C160 C161 C170 -44(3) 2_666 2_666
C168 C160 C161 C156 -142(6) 2_666 2_666
C167 C160 C161 C156 22(3) 2_666 2_666
C159 C160 C161 C156 46(3) . 2_666
C166 C160 C161 C156 47(2) 2_666 2_666
C169 C160 C161 C156 -122(2) 2_666 2_666
C168 C160 C161 C157 -121(6) 2_666 2_666
C167 C160 C161 C157 43(4) 2_666 2_666
C159 C160 C161 C157 67(4) . 2_666
C166 C160 C161 C157 69(3) 2_666 2_666
C169 C160 C161 C157 -101(3) 2_666 2_666
C168 C161 C162 C169 -1(7) 2_666 2_666
C154 C161 C162 C169 -179(7) . 2_666
C160 C161 C162 C169 9(8) . 2_666
C167 C161 C162 C169 49(8) 2_666 2_666
C170 C161 C162 C169 145(8) 2_666 2_666
C156 C161 C162 C169 108(7) 2_666 2_666
C157 C161 C162 C169 130(7) 2_666 2_666
C168 C161 C162 C170 -146(3) 2_666 2_666
C169 C161 C162 C170 -145(8) 2_666 2_666
C154 C161 C162 C170 36(3) . 2_666
C160 C161 C162 C170 -136(3) . 2_666
C167 C161 C162 C170 -96(4) 2_666 2_666
C156 C161 C162 C170 -37(3) 2_666 2_666
C157 C161 C162 C170 -15.0(19) 2_666 2_666
C168 C161 C162 C163 -178(3) 2_666 .
C169 C161 C162 C163 -177(9) 2_666 .
C154 C161 C162 C163 4(4) . .
C160 C161 C162 C163 -168(3) . .
C167 C161 C162 C163 -128(3) 2_666 .
C170 C161 C162 C163 -32(3) 2_666 .
C156 C161 C162 C163 -69(3) 2_666 .
C157 C161 C162 C163 -47(3) 2_666 .
C168 C161 C162 C171 -172(2) 2_666 2_666
C169 C161 C162 C171 -171(8) 2_666 2_666
C154 C161 C162 C171 11(2) . 2_666
C160 C161 C162 C171 -161(2) . 2_666
C167 C161 C162 C171 -122(3) 2_666 2_666
C170 C161 C162 C171 -25.7(14) 2_666 2_666
C156 C161 C162 C171 -62(2) 2_666 2_666
C157 C161 C162 C171 -40.7(17) 2_666 2_666
C169 C162 C163 C171 69(35) 2_666 2_666
C170 C162 C163 C171 29(18) 2_666 2_666
C161 C162 C163 C171 78(20) . 2_666
C169 C162 C163 C170 40(26) 2_666 2_666
C161 C162 C163 C170 48(3) . 2_666
C171 C162 C163 C170 -29(18) 2_666 2_666
C169 C162 C163 C164 8(28) 2_666 .
C170 C162 C163 C164 -32(3) 2_666 .
C161 C162 C163 C164 17(5) . .
C171 C162 C163 C164 -61(18) 2_666 .
C169 C162 C163 C172 28(29) 2_666 2_666
C170 C162 C163 C172 -12(5) 2_666 2_666
C161 C162 C163 C172 36(8) . 2_666
C171 C162 C163 C172 -42(16) 2_666 2_666
C154 C155 C164 C172 -171(4) . 2_666
C156 C155 C164 C172 -24(5) . 2_666
C153 C155 C164 C172 -79(4) 2_666 2_666
C157 C155 C164 C172 -129(4) 2_666 2_666
C158 C155 C164 C172 -32(4) 2_666 2_666
C154 C155 C164 C171 25(3) . 2_666
C156 C155 C164 C171 172(2) . 2_666
C153 C155 C164 C171 117(3) 2_666 2_666
C157 C155 C164 C171 68(3) 2_666 2_666
C158 C155 C164 C171 164(3) 2_666 2_666
C154 C155 C164 C165 -160.3(18) . .
C156 C155 C164 C165 -13(3) . .
C153 C155 C164 C165 -68.2(18) 2_666 .
C157 C155 C164 C165 -117.8(19) 2_666 .
C158 C155 C164 C165 -21.5(16) 2_666 .
C154 C155 C164 C163 23(3) . .
C156 C155 C164 C163 170(2) . .
C153 C155 C164 C163 115(3) 2_666 .
C157 C155 C164 C163 66(2) 2_666 .
C158 C155 C164 C163 162(3) 2_666 .
C154 C155 C164 C158 -138.7(15) . 2_666
C156 C155 C164 C158 8(2) . 2_666
C153 C155 C164 C158 -46.6(11) 2_666 2_666
C157 C155 C164 C158 -96.2(12) 2_666 2_666
C154 C155 C164 C170 -3.9(17) . 2_666
C156 C155 C164 C170 143.1(15) . 2_666
C153 C155 C164 C170 88.3(11) 2_666 2_666
C157 C155 C164 C170 38.7(9) 2_666 2_666
C158 C155 C164 C170 134.9(16) 2_666 2_666
C154 C155 C164 C153 -92.1(15) . 2_666
C156 C155 C164 C153 54.8(16) . 2_666
C157 C155 C164 C153 -49.6(8) 2_666 2_666
C158 C155 C164 C153 46.6(11) 2_666 2_666
C154 C155 C164 C157 -42.5(13) . 2_666
C156 C155 C164 C157 104.4(16) . 2_666
C153 C155 C164 C157 49.6(8) 2_666 2_666
C158 C155 C164 C157 96.2(12) 2_666 2_666
C171 C163 C164 C172 5(8) 2_666 2_666
C170 C163 C164 C172 139(3) 2_666 2_666
C162 C163 C164 C172 160(4) . 2_666
C170 C163 C164 C171 134(9) 2_666 2_666
C162 C163 C164 C171 155(11) . 2_666
C172 C163 C164 C171 -5(8) 2_666 2_666
C171 C163 C164 C155 176(7) 2_666 .
C170 C163 C164 C155 -50(4) 2_666 .
C162 C163 C164 C155 -30(5) . .
C172 C163 C164 C155 171(4) 2_666 .
C171 C163 C164 C165 0(9) 2_666 .
C170 C163 C164 C165 134(3) 2_666 .
C162 C163 C164 C165 155(3) . .
C172 C163 C164 C165 -5(3) 2_666 .
C171 C163 C164 C158 -56(11) 2_666 2_666
C170 C163 C164 C158 78(7) 2_666 2_666
C162 C163 C164 C158 98(7) . 2_666
C172 C163 C164 C158 -61(6) 2_666 2_666
C171 C163 C164 C170 -134(9) 2_666 2_666
C162 C163 C164 C170 21(2) . 2_666
C172 C163 C164 C170 -139(3) 2_666 2_666
C171 C163 C164 C153 -119(7) 2_666 2_666
C170 C163 C164 C153 15(4) 2_666 2_666
C162 C163 C164 C153 36(5) . 2_666
C172 C163 C164 C153 -123(3) 2_666 2_666
C171 C163 C164 C157 -129(8) 2_666 2_666
C170 C163 C164 C157 5(3) 2_666 2_666
C162 C163 C164 C157 26(4) . 2_666
C172 C163 C164 C157 -134(3) 2_666 2_666
C171 C164 C165 C172 10(5) 2_666 2_666
C155 C164 C165 C172 -166(5) . 2_666
C163 C164 C165 C172 10(6) . 2_666
C158 C164 C165 C172 158(6) 2_666 2_666
C170 C164 C165 C172 64(6) 2_666 2_666
C153 C164 C165 C172 141(5) 2_666 2_666
C157 C164 C165 C172 122(5) 2_666 2_666
C172 C164 C165 C158 -158(6) 2_666 2_666
C171 C164 C165 C158 -148(3) 2_666 2_666
C155 C164 C165 C158 37(3) . 2_666
C163 C164 C165 C158 -147(4) . 2_666
C170 C164 C165 C158 -93(4) 2_666 2_666
C153 C164 C165 C158 -16.1(19) 2_666 2_666
C157 C164 C165 C158 -36(3) 2_666 2_666
C172 C164 C165 C166 -179(6) 2_666 .
C171 C164 C165 C166 -169(3) 2_666 .
C155 C164 C165 C166 15(3) . .
C163 C164 C165 C166 -169(4) . .
C158 C164 C165 C166 -22(2) 2_666 .
C170 C164 C165 C166 -115(4) 2_666 .
C153 C164 C165 C166 -38(3) 2_666 .
C157 C164 C165 C166 -58(3) 2_666 .
C172 C164 C165 C159 179(6) 2_666 2_666
C171 C164 C165 C159 -171(2) 2_666 2_666
C155 C164 C165 C159 13(3) . 2_666
C163 C164 C165 C159 -171(3) . 2_666
C158 C164 C165 C159 -23.4(18) 2_666 2_666
C170 C164 C165 C159 -117(4) 2_666 2_666
C153 C164 C165 C159 -40(2) 2_666 2_666
C157 C164 C165 C159 -59(3) 2_666 2_666
C172 C165 C166 C159 -16(31) 2_666 2_666
C158 C165 C166 C159 -44(23) 2_666 2_666
C164 C165 C166 C159 -14(25) . 2_666
C172 C165 C166 C158 28(12) 2_666 2_666
C164 C165 C166 C158 29(3) . 2_666
C159 C165 C166 C158 44(23) 2_666 2_666
C172 C165 C166 C167 -6(14) 2_666 .
C158 C165 C166 C167 -34(3) 2_666 .
C164 C165 C166 C167 -5(5) . .
C159 C165 C166 C167 10(21) 2_666 .
C172 C165 C166 C160 3(16) 2_666 2_666
C158 C165 C166 C160 -25(5) 2_666 2_666
C164 C165 C166 C160 4(7) . 2_666
C159 C165 C166 C160 19(20) 2_666 2_666
C159 C166 C167 C160 -18(14) 2_666 2_666
C158 C166 C167 C160 147(4) 2_666 2_666
C165 C166 C167 C160 169(4) . 2_666
C158 C166 C167 C159 165(15) 2_666 2_666
C165 C166 C167 C159 -173(16) . 2_666
C160 C166 C167 C159 18(14) 2_666 2_666
C159 C166 C167 C168 -29(14) 2_666 .
C158 C166 C167 C168 137(3) 2_666 .
C165 C166 C167 C168 159(3) . .
C160 C166 C167 C168 -10(4) 2_666 .
C159 C166 C167 C156 164(13) 2_666 .
C158 C166 C167 C156 -31(3) 2_666 .
C165 C166 C167 C156 -9(5) . .
C160 C166 C167 C156 -178(5) 2_666 .
C159 C166 C167 C161 -100(13) 2_666 2_666
C158 C166 C167 C161 65(4) 2_666 2_666
C165 C166 C167 C161 87(5) . 2_666
C160 C166 C167 C161 -82(4) 2_666 2_666
C159 C166 C167 C158 -165(15) 2_666 2_666
C165 C166 C167 C158 22(2) . 2_666
C160 C166 C167 C158 -147(4) 2_666 2_666
C157 C156 C167 C160 -22(5) . 2_666
C155 C156 C167 C160 -167(4) . 2_666
C154 C156 C167 C160 -73(4) 2_666 2_666
C161 C156 C167 C160 -33(4) 2_666 2_666
C153 C156 C167 C160 -120(4) 2_666 2_666
C157 C156 C167 C159 161(4) . 2_666
C155 C156 C167 C159 16(4) . 2_666
C154 C156 C167 C159 109(4) 2_666 2_666
C161 C156 C167 C159 150(4) 2_666 2_666
C153 C156 C167 C159 63(4) 2_666 2_666
C157 C156 C167 C166 155(2) . .
C155 C156 C167 C166 10(3) . .
C154 C156 C167 C166 104(2) 2_666 .
C161 C156 C167 C166 144(2) 2_666 .
C153 C156 C167 C166 57(2) 2_666 .
C157 C156 C167 C168 -15(2) . .
C155 C156 C167 C168 -160.0(17) . .
C154 C156 C167 C168 -66.8(17) 2_666 .
C161 C156 C167 C168 -26.5(15) 2_666 .
C153 C156 C167 C168 -113.1(17) 2_666 .
C157 C156 C167 C161 11.1(17) . 2_666
C155 C156 C167 C161 -133.6(15) . 2_666
C154 C156 C167 C161 -40.4(9) 2_666 2_666
C153 C156 C167 C161 -86.7(10) 2_666 2_666
C157 C156 C167 C158 137.2(16) . 2_666
C155 C156 C167 C158 -7.5(17) . 2_666
C154 C156 C167 C158 85.7(11) 2_666 2_666
C161 C156 C167 C158 126.0(13) 2_666 2_666
C153 C156 C167 C158 39.4(10) 2_666 2_666
C159 C167 C168 C160 18(11) 2_666 2_666
C166 C167 C168 C160 27(10) . 2_666
C156 C167 C168 C160 -165(10) . 2_666
C161 C167 C168 C160 157(11) 2_666 2_666
C158 C167 C168 C160 86(11) 2_666 2_666
C160 C167 C168 C161 -157(11) 2_666 2_666
C159 C167 C168 C161 -139(3) 2_666 2_666
C166 C167 C168 C161 -130(3) . 2_666
C156 C167 C168 C161 38(2) . 2_666
C158 C167 C168 C161 -72(5) 2_666 2_666
C160 C167 C168 C169 174(11) 2_666 .
C159 C167 C168 C169 -168(4) 2_666 .
C166 C167 C168 C169 -159(4) . .
C156 C167 C168 C169 9(4) . .
C161 C167 C168 C169 -29(3) 2_666 .
C158 C167 C168 C169 -100(5) 2_666 .
C160 C168 C169 C162 44(27) 2_666 2_666
C161 C168 C169 C162 4(20) 2_666 2_666
C167 C168 C169 C162 39(22) . 2_666
C160 C168 C169 C161 41(12) 2_666 2_666
C167 C168 C169 C161 35(3) . 2_666
C160 C168 C169 C170 13(14) 2_666 .
C161 C168 C169 C170 -28(3) 2_666 .
C167 C168 C169 C170 7(6) . .
C161 C168 C169 C160 -41(12) 2_666 2_666
C167 C168 C169 C160 -5(10) . 2_666
C153 C157 C170 C162 160(3) . 2_666
C156 C157 C170 C162 8(4) . 2_666
C154 C157 C170 C162 63(3) 2_666 2_666
C155 C157 C170 C162 111(3) 2_666 2_666
C161 C157 C170 C162 24(3) 2_666 2_666
C164 C157 C170 C162 150(3) 2_666 2_666
C153 C157 C170 C163 2(5) . 2_666
C156 C157 C170 C163 -150(4) . 2_666
C154 C157 C170 C163 -95(4) 2_666 2_666
C155 C157 C170 C163 -46(4) 2_666 2_666
C161 C157 C170 C163 -134(4) 2_666 2_666
C164 C157 C170 C163 -8(4) 2_666 2_666
C153 C157 C170 C171 -8(2) . .
C156 C157 C170 C171 -160.6(16) . .
C154 C157 C170 C171 -105.3(15) 2_666 .
C155 C157 C170 C171 -57.0(15) 2_666 .
C161 C157 C170 C171 -144.1(16) 2_666 .
C164 C157 C170 C171 -18.6(13) 2_666 .
C153 C157 C170 C169 161(2) . .
C156 C157 C170 C169 9(3) . .
C154 C157 C170 C169 64(2) 2_666 .
C155 C157 C170 C169 113(2) 2_666 .
C161 C157 C170 C169 26(2) 2_666 .
C164 C157 C170 C169 151(2) 2_666 .
C153 C157 C170 C164 10.2(15) . 2_666
C156 C157 C170 C164 -142.0(15) . 2_666
C154 C157 C170 C164 -86.7(10) 2_666 2_666
C155 C157 C170 C164 -38.4(8) 2_666 2_666
C161 C157 C170 C164 -125.5(10) 2_666 2_666
C153 C157 C170 C161 135.7(15) . 2_666
C156 C157 C170 C161 -16.5(15) . 2_666
C154 C157 C170 C161 38.8(8) 2_666 2_666
C155 C157 C170 C161 87.2(9) 2_666 2_666
C164 C157 C170 C161 125.5(10) 2_666 2_666
C161 C169 C170 C162 140(10) 2_666 2_666
C168 C169 C170 C162 161(12) . 2_666
C160 C169 C170 C162 164(11) 2_666 2_666
C162 C169 C170 C163 -14(9) 2_666 2_666
C161 C169 C170 C163 127(4) 2_666 2_666
C168 C169 C170 C163 148(5) . 2_666
C160 C169 C170 C163 150(4) 2_666 2_666
C162 C169 C170 C171 -10(10) 2_666 .
C161 C169 C170 C171 130(3) 2_666 .
C168 C169 C170 C171 151(3) . .
C160 C169 C170 C171 153(2) 2_666 .
C162 C169 C170 C157 -177(8) 2_666 .
C161 C169 C170 C157 -37(3) 2_666 .
C168 C169 C170 C157 -16(5) . .
C160 C169 C170 C157 -14(4) 2_666 .
C162 C169 C170 C164 -82(10) 2_666 2_666
C161 C169 C170 C164 58(6) 2_666 2_666
C168 C169 C170 C164 79(7) . 2_666
C160 C169 C170 C164 82(6) 2_666 2_666
C162 C169 C170 C161 -140(10) 2_666 2_666
C168 C169 C170 C161 21(3) . 2_666
C160 C169 C170 C161 23.5(19) 2_666 2_666
C162 C170 C171 C163 -13(8) 2_666 2_666
C157 C170 C171 C163 158(8) . 2_666
C169 C170 C171 C163 -8(9) . 2_666
C164 C170 C171 C163 131(9) 2_666 2_666
C161 C170 C171 C163 60(9) 2_666 2_666
C162 C170 C171 C164 -143(3) 2_666 2_666
C163 C170 C171 C164 -131(9) 2_666 2_666
C157 C170 C171 C164 27.1(19) . 2_666
C169 C170 C171 C164 -139(3) . 2_666
C161 C170 C171 C164 -70(3) 2_666 2_666
C162 C170 C171 C172 -165(3) 2_666 .
C163 C170 C171 C172 -152(9) 2_666 .
C157 C170 C171 C172 5(3) . .
C169 C170 C171 C172 -161(3) . .
C164 C170 C171 C172 -21.8(17) 2_666 .
C161 C170 C171 C172 -92(3) 2_666 .
C163 C170 C171 C162 13(8) 2_666 2_666
C157 C170 C171 C162 170(3) . 2_666
C169 C170 C171 C162 4(4) . 2_666
C164 C170 C171 C162 143(3) 2_666 2_666
C161 C170 C171 C162 73(3) 2_666 2_666
C166 C158 C172 C165 -13(5) 2_666 2_666
C159 C158 C172 C165 -24(6) . 2_666
C153 C158 C172 C165 168(5) . 2_666
C164 C158 C172 C165 -158(6) 2_666 2_666
C167 C158 C172 C165 -78(6) 2_666 2_666
C155 C158 C172 C165 -142(5) 2_666 2_666
C165 C158 C172 C164 158(6) 2_666 2_666
C166 C158 C172 C164 145(3) 2_666 2_666
C159 C158 C172 C164 134(3) . 2_666
C153 C158 C172 C164 -34(2) . 2_666
C167 C158 C172 C164 80(5) 2_666 2_666
C155 C158 C172 C164 15.3(19) 2_666 2_666
C165 C158 C172 C171 -180(6) 2_666 .
C166 C158 C172 C171 168(3) 2_666 .
C159 C158 C172 C171 156(3) . .
C153 C158 C172 C171 -12(3) . .
C164 C158 C172 C171 22.7(18) 2_666 .
C167 C158 C172 C171 103(4) 2_666 .
C155 C158 C172 C171 38(2) 2_666 .
C165 C158 C172 C163 176(6) 2_666 2_666
C166 C158 C172 C163 163(3) 2_666 2_666
C159 C158 C172 C163 152(3) . 2_666
C153 C158 C172 C163 -16(3) . 2_666
C164 C158 C172 C163 18(2) 2_666 2_666
C167 C158 C172 C163 98(5) 2_666 2_666
C155 C158 C172 C163 33(2) 2_666 2_666
C163 C171 C172 C165 -39(24) 2_666 2_666
C164 C171 C172 C165 -29(14) 2_666 2_666
C170 C171 C172 C165 5(16) . 2_666
C162 C171 C172 C165 -8(17) 2_666 2_666
C163 C171 C172 C164 -9(16) 2_666 2_666
C170 C171 C172 C164 34(3) . 2_666
C162 C171 C172 C164 21(4) 2_666 2_666
C163 C171 C172 C158 -38(17) 2_666 .
C164 C171 C172 C158 -29(2) 2_666 .
C170 C171 C172 C158 5(3) . .
C162 C171 C172 C158 -8(5) 2_666 .
C164 C171 C172 C163 9(16) 2_666 2_666
C170 C171 C172 C163 43(16) . 2_666
C162 C171 C172 C163 30(15) 2_666 2_666
C70 C65 O13 Rh3 -176.2(3) . .
C66 C65 O13 Rh3 2.0(4) . .
C67 C66 O14 Rh3 -176.7(3) . .
C65 C66 O14 Rh3 4.0(4) . .
C67 C68 O15 Rh4 -178.1(3) . .
C69 C68 O15 Rh4 -1.3(4) . .
C70 C69 O16 Rh4 179.6(3) . .
C68 C69 O16 Rh4 0.8(4) . .
C77 C76 O18 Cu3 -2.4(10) . .
C72 C76 O18 Cu3 -179.2(4) . .
C77 C76 O18 Cu3' 13.6(10) . .
C72 C76 O18 Cu3' -163.2(5) . .
O17 Cu3 O18 C76 -3.2(7) . .
O21 Cu3 O18 C76 76(3) . .
O22 Cu3 O18 C76 162.8(5) . .
O39 Cu3 O18 C76 -96.5(6) . .
C84 C83 O19 Cu4' 5.8(11) . .
C74 C83 O19 Cu4' -176.3(7) . .
C84 C83 O19 Cu4 -13.2(12) . .
C74 C83 O19 Cu4 164.7(9) . .
C84 C85 O20 Cu4 7.5(14) . .
C86 C85 O20 Cu4 -168.8(10) . .
C84 C85 O20 Cu4' -11.8(12) . .
C86 C85 O20 Cu4' 171.9(7) . .
O24 Cu4 O20 C85 165.7(8) . .
O19 Cu4 O20 C85 -15.2(13) . .
C96 C95 O22 Cu3 3.4(10) . .
C91 C95 O22 Cu3 -177.3(4) . .
C96 C95 O22 Cu3' -11.8(10) . .
C91 C95 O22 Cu3' 167.5(5) . .
O26 S1 O25 O27 157.5(6) . 2_665
O27 S1 O25 O27 12.6(9) . 2_665
C129 S1 O25 O27 -104.9(9) . 2_665
O26 S1 O27 O27 -156.9(6) . 2_665
O25 S1 O27 O27 -12.8(9) . 2_665
C129 S1 O27 O27 105.1(9) . 2_665
O26 S1 O27 O25 131(3) . 2_665
O25 S1 O27 O25 -85(3) . 2_665
O27 S1 O27 O25 -72(3) 2_665 2_665
C129 S1 O27 O25 33(4) . 2_665
O26 S1 O27 S1 -156.9(6) . 2_665
O25 S1 O27 S1 -12.8(9) . 2_665
O27 S1 O27 S1 0.003(2) 2_665 2_665
C129 S1 O27 S1 105.1(9) . 2_665
O30 S2 O28 O29 -166.1(7) . 2_756
O29 S2 O28 O29 -17.4(10) . 2_756
C130 S2 O28 O29 99.6(7) . 2_756
O30 S2 O29 O28 -132(3) . 2_756
O28 S2 O29 O28 82(3) . 2_756
O29 S2 O29 O28 65(3) 2_756 2_756
C130 S2 O29 O28 -34(3) . 2_756
O30 S2 O29 O29 163.2(7) . 2_756
O28 S2 O29 O29 17.3(10) . 2_756
C130 S2 O29 O29 -99.6(8) . 2_756
O30 S2 O29 S2 163.2(7) . 2_756
O28 S2 O29 S2 17.3(10) . 2_756
O29 S2 O29 S2 -0.003(2) 2_756 2_756
C130 S2 O29 S2 -99.6(8) . 2_756

loop_
_platon_squeeze_void_nr
_platon_squeeze_void_average_x
_platon_squeeze_void_average_y
_platon_squeeze_void_average_z
_platon_squeeze_void_volume
_platon_squeeze_void_count_electrons
_platon_squeeze_void_content
1 0.144 0.356 0.067 2854 942 ' '
2 0.239 0.616 0.746 27 0 ' '
3 0.177 0.908 0.779 9 1 ' '
4 0.234 0.587 0.258 8 0 ' '
5 0.251 0.746 0.954 14 -1 ' '
6 0.275 0.907 0.712 14 1 ' '
7 0.307 0.908 0.217 9 0 ' '
8 0.693 0.092 0.783 8 0 ' '
9 0.734 0.093 0.282 16 1 ' '
10 0.761 0.384 0.254 27 1 ' '
11 0.749 0.254 0.046 14 -1 ' '
12 0.766 0.412 0.742 8 0 ' '
13 0.832 0.092 0.214 7 1 ' '
